data_4326083
loop_
_publ_author_name
'Ping-Kuei Liao'
'Kuan-Guan Liu'
'Ching-Shiang Fang'
'C. W. Liu'
'John P. Fackler'
'Ying-Yann Wu'

_publ_section_title
;
 A Copper(I) Homocubane Collapses to a Tetracapped Tetrahedron Upon
 Hydride Insertion
;
_journal_name_full 'Inorganic Chemistry'
_journal_page_first 8410
_journal_page_last 8417
_journal_paper_doi 10.1021/ic2009896
_journal_volume 50
_journal_year 2011
_chemical_formula_sum 'C211 H368 Cu16 N34 O S24'
_chemical_formula_weight 5183.47
_chemical_name_systematic
; 
 ? 
;
_space_group_IT_number 1
_symmetry_cell_setting triclinic
_symmetry_space_group_name_Hall 'P 1'
_symmetry_space_group_name_H-M 'P 1'
_atom_sites_solution_hydrogens geom
_atom_sites_solution_primary direct
_atom_sites_solution_secondary difmap
_audit_creation_method SHELXL-97
_cell_angle_alpha 76.071(2)
_cell_angle_beta 73.921(2)
_cell_angle_gamma 76.239(2)
_cell_formula_units_Z 1
_cell_length_a 16.9201(18)
_cell_length_b 16.9808(18)
_cell_length_c 24.707(3)
_cell_measurement_reflns_used 9815
_cell_measurement_temperature 253(2)
_cell_measurement_theta_max 25.10
_cell_measurement_theta_min 2.49
_cell_volume 6508.0(13)
_computing_cell_refinement 'Bruker SAINT'
_computing_data_collection 'Bruker APEX2'
_computing_data_reduction 'Bruker SAINT'
_computing_molecular_graphics 'Bruker SHELXTL'
_computing_publication_material 'Bruker SHELXTL'
_computing_structure_refinement 'SHELXL-97 (Sheldrick, 2008)'
_computing_structure_solution 'SHELXS-97 (Sheldrick, 2008)'
_diffrn_ambient_temperature 253(2)
_diffrn_measured_fraction_theta_full 0.982
_diffrn_measured_fraction_theta_max 0.982
_diffrn_radiation_monochromator graphite
_diffrn_radiation_source 'fine-focus sealed tube'
_diffrn_radiation_type MoK\a
_diffrn_radiation_wavelength 0.71073
_diffrn_reflns_av_R_equivalents 0.0358
_diffrn_reflns_av_sigmaI/netI 0.0639
_diffrn_reflns_limit_h_max 20
_diffrn_reflns_limit_h_min -20
_diffrn_reflns_limit_k_max 20
_diffrn_reflns_limit_k_min -20
_diffrn_reflns_limit_l_max 29
_diffrn_reflns_limit_l_min -29
_diffrn_reflns_number 76972
_diffrn_reflns_theta_full 25.30
_diffrn_reflns_theta_max 25.30
_diffrn_reflns_theta_min 0.87
_exptl_absorpt_coefficient_mu 1.521
_exptl_absorpt_correction_T_max 0.5487
_exptl_absorpt_correction_T_min 0.2416
_exptl_absorpt_correction_type multi-scan
_exptl_absorpt_process_details SADABS
_exptl_crystal_colour red
_exptl_crystal_density_diffrn 1.321
_exptl_crystal_description prism
_exptl_crystal_F_000 2722
_exptl_crystal_size_max 0.32
_exptl_crystal_size_mid 0.25
_exptl_crystal_size_min 0.11
_refine_diff_density_max 1.026
_refine_diff_density_min -0.401
_refine_diff_density_rms 0.086
_refine_ls_abs_structure_details 'Flack H D (1983), Acta Cryst. A39, 876-881'
_refine_ls_extinction_method none
_refine_ls_goodness_of_fit_ref 1.040
_refine_ls_hydrogen_treatment mixed
_refine_ls_matrix_type full
_refine_ls_number_parameters 2627
_refine_ls_number_reflns 46136
_refine_ls_number_restraints 29
_refine_ls_restrained_S_all 1.044
_refine_ls_R_factor_all 0.0613
_refine_ls_R_factor_gt 0.0470
_refine_ls_shift/su_max 0.002
_refine_ls_shift/su_mean 0.000
_refine_ls_structure_factor_coef Fsqd
_refine_ls_weighting_details 'calc w=1/[\s^2^(Fo^2^)+(0.0844P)^2^+0.0000P] where P=(Fo^2^+2Fc^2^)/3'
_refine_ls_weighting_scheme calc
_refine_ls_wR_factor_gt 0.1275
_refine_ls_wR_factor_ref 0.1408
_reflns_number_gt 38004
_reflns_number_total 46136
_reflns_threshold_expression >2sigma(I)
_cod_data_source_file ic2009896_si_001_1.cif
_cod_data_source_block 1H
_cod_original_cell_volume 6508.0(12)
_cod_database_code 4326083

loop_
_symmetry_equiv_pos_as_xyz
'x, y, z'

loop_
_atom_site_label
_atom_site_type_symbol
_atom_site_fract_x
_atom_site_fract_y
_atom_site_fract_z
_atom_site_U_iso_or_equiv
_atom_site_adp_type
_atom_site_occupancy
_atom_site_symmetry_multiplicity
_atom_site_calc_flag
_atom_site_refinement_flags
C1 C 0.9047(3) 0.7715(3) -0.0985(2) 0.0421(11) Uani 1 1 d .
C2 C 0.8942(4) 0.8482(3) -0.1337(2) 0.0510(13) Uani 1 1 d .
C3 C 0.9282(4) 0.9161(4) -0.1288(3) 0.0621(15) Uani 1 1 d .
C4 C 0.8473(5) 0.8660(4) -0.1764(3) 0.0736(19) Uani 1 1 d .
C5 C 0.7976(3) 0.4719(3) -0.0750(2) 0.0470(12) Uani 1 1 d .
C6 C 0.7488(4) 0.4442(3) -0.1000(2) 0.0508(13) Uani 1 1 d .
C7 C 0.7793(4) 0.4110(4) -0.1499(3) 0.0671(16) Uani 1 1 d .
C8 C 0.6613(4) 0.4476(4) -0.0763(3) 0.0668(17) Uani 1 1 d .
C9 C 0.7279(3) 0.6295(3) 0.1137(2) 0.0439(11) Uani 1 1 d .
C10 C 0.6578(3) 0.6589(4) 0.1525(2) 0.0524(13) Uani 1 1 d .
C11 C 0.6123(4) 0.7397(4) 0.1404(3) 0.0643(16) Uani 1 1 d .
C12 C 0.6258(4) 0.6085(4) 0.2069(3) 0.0705(18) Uani 1 1 d .
C13 C 1.0679(3) 0.6248(3) 0.0834(2) 0.0442(11) Uani 1 1 d .
C14 C 1.1162(3) 0.6491(4) 0.1109(3) 0.0563(14) Uani 1 1 d .
C15 C 1.0797(4) 0.6786(5) 0.1633(4) 0.078(2) Uani 1 1 d .
C16 C 1.2054(4) 0.6451(4) 0.0887(3) 0.0703(18) Uani 1 1 d .
C17 C 1.1417(3) 0.4763(3) -0.1075(2) 0.0439(11) Uani 1 1 d .
C18 C 1.2179(4) 0.4521(3) -0.1440(3) 0.0550(14) Uani 1 1 d .
C19 C 1.2518(4) 0.5077(4) -0.1928(3) 0.075(2) Uani 1 1 d .
C20 C 1.2674(4) 0.3713(4) -0.1336(3) 0.0655(17) Uani 1 1 d .
C21 C 0.9579(3) 0.3269(3) 0.1045(2) 0.0442(11) Uani 1 1 d .
C22 C 0.9611(4) 0.2509(4) 0.1405(3) 0.0570(14) Uani 1 1 d .
C23 C 0.9286(5) 0.1858(4) 0.1308(3) 0.0736(18) Uani 1 1 d .
C24 C 0.9992(5) 0.2301(4) 0.1884(3) 0.0722(18) Uani 1 1 d .
C25 C 0.6660(3) -0.0705(3) 0.4888(2) 0.0418(11) Uani 1 1 d .
C26 C 0.7468(3) -0.1181(3) 0.4811(2) 0.0477(12) Uani 1 1 d .
C27 C 0.7622(4) -0.2036(4) 0.4812(3) 0.0626(15) Uani 1 1 d .
C28 C 0.8178(3) -0.0822(4) 0.4751(3) 0.0570(14) Uani 1 1 d .
C29 C 0.4689(3) 0.1208(3) 0.3393(2) 0.0417(11) Uani 1 1 d .
C30 C 0.4799(4) 0.1337(3) 0.2794(2) 0.0563(14) Uani 1 1 d .
C31 C 0.5565(5) 0.0975(4) 0.2436(3) 0.0704(18) Uani 1 1 d .
C32 C 0.4182(6) 0.1828(5) 0.2503(3) 0.085(2) Uani 1 1 d .
C33 C 0.3459(3) -0.1301(3) 0.5065(2) 0.0366(10) Uani 1 1 d .
C34 C 0.3119(3) -0.1953(3) 0.5069(2) 0.0459(11) Uani 1 1 d .
C35 C 0.3058(3) -0.2157(3) 0.4551(3) 0.0527(13) Uani 1 1 d .
C36 C 0.2811(4) -0.2493(4) 0.5585(3) 0.0591(14) Uani 1 1 d .
C37 C 0.2032(3) 0.1914(3) 0.5325(2) 0.0457(12) Uani 1 1 d .
C38 C 0.1218(3) 0.2327(3) 0.5479(2) 0.0514(13) Uani 1 1 d .
C39 C 0.0511(4) 0.1950(4) 0.5572(3) 0.0627(15) Uani 1 1 d .
C40 C 0.1010(4) 0.3162(4) 0.5557(3) 0.0705(18) Uani 1 1 d .
C41 C 0.4042(3) 0.0006(3) 0.6782(2) 0.0428(11) Uani 1 1 d .
C42 C 0.3920(4) -0.0217(3) 0.7369(2) 0.0498(12) Uani 1 1 d .
C43 C 0.3134(4) 0.0039(4) 0.7742(2) 0.0564(14) Uani 1 1 d .
C44 C 0.4557(5) -0.0703(5) 0.7646(3) 0.0715(18) Uani 1 1 d .
C45 C 0.5343(3) 0.2515(3) 0.5111(2) 0.0393(10) Uani 1 1 d .
C46 C 0.5852(3) 0.3055(3) 0.5093(2) 0.0485(12) Uani 1 1 d .
C47 C 0.5985(4) 0.3202(4) 0.5607(3) 0.0574(14) Uani 1 1 d .
C48 C 0.6326(4) 0.3456(4) 0.4571(3) 0.0630(15) Uani 1 1 d .
C49 C 0.2236(6) 0.4828(6) 0.4611(5) 0.110(3) Uani 1 1 d .
H49A H 0.2600 0.4315 0.4529 0.132 Uiso 1 1 calc R
H49B H 0.1720 0.4691 0.4870 0.132 Uiso 1 1 calc R
C50 C 0.2049(12) 0.5318(10) 0.4087(8) 0.188(7) Uani 1 1 d .
H50A H 0.2563 0.5426 0.3812 0.226 Uiso 1 1 calc R
H50B H 0.1700 0.5843 0.4159 0.226 Uiso 1 1 calc R
C51 C 0.1612(12) 0.4878(16) 0.3855(11) 0.271(15) Uani 1 1 d D
H51A H 0.1444 0.4421 0.4153 0.325 Uiso 1 1 calc R
H51B H 0.2016 0.4642 0.3545 0.325 Uiso 1 1 calc R
C52 C 0.0851(15) 0.5336(14) 0.3630(13) 0.333(19) Uani 1 1 d D
H52A H 0.0639 0.4964 0.3493 0.499 Uiso 1 1 calc R
H52B H 0.1003 0.5780 0.3322 0.499 Uiso 1 1 calc R
H52C H 0.0428 0.5555 0.3933 0.499 Uiso 1 1 calc R
C53 C 0.2067(5) 0.6034(5) 0.5047(4) 0.090(2) Uani 1 1 d .
H53A H 0.2310 0.6241 0.5286 0.108 Uiso 1 1 calc R
H53B H 0.2083 0.6431 0.4691 0.108 Uiso 1 1 calc R
C54 C 0.1184(8) 0.6019(8) 0.5336(6) 0.146(4) Uiso 1 1 d .
H54A H 0.1158 0.5661 0.5709 0.175 Uiso 1 1 calc R
H54B H 0.0943 0.5780 0.5115 0.175 Uiso 1 1 calc R
C55 C 0.0656(7) 0.6858(7) 0.5418(7) 0.146(5) Uani 1 1 d .
H55A H 0.0828 0.7031 0.5708 0.176 Uiso 1 1 calc R
H55B H 0.0802 0.7243 0.5062 0.176 Uiso 1 1 calc R
C56 C -0.0209(11) 0.6953(11) 0.5572(8) 0.191(7) Uiso 1 1 d .
H56A H -0.0450 0.7529 0.5541 0.286 Uiso 1 1 calc R
H56B H -0.0382 0.6674 0.5961 0.286 Uiso 1 1 calc R
H56C H -0.0395 0.6721 0.5322 0.286 Uiso 1 1 calc R
C57 C 0.2780(7) 0.4610(5) 0.5420(4) 0.109(3) Uani 1 1 d .
H57A H 0.3077 0.4093 0.5301 0.131 Uiso 1 1 calc R
H57B H 0.2241 0.4517 0.5665 0.131 Uiso 1 1 calc R
C58 C 0.3277(9) 0.4842(6) 0.5777(4) 0.131(4) Uani 1 1 d .
H58A H 0.3831 0.4918 0.5550 0.157 Uiso 1 1 calc R
H58B H 0.2988 0.5348 0.5915 0.157 Uiso 1 1 calc R
C59 C 0.3334(16) 0.4127(17) 0.6273(12) 0.231(11) Uiso 1 1 d .
C60 C 0.3882(14) 0.4369(11) 0.6527(10) 0.263(14) Uani 1 1 d .
H60A H 0.3965 0.3969 0.6865 0.394 Uiso 1 1 calc R
H60B H 0.3637 0.4899 0.6630 0.394 Uiso 1 1 calc R
H60C H 0.4411 0.4400 0.6258 0.394 Uiso 1 1 calc R
C61 C 0.3450(5) 0.5466(4) 0.4531(3) 0.0801(19) Uani 1 1 d .
H61A H 0.3328 0.5840 0.4187 0.096 Uiso 1 1 calc R
H61B H 0.3651 0.5771 0.4734 0.096 Uiso 1 1 calc R
C62 C 0.4116(6) 0.4803(6) 0.4359(4) 0.101(3) Uani 1 1 d .
H62A H 0.3897 0.4430 0.4221 0.121 Uiso 1 1 calc R
H62B H 0.4334 0.4495 0.4688 0.121 Uiso 1 1 calc R
C63 C 0.4829(7) 0.5134(8) 0.3884(5) 0.124(4) Uani 1 1 d .
H63A H 0.5252 0.4670 0.3769 0.149 Uiso 1 1 calc R
H63B H 0.4608 0.5427 0.3553 0.149 Uiso 1 1 calc R
C64 C 0.5230(8) 0.5689(9) 0.4048(6) 0.150(5) Uani 1 1 d .
H64A H 0.5651 0.5884 0.3727 0.225 Uiso 1 1 calc R
H64B H 0.5483 0.5396 0.4360 0.225 Uiso 1 1 calc R
H64C H 0.4817 0.6150 0.4166 0.225 Uiso 1 1 calc R
C65 C 0.7830(5) 0.1246(11) 0.6759(3) 0.170(7) Uani 1 1 d D
H65A H 0.8401 0.1127 0.6536 0.204 Uiso 1 1 calc R
H65B H 0.7625 0.1827 0.6632 0.204 Uiso 1 1 calc R
C66 C 0.7888(11) 0.1156(10) 0.7364(5) 0.199(7) Uiso 1 1 d D
H66A H 0.8218 0.0630 0.7496 0.239 Uiso 1 1 calc R
H66B H 0.7340 0.1226 0.7624 0.239 Uiso 1 1 calc R
C67 C 0.8347(8) 0.1900(7) 0.7287(8) 0.237(12) Uani 1 1 d D
H67A H 0.8857 0.1879 0.6986 0.284 Uiso 1 1 calc R
H67B H 0.7985 0.2433 0.7222 0.284 Uiso 1 1 calc R
C68 C 0.8517(16) 0.1674(16) 0.7884(8) 0.301(14) Uiso 1 1 d D
H68A H 0.8836 0.2047 0.7922 0.452 Uiso 1 1 calc R
H68B H 0.8825 0.1119 0.7942 0.452 Uiso 1 1 calc R
H68C H 0.7995 0.1712 0.8166 0.452 Uiso 1 1 calc R
C69 C 0.7706(4) -0.0151(4) 0.6595(3) 0.0743(18) Uani 1 1 d .
H69A H 0.7775 -0.0374 0.6982 0.089 Uiso 1 1 calc R
H69B H 0.8259 -0.0187 0.6340 0.089 Uiso 1 1 calc R
C70 C 0.7222(5) -0.0694(4) 0.6439(3) 0.080(2) Uani 1 1 d .
H70A H 0.6677 -0.0679 0.6704 0.096 Uiso 1 1 calc R
H70B H 0.7133 -0.0462 0.6057 0.096 Uiso 1 1 calc R
C71 C 0.7651(8) -0.1562(6) 0.6457(4) 0.120(4) Uani 1 1 d .
H71A H 0.7797 -0.1766 0.6825 0.144 Uiso 1 1 calc R
H71B H 0.8171 -0.1572 0.6165 0.144 Uiso 1 1 calc R
C72 C 0.7190(9) -0.2151(6) 0.6371(5) 0.137(4) Uani 1 1 d .
H72A H 0.7534 -0.2691 0.6391 0.205 Uiso 1 1 calc R
H72B H 0.7057 -0.1973 0.6002 0.205 Uiso 1 1 calc R
H72C H 0.6683 -0.2169 0.6665 0.205 Uiso 1 1 calc R
C73 C 0.6407(4) 0.0795(6) 0.6939(4) 0.086(2) Uani 1 1 d .
H73A H 0.6091 0.0583 0.6751 0.103 Uiso 1 1 calc R
H73B H 0.6447 0.0407 0.7294 0.103 Uiso 1 1 calc R
C74 C 0.5927(7) 0.1509(7) 0.7089(4) 0.114(3) Uani 1 1 d .
H74A H 0.5876 0.1913 0.6742 0.136 Uiso 1 1 calc R
H74B H 0.6211 0.1720 0.7300 0.136 Uiso 1 1 calc R
C75 C 0.5043(7) 0.1420(9) 0.7457(5) 0.144(5) Uani 1 1 d .
H75A H 0.4754 0.1206 0.7251 0.173 Uiso 1 1 calc R
H75B H 0.5087 0.1029 0.7810 0.173 Uiso 1 1 calc R
C76 C 0.4563(13) 0.2204(11) 0.7592(8) 0.232(11) Uani 1 1 d .
H76A H 0.4021 0.2128 0.7829 0.347 Uiso 1 1 calc R
H76B H 0.4499 0.2585 0.7244 0.347 Uiso 1 1 calc R
H76C H 0.4849 0.2419 0.7793 0.347 Uiso 1 1 calc R
C77 C 0.7245(4) 0.1174(4) 0.5959(3) 0.0594(14) Uani 1 1 d .
H77A H 0.6858 0.0942 0.5846 0.071 Uiso 1 1 calc R
H77B H 0.7005 0.1752 0.5965 0.071 Uiso 1 1 calc R
C78 C 0.8042(4) 0.1131(4) 0.5507(3) 0.0694(17) Uani 1 1 d .
H78A H 0.8483 0.1222 0.5653 0.083 Uiso 1 1 calc R
H78B H 0.8204 0.0586 0.5409 0.083 Uiso 1 1 calc R
C79 C 0.7938(4) 0.1764(5) 0.4984(3) 0.0793(19) Uani 1 1 d .
H79A H 0.7751 0.2305 0.5088 0.095 Uiso 1 1 calc R
H79B H 0.7509 0.1659 0.4834 0.095 Uiso 1 1 calc R
C80 C 0.8740(6) 0.1767(7) 0.4521(4) 0.107(3) Uani 1 1 d .
H80A H 0.8642 0.2185 0.4195 0.160 Uiso 1 1 calc R
H80B H 0.8921 0.1237 0.4409 0.160 Uiso 1 1 calc R
H80C H 0.9164 0.1882 0.4665 0.160 Uiso 1 1 calc R
C81 C 0.7091(4) 0.3207(4) 0.1917(2) 0.0626(15) Uani 1 1 d .
H81A H 0.6827 0.3777 0.1814 0.075 Uiso 1 1 calc R
H81B H 0.7684 0.3165 0.1742 0.075 Uiso 1 1 calc R
C82 C 0.6749(5) 0.2686(5) 0.1666(3) 0.082(2) Uani 1 1 d .
H82A H 0.6187 0.2634 0.1887 0.098 Uiso 1 1 calc R
H82B H 0.7091 0.2138 0.1690 0.098 Uiso 1 1 calc R
C83 C 0.6729(6) 0.3055(7) 0.1036(3) 0.107(3) Uani 1 1 d .
H83A H 0.6487 0.3638 0.1002 0.128 Uiso 1 1 calc R
H83B H 0.7298 0.3004 0.0803 0.128 Uiso 1 1 calc R
C84 C 0.6232(9) 0.2637(10) 0.0808(5) 0.160(6) Uani 1 1 d .
H84A H 0.6237 0.2888 0.0415 0.240 Uiso 1 1 calc R
H84B H 0.5665 0.2695 0.1032 0.240 Uiso 1 1 calc R
H84C H 0.6476 0.2062 0.0832 0.240 Uiso 1 1 calc R
C85 C 0.7249(4) 0.3656(4) 0.2758(3) 0.0652(16) Uani 1 1 d .
H85A H 0.6966 0.4193 0.2598 0.078 Uiso 1 1 calc R
H85B H 0.7064 0.3586 0.3172 0.078 Uiso 1 1 calc R
C86 C 0.8168(5) 0.3653(5) 0.2595(3) 0.0732(18) Uani 1 1 d .
H86A H 0.8363 0.3761 0.2181 0.088 Uiso 1 1 calc R
H86B H 0.8468 0.3119 0.2745 0.088 Uiso 1 1 calc R
C87 C 0.8332(6) 0.4331(7) 0.2848(4) 0.108(3) Uani 1 1 d .
H87A H 0.8048 0.4863 0.2681 0.130 Uiso 1 1 calc R
H87B H 0.8092 0.4239 0.3258 0.130 Uiso 1 1 calc R
C88 C 0.9251(7) 0.4358(9) 0.2745(5) 0.134(4) Uani 1 1 d .
H88A H 0.9309 0.4796 0.2907 0.201 Uiso 1 1 calc R
H88B H 0.9494 0.4455 0.2340 0.201 Uiso 1 1 calc R
H88C H 0.9534 0.3841 0.2922 0.201 Uiso 1 1 calc R
C89 C 0.6053(4) 0.2988(4) 0.2860(3) 0.0608(15) Uani 1 1 d .
H89A H 0.5908 0.2502 0.2800 0.073 Uiso 1 1 calc R
H89B H 0.5992 0.2932 0.3269 0.073 Uiso 1 1 calc R
C90 C 0.5431(4) 0.3729(4) 0.2671(3) 0.0690(17) Uani 1 1 d .
H90A H 0.5558 0.4222 0.2734 0.083 Uiso 1 1 calc R
H90B H 0.5473 0.3789 0.2264 0.083 Uiso 1 1 calc R
C91 C 0.4558(4) 0.3636(5) 0.2997(4) 0.0765(19) Uani 1 1 d .
H91A H 0.4461 0.3110 0.2967 0.092 Uiso 1 1 calc R
H91B H 0.4511 0.3626 0.3399 0.092 Uiso 1 1 calc R
C92 C 0.3894(5) 0.4303(6) 0.2797(4) 0.104(3) Uani 1 1 d .
H92A H 0.3355 0.4195 0.3018 0.156 Uiso 1 1 calc R
H92B H 0.3934 0.4318 0.2399 0.156 Uiso 1 1 calc R
H92C H 0.3967 0.4824 0.2843 0.156 Uiso 1 1 calc R
C93 C 0.7469(4) 0.2140(4) 0.2722(3) 0.0689(17) Uani 1 1 d .
H93A H 0.8045 0.2125 0.2508 0.083 Uiso 1 1 calc R
H93B H 0.7247 0.1748 0.2604 0.083 Uiso 1 1 calc R
C94 C 0.7459(5) 0.1859(5) 0.3358(3) 0.0760(19) Uani 1 1 d .
H94A H 0.6900 0.1780 0.3572 0.091 Uiso 1 1 calc R
H94B H 0.7605 0.2281 0.3495 0.091 Uiso 1 1 calc R
C95 C 0.8087(7) 0.1040(5) 0.3458(4) 0.107(3) Uani 1 1 d D
H95A H 0.8641 0.1122 0.3233 0.128 Uiso 1 1 calc R
H95B H 0.8107 0.0901 0.3859 0.128 Uiso 1 1 calc R
C96 C 0.7875(11) 0.0335(9) 0.3302(7) 0.175(6) Uiso 1 1 d D
C97 C 0.2674(4) 0.2964(5) 0.0456(4) 0.085(2) Uani 1 1 d .
H97A H 0.2119 0.3299 0.0537 0.102 Uiso 1 1 calc R
H97B H 0.2763 0.2823 0.0083 0.102 Uiso 1 1 calc R
C98 C 0.2684(5) 0.2191(6) 0.0888(5) 0.111(3) Uani 1 1 d D
H98A H 0.2675 0.2299 0.1258 0.133 Uiso 1 1 calc R
H98B H 0.3184 0.1792 0.0775 0.133 Uiso 1 1 calc R
C99 C 0.1885(6) 0.1857(8) 0.0922(7) 0.161(6) Uani 1 1 d D
H99A H 0.1403 0.2238 0.1086 0.194 Uiso 1 1 calc R
H99B H 0.1855 0.1878 0.0532 0.194 Uiso 1 1 calc R
C100 C 0.1799(11) 0.1059(11) 0.1230(10) 0.232(11) Uani 1 1 d .
H10A H 0.1304 0.0924 0.1185 0.348 Uiso 1 1 calc R
H10B H 0.1754 0.1039 0.1628 0.348 Uiso 1 1 calc R
H10C H 0.2279 0.0669 0.1086 0.348 Uiso 1 1 calc R
C101 C 0.4190(4) 0.3024(5) 0.0256(4) 0.081(2) Uani 1 1 d .
H10D H 0.4567 0.3377 0.0251 0.097 Uiso 1 1 calc R
H10E H 0.4271 0.2540 0.0551 0.097 Uiso 1 1 calc R
C102 C 0.4429(5) 0.2756(6) -0.0313(5) 0.113(3) Uani 1 1 d .
H10F H 0.4313 0.3230 -0.0609 0.136 Uiso 1 1 calc R
H10G H 0.4092 0.2360 -0.0301 0.136 Uiso 1 1 calc R
C103 C 0.5338(5) 0.2371(7) -0.0461(6) 0.130(4) Uani 1 1 d .
H10H H 0.5666 0.2725 -0.0400 0.156 Uiso 1 1 calc R
H10I H 0.5429 0.1846 -0.0203 0.156 Uiso 1 1 calc R
C104 C 0.5640(8) 0.2234(10) -0.1052(7) 0.173(6) Uani 1 1 d .
H10J H 0.6220 0.1977 -0.1116 0.259 Uiso 1 1 calc R
H10K H 0.5578 0.2753 -0.1312 0.259 Uiso 1 1 calc R
H10L H 0.5322 0.1881 -0.1117 0.259 Uiso 1 1 calc R
C105 C 0.3117(4) 0.4227(5) -0.0032(3) 0.0751(19) Uani 1 1 d .
H10M H 0.3135 0.4033 -0.0375 0.090 Uiso 1 1 calc R
H10N H 0.2546 0.4500 0.0101 0.090 Uiso 1 1 calc R
C106 C 0.3656(5) 0.4858(5) -0.0203(4) 0.093(2) Uani 1 1 d .
H10O H 0.4239 0.4592 -0.0246 0.112 Uiso 1 1 calc R
H10P H 0.3516 0.5193 0.0089 0.112 Uiso 1 1 calc R
C107 C 0.3516(6) 0.5402(7) -0.0773(5) 0.127(4) Uani 1 1 d D
H10Q H 0.3683 0.5066 -0.1067 0.152 Uiso 1 1 calc R
H10R H 0.2926 0.5635 -0.0733 0.152 Uiso 1 1 calc R
C108 C 0.4002(7) 0.6078(8) -0.0953(7) 0.193(8) Uani 1 1 d D
H10S H 0.3871 0.6431 -0.1295 0.290 Uiso 1 1 calc R
H10T H 0.4590 0.5850 -0.1025 0.290 Uiso 1 1 calc R
H10U H 0.3861 0.6393 -0.0653 0.290 Uiso 1 1 calc R
C109 C 0.3192(4) 0.3720(4) 0.0999(3) 0.0720(18) Uani 1 1 d .
H10V H 0.3398 0.3234 0.1257 0.086 Uiso 1 1 calc R
H10W H 0.3541 0.4124 0.0945 0.086 Uiso 1 1 calc R
C110 C 0.2324(5) 0.4062(5) 0.1279(3) 0.0799(19) Uani 1 1 d .
H11A H 0.2102 0.4549 0.1029 0.096 Uiso 1 1 calc R
H11B H 0.1968 0.3656 0.1358 0.096 Uiso 1 1 calc R
C111 C 0.2340(7) 0.4280(6) 0.1822(4) 0.107(3) Uani 1 1 d .
H11C H 0.2623 0.4745 0.1737 0.129 Uiso 1 1 calc R
H11D H 0.2647 0.3817 0.2041 0.129 Uiso 1 1 calc R
C112 C 0.1449(8) 0.4503(9) 0.2174(5) 0.152(5) Uani 1 1 d .
H11E H 0.1467 0.4650 0.2521 0.228 Uiso 1 1 calc R
H11F H 0.1175 0.4037 0.2266 0.228 Uiso 1 1 calc R
H11G H 0.1146 0.4961 0.1955 0.228 Uiso 1 1 calc R
C113 C 0.8386(6) 0.9009(6) 0.2348(4) 0.104(3) Uani 1 1 d .
H11H H 0.8314 0.8987 0.2754 0.125 Uiso 1 1 calc R
H11I H 0.8140 0.9562 0.2186 0.125 Uiso 1 1 calc R
C114 C 0.9325(8) 0.8863(9) 0.2071(6) 0.152(5) Uani 1 1 d .
H11J H 0.9584 0.8319 0.2239 0.183 Uiso 1 1 calc R
H11K H 0.9407 0.8880 0.1664 0.183 Uiso 1 1 calc R
C115 C 0.9748(10) 0.9506(7) 0.2152(5) 0.146(5) Uani 1 1 d .
H11L H 0.9632 0.9518 0.2557 0.175 Uiso 1 1 calc R
H11M H 0.9520 1.0046 0.1959 0.175 Uiso 1 1 calc R
C116 C 1.0723(11) 0.9312(13) 0.1906(6) 0.212(9) Uani 1 1 d .
H11N H 1.0975 0.9726 0.1964 0.318 Uiso 1 1 calc R
H11O H 1.0839 0.9311 0.1503 0.318 Uiso 1 1 calc R
H11P H 1.0950 0.8780 0.2100 0.318 Uiso 1 1 calc R
C117 C 0.7013(6) 0.8679(6) 0.2612(5) 0.112(3) Uani 1 1 d .
H11Q H 0.7023 0.8629 0.3010 0.135 Uiso 1 1 calc R
H11R H 0.6835 0.9259 0.2465 0.135 Uiso 1 1 calc R
C118 C 0.6388(9) 0.8239(9) 0.2598(6) 0.149(4) Uiso 1 1 d .
C119 C 0.5533(9) 0.8545(9) 0.3077(6) 0.154(5) Uiso 1 1 d D
C120 C 0.5557(18) 0.7862(14) 0.3608(9) 0.149(9) Uiso 0.50 1 d PD
C320 C 0.5070(19) 0.7962(19) 0.3203(13) 0.156(9) Uiso 0.50 1 d P
C121 C 0.8240(5) 0.7522(5) 0.2562(5) 0.103(3) Uani 1 1 d .
H12D H 0.8801 0.7343 0.2346 0.124 Uiso 1 1 calc R
H12E H 0.7890 0.7159 0.2541 0.124 Uiso 1 1 calc R
C122 C 0.8261(9) 0.7431(7) 0.3224(6) 0.142(4) Uani 1 1 d .
H12F H 0.8700 0.7685 0.3254 0.171 Uiso 1 1 calc R
H12G H 0.7729 0.7684 0.3441 0.171 Uiso 1 1 calc R
C123 C 0.8445(10) 0.6450(8) 0.3449(7) 0.164(6) Uani 1 1 d .
H12H H 0.8845 0.6186 0.3151 0.197 Uiso 1 1 calc R
H12I H 0.8688 0.6331 0.3779 0.197 Uiso 1 1 calc R
C124 C 0.7633(13) 0.6101(9) 0.3617(8) 0.210(8) Uani 1 1 d .
H12J H 0.7752 0.5518 0.3761 0.316 Uiso 1 1 calc R
H12K H 0.7406 0.6198 0.3287 0.316 Uiso 1 1 calc R
H12L H 0.7235 0.6368 0.3909 0.316 Uiso 1 1 calc R
C125 C 0.7998(7) 0.8405(6) 0.1666(4) 0.110(3) Uani 1 1 d .
H12M H 0.8575 0.8178 0.1505 0.132 Uiso 1 1 calc R
H12N H 0.7654 0.8037 0.1643 0.132 Uiso 1 1 calc R
C126 C 0.7765(9) 0.9217(7) 0.1310(5) 0.136(4) Uani 1 1 d .
H12O H 0.8084 0.9604 0.1339 0.164 Uiso 1 1 calc R
H12P H 0.7175 0.9433 0.1440 0.164 Uiso 1 1 calc R
C127 C 0.7950(11) 0.9106(8) 0.0702(6) 0.160(5) Uani 1 1 d .
H12Q H 0.7571 0.8783 0.0667 0.192 Uiso 1 1 calc R
H12R H 0.8517 0.8804 0.0597 0.192 Uiso 1 1 calc R
C128 C 0.7854(14) 0.9956(11) 0.0283(7) 0.218(9) Uani 1 1 d .
H12S H 0.7933 0.9866 -0.0099 0.326 Uiso 1 1 calc R
H12T H 0.8266 1.0255 0.0290 0.326 Uiso 1 1 calc R
H12U H 0.7305 1.0270 0.0401 0.326 Uiso 1 1 calc R
C129 C 0.1287(4) 0.9005(4) 0.7505(3) 0.0703(17) Uani 1 1 d .
H12V H 0.0717 0.8973 0.7719 0.084 Uiso 1 1 calc R
H12W H 0.1502 0.9332 0.7684 0.084 Uiso 1 1 calc R
C130 C 0.1263(5) 0.9450(5) 0.6912(3) 0.088(2) Uani 1 1 d .
H13A H 0.1115 0.9104 0.6708 0.105 Uiso 1 1 calc R
H13B H 0.1812 0.9573 0.6708 0.105 Uiso 1 1 calc R
C131 C 0.0622(6) 1.0251(6) 0.6928(4) 0.104(3) Uani 1 1 d .
H13C H 0.0589 1.0505 0.6537 0.124 Uiso 1 1 calc R
H13D H 0.0079 1.0111 0.7129 0.124 Uiso 1 1 calc R
C132 C 0.0777(6) 1.0881(7) 0.7201(6) 0.128(4) Uani 1 1 d .
H13E H 0.0336 1.1355 0.7186 0.192 Uiso 1 1 calc R
H13F H 0.1303 1.1044 0.6999 0.192 Uiso 1 1 calc R
H13G H 0.0791 1.0648 0.7594 0.192 Uiso 1 1 calc R
C133 C 0.2719(4) 0.8190(5) 0.7257(3) 0.0744(18) Uani 1 1 d .
H13H H 0.2738 0.8394 0.6853 0.089 Uiso 1 1 calc R
H13I H 0.2874 0.8603 0.7399 0.089 Uiso 1 1 calc R
C134 C 0.3342(5) 0.7447(5) 0.7311(4) 0.084(2) Uani 1 1 d .
H13J H 0.3265 0.7202 0.7716 0.101 Uiso 1 1 calc R
H13K H 0.3226 0.7063 0.7123 0.101 Uiso 1 1 calc R
C135 C 0.4211(5) 0.7513(6) 0.7089(4) 0.096(3) Uani 1 1 d .
H13L H 0.4282 0.7727 0.6681 0.115 Uiso 1 1 calc R
H13M H 0.4301 0.7938 0.7255 0.115 Uiso 1 1 calc R
C136 C 0.4866(6) 0.6852(8) 0.7151(5) 0.131(4) Uani 1 1 d .
H13N H 0.5389 0.7032 0.6969 0.197 Uiso 1 1 calc R
H13O H 0.4818 0.6424 0.6975 0.197 Uiso 1 1 calc R
H13P H 0.4843 0.6642 0.7551 0.197 Uiso 1 1 calc R
C137 C 0.1736(4) 0.7756(4) 0.8191(3) 0.0654(15) Uani 1 1 d .
H13Q H 0.1146 0.7811 0.8377 0.078 Uiso 1 1 calc R
H13R H 0.1969 0.7171 0.8230 0.078 Uiso 1 1 calc R
C138 C 0.2146(5) 0.8127(6) 0.8504(3) 0.087(2) Uani 1 1 d .
H13S H 0.1874 0.8697 0.8508 0.104 Uiso 1 1 calc R
H13T H 0.2727 0.8121 0.8302 0.104 Uiso 1 1 calc R
C139 C 0.2105(5) 0.7655(5) 0.9131(3) 0.0717(17) Uani 1 1 d .
H13U H 0.1531 0.7719 0.9354 0.086 Uiso 1 1 calc R
H13V H 0.2325 0.7072 0.9137 0.086 Uiso 1 1 calc R
C140 C 0.2613(7) 0.8012(8) 0.9370(5) 0.126(4) Uani 1 1 d .
H14A H 0.2612 0.7728 0.9757 0.189 Uiso 1 1 calc R
H14B H 0.2382 0.8586 0.9369 0.189 Uiso 1 1 calc R
H14C H 0.3177 0.7955 0.9142 0.189 Uiso 1 1 calc R
C141 C 0.1501(5) 0.7593(5) 0.7290(4) 0.080(2) Uani 1 1 d .
H14D H 0.1648 0.7790 0.6880 0.096 Uiso 1 1 calc R
H14E H 0.1813 0.7036 0.7364 0.096 Uiso 1 1 calc R
C142 C 0.0620(5) 0.7541(5) 0.7447(4) 0.086(2) Uani 1 1 d .
H14F H 0.0300 0.8085 0.7341 0.103 Uiso 1 1 calc R
H14G H 0.0452 0.7379 0.7861 0.103 Uiso 1 1 calc R
C143 C 0.0401(7) 0.6951(8) 0.7178(5) 0.119(3) Uani 1 1 d .
H14H H 0.0571 0.7120 0.6766 0.143 Uiso 1 1 calc R
H14I H 0.0735 0.6413 0.7280 0.143 Uiso 1 1 calc R
C144 C -0.0452(10) 0.6858(14) 0.7317(7) 0.222(10) Uani 1 1 d .
H14J H -0.0505 0.6455 0.7122 0.333 Uiso 1 1 calc R
H14K H -0.0793 0.7378 0.7200 0.333 Uiso 1 1 calc R
H14L H -0.0633 0.6680 0.7724 0.333 Uiso 1 1 calc R
C145 C 0.5619(4) 0.6844(4) 1.0127(3) 0.0662(16) Uani 1 1 d .
H14M H 0.6201 0.6591 1.0008 0.079 Uiso 1 1 calc R
H14N H 0.5559 0.7039 1.0477 0.079 Uiso 1 1 calc R
C146 C 0.5106(5) 0.6192(5) 1.0266(4) 0.081(2) Uani 1 1 d .
H14O H 0.5254 0.5893 0.9952 0.097 Uiso 1 1 calc R
H14P H 0.4517 0.6439 1.0322 0.097 Uiso 1 1 calc R
C147 C 0.5272(5) 0.5597(6) 1.0817(5) 0.113(3) Uani 1 1 d D
H14Q H 0.5864 0.5359 1.0749 0.136 Uiso 1 1 calc R
H14R H 0.5150 0.5916 1.1117 0.136 Uiso 1 1 calc R
C148 C 0.4788(9) 0.4906(9) 1.1035(7) 0.165(5) Uani 1 1 d D
C149 C 0.4524(4) 0.8006(5) 0.9846(4) 0.086(2) Uani 1 1 d .
H14V H 0.4416 0.8499 0.9563 0.103 Uiso 1 1 calc R
H14W H 0.4170 0.7635 0.9842 0.103 Uiso 1 1 calc R
C150 C 0.4269(6) 0.8244(8) 1.0432(6) 0.138(5) Uani 1 1 d .
H15A H 0.4582 0.8647 1.0444 0.165 Uiso 1 1 calc R
H15B H 0.4363 0.7764 1.0728 0.165 Uiso 1 1 calc R
C151 C 0.3304(6) 0.8625(10) 1.0513(6) 0.153(5) Uani 1 1 d D
C152 C 0.303(3) 0.924(2) 1.0919(15) 0.201(14) Uiso 0.50 1 d PD
C352 C 0.291(3) 0.857(3) 1.1154(8) 0.230(18) Uiso 0.50 1 d PD
C153 C 0.6033(4) 0.8132(5) 0.9628(3) 0.0728(18) Uani 1 1 d .
H15H H 0.6595 0.7816 0.9531 0.087 Uiso 1 1 calc R
H15I H 0.5952 0.8254 1.0005 0.087 Uiso 1 1 calc R
C154 C 0.5989(6) 0.8945(5) 0.9202(5) 0.107(3) Uani 1 1 d .
H15J H 0.5423 0.9259 0.9269 0.129 Uiso 1 1 calc R
H15K H 0.6145 0.8841 0.8813 0.129 Uiso 1 1 calc R
C155 C 0.6593(8) 0.9434(8) 0.9280(6) 0.138(4) Uani 1 1 d .
H15L H 0.6409 0.9568 0.9661 0.165 Uiso 1 1 calc R
H15M H 0.7147 0.9095 0.9247 0.165 Uiso 1 1 calc R
C156 C 0.6634(12) 1.0183(10) 0.8860(9) 0.227(10) Uani 1 1 d .
H15N H 0.7025 1.0467 0.8915 0.340 Uiso 1 1 calc R
H15O H 0.6090 1.0530 0.8902 0.340 Uiso 1 1 calc R
H15P H 0.6813 1.0053 0.8482 0.340 Uiso 1 1 calc R
C157 C 0.5530(4) 0.7351(5) 0.9097(3) 0.0736(19) Uani 1 1 d .
H15Q H 0.5169 0.6956 0.9157 0.088 Uiso 1 1 calc R
H15R H 0.5331 0.7837 0.8837 0.088 Uiso 1 1 calc R
C158 C 0.6373(4) 0.6994(4) 0.8818(3) 0.0702(17) Uani 1 1 d .
H15S H 0.6579 0.6505 0.9073 0.084 Uiso 1 1 calc R
H15T H 0.6738 0.7388 0.8748 0.084 Uiso 1 1 calc R
C159 C 0.6406(6) 0.6767(6) 0.8264(4) 0.098(3) Uani 1 1 d .
H15U H 0.6158 0.7253 0.8026 0.117 Uiso 1 1 calc R
H15V H 0.6056 0.6356 0.8345 0.117 Uiso 1 1 calc R
C160 C 0.7255(6) 0.6435(6) 0.7919(4) 0.106(3) Uani 1 1 d .
H16A H 0.7195 0.6314 0.7574 0.160 Uiso 1 1 calc R
H16B H 0.7503 0.5940 0.8141 0.160 Uiso 1 1 calc R
H16C H 0.7607 0.6840 0.7822 0.160 Uiso 1 1 calc R
C161 C 0.7856(6) 0.4432(5) 0.5724(4) 0.098(2) Uani 1 1 d D
H16D H 0.7411 0.4290 0.5610 0.117 Uiso 1 1 calc R
H16E H 0.8162 0.3920 0.5900 0.117 Uiso 1 1 calc R
C162 C 0.8451(8) 0.4779(8) 0.5178(4) 0.149(5) Uani 1 1 d D
H16F H 0.8923 0.4900 0.5274 0.179 Uiso 1 1 calc R
H16G H 0.8164 0.5289 0.4986 0.179 Uiso 1 1 calc R
C163 C 0.8768(14) 0.4129(12) 0.4772(7) 0.245(11) Uani 1 1 d D
H16H H 0.9108 0.3664 0.4967 0.295 Uiso 1 1 calc R
H16I H 0.8276 0.3935 0.4767 0.295 Uiso 1 1 calc R
C164 C 0.926(2) 0.428(2) 0.4151(8) 0.345(17) Uiso 1 1 d D
C165 C 0.8096(6) 0.5236(7) 0.6370(5) 0.113(3) Uani 1 1 d .
H16M H 0.8382 0.5597 0.6047 0.136 Uiso 1 1 calc R
H16N H 0.7799 0.5562 0.6663 0.136 Uiso 1 1 calc R
C166 C 0.8741(6) 0.4570(9) 0.6604(5) 0.139(5) Uani 1 1 d .
H16O H 0.9140 0.4312 0.6303 0.166 Uiso 1 1 calc R
H16P H 0.8484 0.4151 0.6896 0.166 Uiso 1 1 calc R
C167 C 0.9181(11) 0.5089(12) 0.6876(9) 0.210(9) Uani 1 1 d .
H16Q H 0.9388 0.5531 0.6580 0.253 Uiso 1 1 calc R
H16R H 0.8765 0.5336 0.7176 0.253 Uiso 1 1 calc R
C168 C 0.9827(16) 0.4601(16) 0.7098(11) 0.260(11) Uiso 1 1 d .
H16S H 1.0075 0.4930 0.7247 0.390 Uiso 1 1 calc R
H16T H 1.0240 0.4356 0.6801 0.390 Uiso 1 1 calc R
H16U H 0.9621 0.4174 0.7400 0.390 Uiso 1 1 calc R
C169 C 0.6933(5) 0.4407(4) 0.6672(3) 0.0769(19) Uani 1 1 d .
H16V H 0.6540 0.4239 0.6521 0.092 Uiso 1 1 calc R
H16W H 0.7304 0.3911 0.6803 0.092 Uiso 1 1 calc R
C170 C 0.6445(6) 0.4794(6) 0.7187(4) 0.104(3) Uani 1 1 d .
H17A H 0.6829 0.4952 0.7351 0.125 Uiso 1 1 calc R
H17B H 0.6064 0.5290 0.7065 0.125 Uiso 1 1 calc R
C171 C 0.5960(8) 0.4214(10) 0.7629(5) 0.149(5) Uani 1 1 d .
C172 C 0.5217(17) 0.4378(17) 0.8070(11) 0.138(8) Uiso 0.50 1 d P
C372 C 0.518(2) 0.433(2) 0.7539(14) 0.162(10) Uiso 0.50 1 d P
C173 C 0.6930(7) 0.5731(5) 0.5944(4) 0.106(3) Uani 1 1 d .
H17H H 0.7287 0.6030 0.5622 0.127 Uiso 1 1 calc R
H17I H 0.6724 0.6067 0.6239 0.127 Uiso 1 1 calc R
C174 C 0.6189(7) 0.5638(6) 0.5749(5) 0.115(3) Uani 1 1 d .
H17J H 0.5794 0.5385 0.6071 0.138 Uiso 1 1 calc R
H17K H 0.6374 0.5291 0.5462 0.138 Uiso 1 1 calc R
C175 C 0.5776(7) 0.6498(7) 0.5499(6) 0.141(5) Uani 1 1 d .
H17L H 0.5661 0.6843 0.5782 0.170 Uiso 1 1 calc R
H17M H 0.6182 0.6721 0.5170 0.170 Uiso 1 1 calc R
C176 C 0.5090(11) 0.6577(9) 0.5336(9) 0.212(9) Uani 1 1 d .
H17N H 0.4898 0.7148 0.5193 0.318 Uiso 1 1 calc R
H17O H 0.4671 0.6375 0.5657 0.318 Uiso 1 1 calc R
H17P H 0.5194 0.6265 0.5039 0.318 Uiso 1 1 calc R
C177 C 0.0964(4) 0.1839(4) 0.8495(3) 0.0674(16) Uani 1 1 d .
H17Q H 0.0509 0.1774 0.8352 0.081 Uiso 1 1 calc R
H17R H 0.1467 0.1490 0.8320 0.081 Uiso 1 1 calc R
C178 C 0.1084(6) 0.2734(5) 0.8292(4) 0.096(2) Uani 1 1 d .
H17S H 0.1492 0.2833 0.8465 0.116 Uiso 1 1 calc R
H17T H 0.0559 0.3101 0.8406 0.116 Uiso 1 1 calc R
C179 C 0.1403(11) 0.2908(9) 0.7609(7) 0.169(6) Uani 1 1 d D
C180 C 0.2318(16) 0.253(3) 0.7370(18) 0.254(18) Uiso 0.60 1 d PD
C380 C 0.197(4) 0.355(3) 0.729(3) 0.27(3) Uiso 0.40 1 d PD
C181 C -0.0045(4) 0.1990(4) 0.9442(3) 0.0715(17) Uani 1 1 d .
H18D H 0.0000 0.2563 0.9391 0.086 Uiso 1 1 calc R
H18E H -0.0138 0.1761 0.9849 0.086 Uiso 1 1 calc R
C182 C -0.0807(4) 0.1953(6) 0.9231(4) 0.090(2) Uani 1 1 d .
H18F H -0.0774 0.2282 0.8848 0.108 Uiso 1 1 calc R
H18G H -0.0792 0.1387 0.9209 0.108 Uiso 1 1 calc R
C183 C -0.1611(5) 0.2260(6) 0.9613(4) 0.100(3) Uani 1 1 d .
H18H H -0.1619 0.1971 1.0003 0.121 Uiso 1 1 calc R
H18I H -0.1653 0.2842 0.9603 0.121 Uiso 1 1 calc R
C184 C -0.2340(5) 0.2140(7) 0.9442(5) 0.119(3) Uani 1 1 d .
H18J H -0.2846 0.2351 0.9697 0.179 Uiso 1 1 calc R
H18K H -0.2309 0.1562 0.9463 0.179 Uiso 1 1 calc R
H18L H -0.2338 0.2429 0.9057 0.179 Uiso 1 1 calc R
C185 C 0.0731(4) 0.0614(4) 0.9228(3) 0.0603(14) Uani 1 1 d .
H18M H 0.0261 0.0577 0.9089 0.072 Uiso 1 1 calc R
H18N H 0.1234 0.0344 0.8993 0.072 Uiso 1 1 calc R
C186 C 0.0638(5) 0.0131(4) 0.9834(3) 0.0703(16) Uani 1 1 d .
H18O H 0.0178 0.0425 1.0087 0.084 Uiso 1 1 calc R
H18P H 0.1145 0.0079 0.9961 0.084 Uiso 1 1 calc R
C187 C 0.0473(6) -0.0720(5) 0.9869(3) 0.088(2) Uani 1 1 d .
H18Q H -0.0071 -0.0659 0.9790 0.106 Uiso 1 1 calc R
H18R H 0.0887 -0.0971 0.9570 0.106 Uiso 1 1 calc R
C188 C 0.0491(7) -0.1300(6) 1.0436(4) 0.109(3) Uani 1 1 d .
H18S H 0.0376 -0.1820 1.0420 0.163 Uiso 1 1 calc R
H18T H 0.0074 -0.1066 1.0736 0.163 Uiso 1 1 calc R
H18U H 0.1033 -0.1383 1.0514 0.163 Uiso 1 1 calc R
C189 C 0.1467(3) 0.1601(4) 0.9400(3) 0.0605(14) Uani 1 1 d .
H18V H 0.1462 0.2182 0.9371 0.073 Uiso 1 1 calc R
H18W H 0.1338 0.1356 0.9804 0.073 Uiso 1 1 calc R
C190 C 0.2346(4) 0.1192(5) 0.9123(3) 0.0712(17) Uani 1 1 d .
H19A H 0.2326 0.0650 0.9070 0.085 Uiso 1 1 calc R
H19B H 0.2533 0.1519 0.8748 0.085 Uiso 1 1 calc R
C191 C 0.2962(4) 0.1105(5) 0.9474(4) 0.083(2) Uani 1 1 d .
H19C H 0.2951 0.1644 0.9548 0.100 Uiso 1 1 calc R
H19D H 0.2789 0.0752 0.9840 0.100 Uiso 1 1 calc R
C192 C 0.3824(5) 0.0761(6) 0.9205(4) 0.104(3) Uani 1 1 d .
H19E H 0.4184 0.0722 0.9454 0.155 Uiso 1 1 calc R
H19F H 0.4008 0.1115 0.8846 0.155 Uiso 1 1 calc R
H19G H 0.3845 0.0222 0.9138 0.155 Uiso 1 1 calc R
C193 C 0.1055(5) 1.0896(5) 0.3645(4) 0.086(2) Uani 1 1 d .
H19H H 0.1016 1.1040 0.3247 0.104 Uiso 1 1 calc R
H19I H 0.0491 1.1011 0.3878 0.104 Uiso 1 1 calc R
C194 C 0.1551(6) 1.1449(5) 0.3733(4) 0.097(3) Uani 1 1 d .
H19J H 0.2120 1.1342 0.3506 0.117 Uiso 1 1 calc R
H19K H 0.1571 1.1339 0.4134 0.117 Uiso 1 1 calc R
C195 C 0.1164(8) 1.2336(7) 0.3562(7) 0.154(5) Uani 1 1 d .
H19L H 0.1103 1.2426 0.3171 0.185 Uiso 1 1 calc R
H19M H 0.0609 1.2443 0.3807 0.185 Uiso 1 1 calc R
C196 C 0.1645(12) 1.2925(13) 0.3596(9) 0.212(8) Uiso 1 1 d .
H19N H 0.1372 1.3476 0.3469 0.318 Uiso 1 1 calc R
H19O H 0.2198 1.2822 0.3356 0.318 Uiso 1 1 calc R
H19P H 0.1681 1.2863 0.3985 0.318 Uiso 1 1 calc R
C197 C 0.2285(6) 0.9774(6) 0.3416(4) 0.097(2) Uiso 1 1 d .
C198 C 0.2430(7) 1.0116(8) 0.2726(5) 0.131(4) Uiso 1 1 d D
C199 C 0.3398(8) 0.9866(11) 0.2481(8) 0.189(6) Uiso 1 1 d D
C200 C 0.331(3) 0.8980(15) 0.2482(17) 0.217(16) Uiso 0.50 1 d PD
C400 C 0.377(3) 1.013(2) 0.1901(18) 0.239(19) Uiso 0.50 1 d PD
C201 C 0.0780(5) 0.9563(6) 0.3632(4) 0.093(2) Uani 1 1 d .
H20D H 0.0215 0.9751 0.3840 0.112 Uiso 1 1 calc R
H20E H 0.0795 0.9740 0.3226 0.112 Uiso 1 1 calc R
C202 C 0.0957(7) 0.8657(7) 0.3761(5) 0.116(3) Uani 1 1 d .
H20F H 0.0908 0.8464 0.4170 0.139 Uiso 1 1 calc R
H20G H 0.1523 0.8454 0.3563 0.139 Uiso 1 1 calc R
C203 C 0.0345(9) 0.8339(8) 0.3571(6) 0.144(4) Uani 1 1 d .
H20H H 0.0397 0.8543 0.3163 0.173 Uiso 1 1 calc R
H20I H -0.0217 0.8557 0.3768 0.173 Uiso 1 1 calc R
C204 C 0.0466(14) 0.7412(14) 0.3685(9) 0.239(9) Uiso 1 1 d .
H20J H 0.0036 0.7249 0.3574 0.358 Uiso 1 1 calc R
H20K H 0.0435 0.7202 0.4086 0.358 Uiso 1 1 calc R
H20L H 0.1004 0.7193 0.3466 0.358 Uiso 1 1 calc R
C205 C 0.1446(4) 0.9683(5) 0.4386(3) 0.0673(16) Uani 1 1 d .
H20M H 0.1670 0.9096 0.4433 0.081 Uiso 1 1 calc R
H20N H 0.1848 0.9949 0.4454 0.081 Uiso 1 1 calc R
C206 C 0.0682(5) 0.9812(5) 0.4820(4) 0.085(2) Uani 1 1 d .
H20O H 0.0236 0.9661 0.4713 0.101 Uiso 1 1 calc R
H20P H 0.0526 1.0392 0.4846 0.101 Uiso 1 1 calc R
C207 C 0.0793(5) 0.9281(6) 0.5420(4) 0.094(2) Uani 1 1 d .
H20Q H 0.0993 0.8707 0.5384 0.113 Uiso 1 1 calc R
H20R H 0.1214 0.9461 0.5536 0.113 Uiso 1 1 calc R
C208 C 0.0014(6) 0.9345(8) 0.5867(4) 0.119(3) Uani 1 1 d .
H20S H 0.0111 0.8997 0.6220 0.178 Uiso 1 1 calc R
H20T H -0.0407 0.9175 0.5753 0.178 Uiso 1 1 calc R
H20U H -0.0171 0.9907 0.5921 0.178 Uiso 1 1 calc R
C209 C 0.2885(14) 0.6724(14) 0.2108(10) 0.234(9) Uiso 1 1 d D
C210 C 0.2885(15) 0.7113(16) 0.2607(11) 0.266(12) Uiso 1 1 d D
C211 C 0.3815(15) 0.7016(15) 0.2593(10) 0.239(9) Uiso 1 1 d D
Cu1 Cu 0.84007(8) 0.60568(9) -0.01541(6) 0.0424(3) Uani 0.75 1 d P
Cu2 Cu 0.8076(3) 0.6266(3) -0.0213(2) 0.0478(10) Uani 0.25 1 d P
Cu3 Cu 0.89963(12) 0.68785(10) 0.03689(9) 0.0408(3) Uani 0.75 1 d P
Cu4 Cu 0.9076(4) 0.6564(4) 0.0291(3) 0.0599(14) Uani 0.25 1 d P
Cu5 Cu 0.91969(9) 0.52963(9) 0.08701(6) 0.0481(3) Uani 0.75 1 d P
Cu6 Cu 0.9170(3) 0.5241(3) 0.11322(15) 0.0456(10) Uani 0.25 1 d P
Cu7 Cu 0.81836(8) 0.46765(9) 0.05391(6) 0.0423(3) Uani 0.75 1 d P
Cu8 Cu 0.8475(3) 0.4887(3) 0.0423(2) 0.0560(11) Uani 0.25 1 d P
Cu9 Cu 1.06426(9) 0.46944(12) 0.02895(9) 0.0430(3) Uani 0.75 1 d P
Cu10 Cu 1.0347(3) 0.4894(4) 0.0238(3) 0.0521(12) Uani 0.25 1 d P
Cu11 Cu 0.95929(11) 0.44985(10) -0.02301(8) 0.0451(4) Uani 0.75 1 d P
Cu12 Cu 0.9682(4) 0.4186(3) -0.0306(3) 0.0452(11) Uani 0.25 1 d P
Cu13 Cu 0.95014(15) 0.57492(16) -0.10734(6) 0.0440(4) Uani 0.75 1 d P
Cu14 Cu 0.9474(5) 0.5719(5) -0.0845(3) 0.0624(16) Uani 0.25 1 d P
Cu15 Cu 1.01547(8) 0.61030(9) -0.03348(6) 0.0442(3) Uani 0.75 1 d P
Cu16 Cu 1.0446(3) 0.6304(3) -0.04569(19) 0.0472(9) Uani 0.25 1 d P
Cu17 Cu 0.47738(7) -0.08315(8) 0.56451(5) 0.0440(3) Uani 0.75 1 d P
Cu18 Cu 0.4656(2) -0.0413(3) 0.54886(15) 0.0465(8) Uani 0.25 1 d P
Cu19 Cu 0.34430(8) 0.02951(6) 0.55923(5) 0.0473(2) Uani 0.75 1 d P
Cu20 Cu 0.30611(19) 0.01665(18) 0.57917(13) 0.0387(7) Uani 0.25 1 d P
Cu21 Cu 0.33313(7) 0.06541(7) 0.45367(5) 0.0449(3) Uani 0.75 1 d P
Cu22 Cu 0.3621(2) 0.0643(2) 0.46876(15) 0.0404(7) Uani 0.25 1 d P
Cu23 Cu 0.48461(7) -0.01127(8) 0.45747(6) 0.0510(3) Uani 0.75 1 d P
Cu24 Cu 0.50357(19) -0.03930(19) 0.43797(13) 0.0351(7) Uani 0.25 1 d P
Cu25 Cu 0.51294(8) 0.06202(7) 0.55019(5) 0.0463(3) Uani 0.75 1 d P
Cu26 Cu 0.5410(2) 0.0640(2) 0.56444(14) 0.0372(7) Uani 0.25 1 d P
Cu27 Cu 0.56214(7) 0.10917(7) 0.44074(5) 0.0429(2) Uani 0.75 1 d P
Cu28 Cu 0.5269(2) 0.0949(2) 0.45927(14) 0.0394(7) Uani 0.25 1 d P
Cu29 Cu 0.40484(10) 0.17491(9) 0.46671(7) 0.0481(3) Uani 0.75 1 d P
Cu30 Cu 0.3947(3) 0.2089(2) 0.4535(2) 0.0381(9) Uani 0.25 1 d P
Cu31 Cu 0.37097(8) 0.16270(8) 0.57789(5) 0.0428(3) Uani 0.75 1 d P
Cu32 Cu 0.3882(2) 0.1370(2) 0.55926(16) 0.0420(8) Uani 0.25 1 d P
H1 H 0.929(4) 0.550(4) 0.005(3) 0.061(15) Uiso 1 1 d .
H2 H 0.436(3) 0.068(2) 0.5098(18) 0.015(8) Uiso 1 1 d .
N1 N 0.9535(5) 0.9718(4) -0.1288(3) 0.0883(19) Uani 1 1 d .
N2 N 0.8119(6) 0.8840(5) -0.2109(3) 0.121(3) Uani 1 1 d .
N3 N 0.7978(5) 0.3837(5) -0.1916(3) 0.104(2) Uani 1 1 d .
N4 N 0.5906(4) 0.4482(5) -0.0570(4) 0.101(2) Uani 1 1 d .
N5 N 0.5720(5) 0.8060(4) 0.1319(3) 0.101(2) Uani 1 1 d .
N6 N 0.5990(5) 0.5701(5) 0.2496(3) 0.114(3) Uani 1 1 d .
N7 N 1.0553(5) 0.7012(6) 0.2046(4) 0.125(3) Uani 1 1 d .
N8 N 1.2745(4) 0.6426(5) 0.0752(4) 0.099(2) Uani 1 1 d .
N9 N 1.2831(6) 0.5507(5) -0.2319(4) 0.132(4) Uani 1 1 d .
N10 N 1.3097(4) 0.3083(4) -0.1259(3) 0.0864(19) Uani 1 1 d .
N11 N 0.9014(6) 0.1338(4) 0.1251(4) 0.120(3) Uani 1 1 d .
N12 N 1.0262(5) 0.2079(5) 0.2285(3) 0.110(3) Uani 1 1 d .
N13 N 0.7795(4) -0.2734(4) 0.4817(4) 0.097(2) Uani 1 1 d .
N14 N 0.8784(4) -0.0589(4) 0.4694(3) 0.0894(19) Uani 1 1 d .
N15 N 0.6151(5) 0.0705(4) 0.2141(3) 0.097(2) Uani 1 1 d .
N16 N 0.3722(7) 0.2193(6) 0.2243(3) 0.142(4) Uani 1 1 d .
N17 N 0.2970(4) -0.2334(4) 0.4156(2) 0.0738(15) Uani 1 1 d .
N18 N 0.2531(5) -0.2934(4) 0.5982(3) 0.090(2) Uani 1 1 d .
N19 N -0.0077(3) 0.1659(4) 0.5665(3) 0.0841(18) Uani 1 1 d .
N20 N 0.0801(4) 0.3817(4) 0.5626(4) 0.112(3) Uani 1 1 d .
N21 N 0.2492(4) 0.0190(4) 0.8056(2) 0.0769(16) Uani 1 1 d .
N22 N 0.5042(5) -0.1087(5) 0.7907(3) 0.109(3) Uani 1 1 d .
N23 N 0.6132(4) 0.3336(4) 0.6001(3) 0.0741(15) Uani 1 1 d .
N24 N 0.6748(4) 0.3780(4) 0.4179(3) 0.091(2) Uani 1 1 d .
N25 N 0.2638(4) 0.5220(4) 0.4907(3) 0.0838(18) Uani 1 1 d .
N26 N 0.7299(3) 0.0748(3) 0.6559(2) 0.0605(12) Uani 1 1 d .
N27 N 0.6975(3) 0.2996(3) 0.2563(2) 0.0524(11) Uani 1 1 d .
N28 N 0.3298(3) 0.3483(3) 0.0416(3) 0.0680(14) Uani 1 1 d .
N29 N 0.7907(4) 0.8410(4) 0.2280(3) 0.0867(18) Uani 1 1 d .
N30 N 0.1818(3) 0.8115(3) 0.75661(19) 0.0514(11) Uani 1 1 d .
N31 N 0.5430(3) 0.7595(3) 0.9667(2) 0.0656(14) Uani 1 1 d .
N32 N 0.7457(4) 0.4941(4) 0.6177(3) 0.0764(15) Uani 1 1 d .
N33 N 0.0781(3) 0.1523(3) 0.9132(2) 0.0569(11) Uani 1 1 d .
N34 N 0.1374(3) 0.9993(4) 0.3778(3) 0.0781(16) Uani 1 1 d .
O1 O 0.2646(17) 0.7859(15) 0.2506(13) 0.411(15) Uiso 1 1 d D
S1 S 0.96617(8) 0.75578(8) -0.04895(6) 0.0441(3) Uani 1 1 d .
S2 S 0.85752(8) 0.69639(8) -0.10661(6) 0.0459(3) Uani 1 1 d .
S3 S 0.90547(8) 0.45880(8) -0.10408(6) 0.0470(3) Uani 1 1 d .
S4 S 0.74895(7) 0.51868(8) -0.01611(6) 0.0440(3) Uani 1 1 d .
S5 S 0.76102(7) 0.69480(8) 0.04953(6) 0.0442(3) Uani 1 1 d .
S6 S 0.77805(8) 0.52760(8) 0.13204(5) 0.0453(3) Uani 1 1 d .
S7 S 0.96016(7) 0.63738(8) 0.11157(5) 0.0446(3) Uani 1 1 d .
S8 S 1.11771(7) 0.58423(8) 0.02127(6) 0.0444(3) Uani 1 1 d .
S9 S 1.08837(8) 0.57631(8) -0.12378(6) 0.0477(3) Uani 1 1 d .
S10 S 1.10623(7) 0.40441(8) -0.04699(5) 0.0435(3) Uani 1 1 d .
S11 S 0.90496(8) 0.34472(8) 0.05019(6) 0.0441(3) Uani 1 1 d .
S12 S 1.00485(8) 0.40081(8) 0.11601(5) 0.0459(3) Uani 1 1 d .
S13 S 0.58459(8) -0.11946(8) 0.49275(6) 0.0446(3) Uani 1 1 d .
S14 S 0.65225(7) 0.03208(8) 0.49440(5) 0.0404(3) Uani 1 1 d .
S15 S 0.55238(8) 0.05922(8) 0.36730(5) 0.0445(3) Uani 1 1 d .
S16 S 0.37610(8) 0.16522(8) 0.37974(6) 0.0462(3) Uani 1 1 d .
S17 S 0.38097(8) -0.06666(8) 0.44103(5) 0.0419(3) Uani 1 1 d .
S18 S 0.35149(8) -0.11415(8) 0.57212(5) 0.0424(3) Uani 1 1 d .
S19 S 0.21994(8) 0.08957(8) 0.52534(6) 0.0439(3) Uani 1 1 d .
S20 S 0.28435(8) 0.24459(7) 0.52324(6) 0.0444(3) Uani 1 1 d .
S21 S 0.32134(8) 0.06287(8) 0.65034(5) 0.0437(3) Uani 1 1 d .
S22 S 0.50055(8) -0.03608(8) 0.63632(5) 0.0432(3) Uani 1 1 d .
S23 S 0.49258(8) 0.19432(8) 0.57666(5) 0.0428(3) Uani 1 1 d .
S24 S 0.51790(8) 0.24410(8) 0.44588(5) 0.0425(3) Uani 1 1 d .

loop_
_atom_site_aniso_label
_atom_site_aniso_U_11
_atom_site_aniso_U_22
_atom_site_aniso_U_33
_atom_site_aniso_U_23
_atom_site_aniso_U_13
_atom_site_aniso_U_12
C1 0.034(2) 0.050(3) 0.036(2) -0.005(2) -0.0049(19) -0.002(2)
C2 0.065(3) 0.045(3) 0.040(3) 0.000(2) -0.013(2) -0.013(2)
C3 0.082(4) 0.052(4) 0.050(3) -0.005(3) -0.019(3) -0.008(3)
C4 0.114(6) 0.053(4) 0.058(4) 0.001(3) -0.039(4) -0.011(3)
C5 0.051(3) 0.043(3) 0.049(3) -0.001(2) -0.017(2) -0.015(2)
C6 0.057(3) 0.048(3) 0.057(3) -0.010(2) -0.026(3) -0.014(2)
C7 0.068(4) 0.077(4) 0.068(4) -0.024(3) -0.021(3) -0.018(3)
C8 0.059(4) 0.073(4) 0.086(5) -0.027(3) -0.035(3) -0.011(3)
C9 0.039(3) 0.049(3) 0.046(3) -0.014(2) -0.006(2) -0.014(2)
C10 0.048(3) 0.059(3) 0.050(3) -0.023(3) -0.002(2) -0.009(3)
C11 0.051(3) 0.071(4) 0.065(4) -0.030(3) -0.003(3) 0.004(3)
C12 0.061(4) 0.076(4) 0.059(4) -0.026(3) 0.013(3) -0.003(3)
C13 0.040(3) 0.042(3) 0.050(3) 0.000(2) -0.015(2) -0.009(2)
C14 0.043(3) 0.058(3) 0.078(4) -0.019(3) -0.029(3) -0.005(2)
C15 0.062(4) 0.098(5) 0.096(5) -0.059(5) -0.033(4) 0.003(3)
C16 0.057(4) 0.078(4) 0.092(5) -0.027(4) -0.037(3) -0.008(3)
C17 0.039(3) 0.045(3) 0.047(3) -0.011(2) -0.006(2) -0.009(2)
C18 0.050(3) 0.051(3) 0.058(3) -0.019(3) 0.006(3) -0.009(2)
C19 0.068(4) 0.055(4) 0.080(5) -0.025(3) 0.030(4) -0.012(3)
C20 0.053(3) 0.070(4) 0.075(4) -0.031(3) 0.011(3) -0.024(3)
C21 0.033(2) 0.044(3) 0.049(3) -0.008(2) -0.001(2) -0.003(2)
C22 0.052(3) 0.048(3) 0.058(3) 0.001(3) -0.010(3) 0.001(2)
C23 0.087(5) 0.049(4) 0.078(4) 0.011(3) -0.027(4) -0.012(3)
C24 0.086(5) 0.062(4) 0.057(4) 0.001(3) -0.022(3) 0.001(3)
C25 0.041(3) 0.048(3) 0.032(2) -0.002(2) -0.006(2) -0.008(2)
C26 0.040(3) 0.051(3) 0.051(3) -0.010(2) -0.011(2) -0.004(2)
C27 0.043(3) 0.064(4) 0.076(4) -0.022(3) -0.007(3) 0.000(3)
C28 0.037(3) 0.058(3) 0.073(4) -0.015(3) -0.014(3) 0.001(2)
C29 0.046(3) 0.043(3) 0.038(3) -0.002(2) -0.010(2) -0.018(2)
C30 0.082(4) 0.048(3) 0.039(3) -0.002(2) -0.022(3) -0.009(3)
C31 0.107(6) 0.059(4) 0.043(3) -0.005(3) -0.016(4) -0.017(4)
C32 0.126(7) 0.074(5) 0.053(4) -0.009(3) -0.039(4) 0.005(4)
C33 0.031(2) 0.036(2) 0.045(3) -0.011(2) -0.0102(19) -0.0049(18)
C34 0.046(3) 0.042(3) 0.049(3) -0.013(2) -0.008(2) -0.008(2)
C35 0.056(3) 0.042(3) 0.063(4) -0.010(2) -0.008(3) -0.022(2)
C36 0.073(4) 0.047(3) 0.063(4) -0.021(3) -0.004(3) -0.025(3)
C37 0.038(3) 0.056(3) 0.044(3) -0.008(2) -0.013(2) -0.008(2)
C38 0.038(3) 0.046(3) 0.063(3) -0.007(2) -0.005(2) -0.006(2)
C39 0.044(3) 0.062(4) 0.084(4) -0.011(3) -0.024(3) -0.006(3)
C40 0.041(3) 0.063(4) 0.105(5) -0.029(4) 0.001(3) -0.012(3)
C41 0.052(3) 0.041(3) 0.042(3) -0.008(2) -0.012(2) -0.019(2)
C42 0.063(3) 0.049(3) 0.038(3) -0.008(2) -0.008(2) -0.016(2)
C43 0.075(4) 0.057(3) 0.037(3) -0.012(2) 0.000(3) -0.022(3)
C44 0.087(5) 0.076(4) 0.047(3) -0.003(3) -0.018(3) -0.011(4)
C45 0.033(2) 0.047(3) 0.040(3) -0.011(2) -0.006(2) -0.011(2)
C46 0.048(3) 0.053(3) 0.050(3) -0.013(2) -0.007(2) -0.021(2)
C47 0.054(3) 0.057(3) 0.068(4) -0.018(3) -0.008(3) -0.025(3)
C48 0.071(4) 0.064(4) 0.064(4) -0.006(3) -0.018(3) -0.034(3)
C49 0.109(7) 0.088(6) 0.147(9) -0.064(6) -0.004(6) -0.034(5)
C50 0.215(17) 0.165(14) 0.229(19) -0.120(15) -0.088(14) 0.009(12)
C51 0.159(15) 0.40(4) 0.35(3) -0.25(3) -0.050(18) -0.06(2)
C52 0.26(3) 0.29(3) 0.55(6) -0.26(4) -0.10(3) -0.05(2)
C53 0.084(5) 0.063(4) 0.124(7) -0.037(4) 0.006(4) -0.027(4)
C55 0.097(7) 0.126(9) 0.225(14) -0.107(10) 0.011(8) -0.019(6)
C57 0.162(9) 0.061(5) 0.089(6) -0.016(4) 0.017(6) -0.043(5)
C58 0.216(13) 0.083(6) 0.073(5) -0.010(5) -0.016(7) -0.015(7)
C60 0.25(2) 0.150(15) 0.25(2) -0.005(15) 0.058(19) 0.064(16)
C61 0.089(5) 0.065(4) 0.081(5) -0.016(3) -0.003(4) -0.020(4)
C62 0.101(6) 0.092(6) 0.104(6) -0.027(5) -0.016(5) -0.007(5)
C63 0.098(7) 0.147(9) 0.116(8) -0.046(7) 0.002(6) -0.009(6)
C64 0.129(9) 0.171(12) 0.165(11) -0.071(10) 0.004(8) -0.062(9)
C65 0.071(5) 0.40(2) 0.050(4) -0.033(8) -0.029(4) -0.053(8)
C67 0.145(11) 0.126(10) 0.53(4) -0.143(16) -0.180(18) 0.006(8)
C69 0.067(4) 0.081(5) 0.073(4) -0.005(3) -0.028(3) -0.006(3)
C70 0.111(6) 0.071(4) 0.066(4) -0.012(3) -0.045(4) -0.004(4)
C71 0.161(10) 0.075(6) 0.098(6) 0.010(5) -0.038(6) 0.009(6)
C72 0.230(14) 0.063(5) 0.112(7) 0.002(5) -0.034(8) -0.045(7)
C73 0.064(4) 0.112(6) 0.088(5) -0.050(5) -0.015(4) -0.003(4)
C74 0.121(7) 0.138(9) 0.084(6) -0.017(6) -0.013(5) -0.043(7)
C75 0.105(8) 0.184(13) 0.127(9) -0.047(8) 0.040(7) -0.056(8)
C76 0.25(2) 0.171(15) 0.232(19) -0.094(14) 0.100(17) -0.090(15)
C77 0.068(4) 0.055(3) 0.062(4) -0.014(3) -0.028(3) -0.008(3)
C78 0.072(4) 0.075(4) 0.068(4) -0.012(3) -0.025(3) -0.018(3)
C79 0.069(4) 0.082(5) 0.086(5) -0.001(4) -0.020(4) -0.024(4)
C80 0.094(6) 0.134(8) 0.087(6) -0.014(5) -0.010(5) -0.033(6)
C81 0.070(4) 0.073(4) 0.042(3) -0.007(3) -0.002(3) -0.024(3)
C82 0.088(5) 0.102(6) 0.064(4) -0.012(4) -0.015(4) -0.041(4)
C83 0.101(6) 0.181(10) 0.057(4) -0.008(5) -0.016(4) -0.078(6)
C84 0.171(11) 0.244(16) 0.103(8) -0.015(9) -0.068(8) -0.085(11)
C85 0.077(4) 0.063(4) 0.055(4) -0.007(3) -0.017(3) -0.013(3)
C86 0.075(4) 0.086(5) 0.060(4) -0.013(3) -0.015(3) -0.018(4)
C87 0.092(6) 0.148(9) 0.106(7) -0.036(6) -0.020(5) -0.051(6)
C88 0.115(8) 0.197(12) 0.121(8) -0.061(8) -0.016(6) -0.071(8)
C89 0.052(3) 0.074(4) 0.050(3) -0.009(3) -0.001(3) -0.015(3)
C90 0.062(4) 0.068(4) 0.065(4) 0.000(3) -0.010(3) -0.010(3)
C91 0.062(4) 0.072(4) 0.089(5) -0.006(4) -0.009(3) -0.019(3)
C92 0.075(5) 0.115(7) 0.101(6) -0.007(5) -0.016(4) 0.002(5)
C93 0.068(4) 0.074(4) 0.063(4) -0.020(3) -0.008(3) -0.011(3)
C94 0.086(5) 0.075(4) 0.060(4) 0.004(3) -0.021(3) -0.014(4)
C95 0.128(7) 0.084(6) 0.087(6) 0.009(4) -0.031(5) 0.001(5)
C97 0.054(4) 0.091(6) 0.120(6) -0.035(5) -0.025(4) -0.010(4)
C98 0.083(6) 0.084(6) 0.151(9) -0.032(6) -0.003(6) -0.007(5)
C99 0.102(8) 0.131(10) 0.217(15) -0.050(10) 0.037(9) -0.027(7)
C100 0.184(15) 0.172(15) 0.33(3) -0.134(17) 0.079(16) -0.096(13)
C101 0.049(4) 0.069(4) 0.129(7) -0.026(4) -0.034(4) 0.005(3)
C102 0.049(4) 0.116(7) 0.177(10) -0.061(7) -0.031(5) 0.020(4)
C103 0.058(5) 0.139(9) 0.211(12) -0.105(9) -0.031(6) 0.022(5)
C104 0.110(9) 0.172(13) 0.216(16) -0.084(12) -0.012(9) 0.030(9)
C105 0.046(3) 0.094(5) 0.080(5) -0.022(4) -0.017(3) 0.004(3)
C106 0.062(4) 0.088(5) 0.118(7) -0.013(5) -0.016(4) -0.002(4)
C107 0.067(5) 0.142(9) 0.153(10) 0.008(8) -0.029(6) -0.018(6)
C108 0.083(7) 0.221(17) 0.207(16) 0.068(13) -0.022(8) -0.019(9)
C109 0.067(4) 0.066(4) 0.092(5) -0.019(4) -0.036(4) -0.002(3)
C110 0.082(5) 0.078(5) 0.078(5) -0.012(4) -0.027(4) -0.004(4)
C111 0.126(8) 0.098(6) 0.102(7) -0.022(5) -0.050(6) 0.005(6)
C112 0.162(12) 0.190(14) 0.084(7) -0.034(8) -0.021(7) 0.006(10)
C113 0.136(8) 0.086(6) 0.089(6) -0.040(4) -0.005(5) -0.019(5)
C114 0.140(10) 0.183(13) 0.140(10) -0.062(9) 0.026(8) -0.077(9)
C115 0.246(16) 0.101(7) 0.121(8) 0.016(6) -0.092(10) -0.069(9)
C116 0.225(18) 0.31(2) 0.138(11) 0.003(13) -0.020(11) -0.194(18)
C117 0.101(6) 0.085(6) 0.121(7) -0.019(5) -0.013(5) 0.022(5)
C121 0.083(5) 0.063(5) 0.156(9) -0.038(5) -0.011(5) 0.000(4)
C122 0.184(12) 0.104(8) 0.141(10) -0.005(7) -0.053(9) -0.030(8)
C123 0.170(12) 0.114(9) 0.197(14) 0.032(9) -0.084(11) -0.016(9)
C124 0.30(2) 0.112(10) 0.230(19) 0.022(11) -0.102(18) -0.074(13)
C125 0.111(7) 0.103(7) 0.113(7) -0.043(6) 0.002(5) -0.024(5)
C126 0.192(12) 0.107(8) 0.103(8) -0.037(6) -0.021(7) -0.012(8)
C127 0.247(17) 0.128(10) 0.128(10) -0.026(8) -0.040(10) -0.079(10)
C128 0.35(3) 0.187(16) 0.152(13) 0.000(12) -0.127(16) -0.069(17)
C129 0.066(4) 0.069(4) 0.076(4) -0.017(3) -0.012(3) -0.013(3)
C130 0.091(5) 0.089(5) 0.076(5) 0.002(4) -0.022(4) -0.017(4)
C131 0.112(7) 0.088(6) 0.107(7) 0.014(5) -0.053(6) -0.011(5)
C132 0.098(7) 0.111(8) 0.166(11) -0.025(7) -0.034(7) 0.001(6)
C133 0.076(4) 0.071(4) 0.064(4) 0.000(3) -0.002(3) -0.023(4)
C134 0.066(4) 0.091(5) 0.081(5) -0.013(4) -0.009(4) 0.002(4)
C135 0.067(5) 0.101(6) 0.090(5) 0.016(5) -0.009(4) -0.004(4)
C136 0.082(6) 0.158(10) 0.128(8) -0.024(7) -0.027(6) 0.025(6)
C137 0.070(4) 0.068(4) 0.057(4) -0.007(3) -0.013(3) -0.017(3)
C138 0.089(5) 0.098(6) 0.075(5) -0.003(4) -0.015(4) -0.037(4)
C139 0.079(4) 0.078(4) 0.065(4) -0.013(3) -0.022(3) -0.021(3)
C140 0.114(8) 0.159(10) 0.129(8) -0.016(7) -0.062(7) -0.043(7)
C141 0.078(5) 0.081(5) 0.093(5) -0.032(4) -0.016(4) -0.027(4)
C142 0.085(5) 0.094(5) 0.088(5) -0.010(4) -0.028(4) -0.031(4)
C143 0.115(7) 0.163(10) 0.111(7) -0.044(7) -0.035(6) -0.057(7)
C144 0.174(14) 0.40(3) 0.162(13) -0.158(17) 0.022(10) -0.157(17)
C145 0.052(3) 0.082(4) 0.061(4) -0.008(3) -0.022(3) -0.002(3)
C146 0.061(4) 0.086(5) 0.087(5) -0.015(4) -0.007(3) -0.010(4)
C147 0.062(5) 0.109(7) 0.137(8) 0.023(6) -0.015(5) -0.011(4)
C148 0.125(10) 0.188(15) 0.178(14) -0.015(11) -0.031(9) -0.044(10)
C149 0.041(3) 0.092(5) 0.118(6) -0.020(5) -0.030(4) 0.012(3)
C150 0.073(6) 0.167(11) 0.181(12) -0.094(9) -0.039(7) 0.036(6)
C151 0.069(6) 0.206(14) 0.179(12) -0.093(11) -0.009(7) 0.017(7)
C153 0.057(4) 0.083(5) 0.082(5) -0.020(4) -0.024(3) -0.005(3)
C154 0.090(6) 0.073(5) 0.159(9) -0.019(5) -0.036(6) -0.010(4)
C155 0.146(10) 0.121(9) 0.147(10) -0.045(8) 0.009(8) -0.055(8)
C156 0.24(2) 0.138(13) 0.27(2) -0.010(14) 0.015(17) -0.099(14)
C157 0.068(4) 0.074(4) 0.089(5) -0.008(4) -0.049(4) -0.005(3)
C158 0.066(4) 0.065(4) 0.078(4) -0.005(3) -0.033(3) 0.001(3)
C159 0.099(6) 0.113(7) 0.090(6) -0.029(5) -0.040(5) -0.007(5)
C160 0.127(8) 0.093(6) 0.086(6) -0.008(5) -0.027(5) -0.001(5)
C161 0.102(6) 0.076(5) 0.112(6) -0.031(5) -0.026(5) 0.006(4)
C162 0.134(10) 0.183(13) 0.113(8) -0.012(8) 0.001(7) -0.045(9)
C163 0.27(2) 0.31(3) 0.130(12) -0.093(15) 0.081(14) -0.09(2)
C165 0.108(7) 0.135(8) 0.120(7) -0.039(6) -0.008(6) -0.072(6)
C166 0.084(6) 0.223(14) 0.118(8) -0.014(8) -0.024(6) -0.063(8)
C167 0.174(14) 0.216(18) 0.27(2) 0.014(16) -0.087(15) -0.116(14)
C169 0.079(4) 0.059(4) 0.096(5) 0.002(3) -0.028(4) -0.025(3)
C170 0.097(6) 0.109(7) 0.085(5) -0.011(5) -0.004(5) -0.004(5)
C171 0.121(9) 0.191(13) 0.105(8) 0.003(8) 0.012(7) -0.044(9)
C173 0.160(9) 0.045(4) 0.096(6) -0.003(4) -0.017(6) -0.016(5)
C174 0.118(7) 0.103(7) 0.119(7) -0.008(6) -0.048(6) 0.002(6)
C175 0.101(7) 0.108(8) 0.174(11) 0.014(7) -0.022(7) 0.008(6)
C176 0.193(17) 0.115(11) 0.31(3) -0.018(13) -0.101(17) 0.038(11)
C177 0.065(4) 0.065(4) 0.074(4) -0.021(3) -0.018(3) -0.007(3)
C178 0.109(6) 0.072(5) 0.113(7) 0.002(4) -0.042(5) -0.026(4)
C179 0.217(15) 0.116(9) 0.167(12) 0.058(9) -0.061(11) -0.082(10)
C181 0.054(3) 0.065(4) 0.092(5) -0.033(3) -0.006(3) -0.001(3)
C182 0.065(4) 0.101(6) 0.108(6) -0.041(5) -0.029(4) 0.005(4)
C183 0.061(4) 0.116(7) 0.124(7) -0.021(6) -0.026(4) -0.011(4)
C184 0.064(5) 0.134(8) 0.163(10) -0.034(7) -0.016(5) -0.028(5)
C185 0.056(3) 0.058(3) 0.070(4) -0.022(3) -0.008(3) -0.014(3)
C186 0.077(4) 0.072(4) 0.066(4) -0.021(3) -0.012(3) -0.020(3)
C187 0.117(6) 0.065(4) 0.083(5) 0.002(4) -0.029(4) -0.027(4)
C188 0.146(9) 0.085(6) 0.103(6) 0.000(5) -0.043(6) -0.034(6)
C189 0.054(3) 0.062(4) 0.077(4) -0.023(3) -0.018(3) -0.018(3)
C190 0.055(3) 0.077(4) 0.086(5) -0.031(4) -0.013(3) -0.008(3)
C191 0.067(4) 0.084(5) 0.104(6) -0.025(4) -0.027(4) -0.010(4)
C192 0.055(4) 0.127(7) 0.115(7) -0.010(5) -0.022(4) -0.001(4)
C193 0.079(5) 0.098(6) 0.088(5) -0.016(4) -0.039(4) -0.007(4)
C194 0.093(6) 0.089(6) 0.122(7) -0.013(5) -0.048(5) -0.020(5)
C195 0.113(8) 0.094(7) 0.245(16) 0.004(9) -0.059(9) -0.016(6)
C201 0.088(5) 0.111(7) 0.098(6) -0.019(5) -0.045(5) -0.024(5)
C202 0.145(9) 0.110(8) 0.124(8) -0.025(6) -0.059(7) -0.045(6)
C203 0.182(12) 0.130(9) 0.144(10) -0.038(8) -0.091(9) 0.002(8)
C205 0.055(4) 0.082(4) 0.074(4) -0.016(3) -0.026(3) -0.017(3)
C206 0.067(4) 0.102(6) 0.098(6) -0.023(4) -0.038(4) -0.012(4)
C207 0.077(5) 0.096(6) 0.113(6) 0.004(5) -0.034(5) -0.033(4)
C208 0.089(6) 0.173(11) 0.099(7) -0.028(7) -0.014(5) -0.041(6)
Cu1 0.0435(8) 0.0427(7) 0.0398(6) -0.0060(5) -0.0072(6) -0.0105(6)
Cu2 0.049(3) 0.043(2) 0.0469(19) -0.0070(16) -0.0072(19) -0.0069(18)
Cu3 0.0371(5) 0.0450(8) 0.0399(7) -0.0070(5) -0.0096(4) -0.0073(6)
Cu4 0.042(2) 0.094(5) 0.045(2) 0.003(3) -0.0162(18) -0.024(3)
Cu5 0.0343(5) 0.0437(6) 0.0655(9) -0.0123(8) -0.0087(8) -0.0065(4)
Cu6 0.0421(16) 0.058(2) 0.0356(19) -0.008(2) -0.0029(18) -0.0143(12)
Cu7 0.0392(7) 0.0425(7) 0.0428(6) -0.0050(5) -0.0095(5) -0.0063(4)
Cu8 0.061(3) 0.048(3) 0.058(3) -0.021(2) -0.025(2) 0.0138(18)
Cu9 0.0376(8) 0.0453(9) 0.0433(6) -0.0061(6) -0.0069(6) -0.0076(6)
Cu10 0.053(3) 0.048(3) 0.052(2) -0.009(2) 0.000(2) -0.016(2)
Cu11 0.0348(6) 0.0543(10) 0.0428(7) -0.0007(7) -0.0079(5) -0.0114(7)
Cu12 0.0385(19) 0.051(3) 0.045(2) -0.008(2) -0.0080(14) -0.010(2)
Cu13 0.0441(6) 0.0471(6) 0.0401(8) -0.0073(7) -0.0085(7) -0.0096(4)
Cu14 0.041(2) 0.052(2) 0.100(5) -0.023(4) -0.015(4) -0.0121(15)
Cu15 0.0406(8) 0.0475(7) 0.0419(7) -0.0077(5) -0.0119(6) -0.0010(5)
Cu16 0.045(2) 0.047(2) 0.045(2) -0.0085(16) -0.0084(18) -0.0003(15)
Cu17 0.0413(5) 0.0492(6) 0.0438(6) -0.0085(5) -0.0082(4) -0.0148(5)
Cu18 0.0385(16) 0.060(2) 0.0441(19) -0.0143(17) -0.0068(13) -0.0143(17)
Cu19 0.0562(7) 0.0413(5) 0.0503(7) -0.0113(5) -0.0223(5) -0.0056(5)
Cu20 0.0331(16) 0.0433(15) 0.0369(16) -0.0041(12) 0.0004(12) -0.0152(12)
Cu21 0.0458(7) 0.0415(5) 0.0474(7) -0.0056(4) -0.0081(5) -0.0140(5)
Cu22 0.0398(18) 0.0407(15) 0.0415(18) -0.0100(12) -0.0053(13) -0.0117(14)
Cu23 0.0442(6) 0.0545(7) 0.0554(7) 0.0110(5) -0.0199(5) -0.0230(5)
Cu24 0.0382(15) 0.0345(15) 0.0371(16) -0.0184(11) -0.0052(12) -0.0074(11)
Cu25 0.0469(7) 0.0418(5) 0.0437(7) -0.0057(4) 0.0015(5) -0.0125(5)
Cu26 0.0348(16) 0.0474(16) 0.0367(16) -0.0113(12) -0.0128(12) -0.0127(12)
Cu27 0.0477(7) 0.0443(6) 0.0399(6) -0.0060(5) -0.0155(5) -0.0106(5)
Cu28 0.0431(19) 0.0403(16) 0.0349(17) -0.0041(12) -0.0067(13) -0.0139(13)
Cu29 0.0399(6) 0.0629(10) 0.0484(8) -0.0169(7) -0.0072(5) -0.0195(8)
Cu30 0.0386(17) 0.033(2) 0.043(2) -0.0005(15) -0.0131(13) -0.0083(16)
Cu31 0.0389(6) 0.0460(7) 0.0453(7) -0.0058(5) -0.0084(5) -0.0154(5)
Cu32 0.0384(18) 0.046(2) 0.042(2) -0.0053(14) -0.0082(15) -0.0127(14)
N1 0.133(6) 0.054(3) 0.087(4) 0.000(3) -0.032(4) -0.042(4)
N2 0.197(9) 0.090(5) 0.095(5) 0.010(4) -0.099(6) -0.011(5)
N3 0.127(6) 0.120(6) 0.089(5) -0.047(4) -0.034(4) -0.029(5)
N4 0.053(4) 0.136(6) 0.141(6) -0.063(5) -0.034(4) -0.014(4)
N5 0.089(5) 0.077(4) 0.116(6) -0.031(4) -0.015(4) 0.026(4)
N6 0.126(6) 0.096(5) 0.072(4) -0.009(4) 0.043(4) -0.017(4)
N7 0.102(5) 0.174(8) 0.134(7) -0.101(7) -0.051(5) 0.012(5)
N8 0.056(4) 0.133(6) 0.131(6) -0.049(5) -0.032(4) -0.022(4)
N9 0.113(6) 0.081(5) 0.136(7) -0.002(5) 0.062(5) -0.017(4)
N10 0.062(3) 0.065(4) 0.113(5) -0.026(3) 0.001(3) 0.008(3)
N11 0.160(8) 0.050(4) 0.167(8) 0.009(4) -0.084(6) -0.030(4)
N12 0.134(6) 0.105(5) 0.076(4) -0.002(4) -0.044(4) 0.017(5)
N13 0.072(4) 0.054(4) 0.154(7) -0.033(4) -0.005(4) -0.001(3)
N14 0.047(3) 0.083(4) 0.141(6) -0.034(4) -0.026(3) 0.001(3)
N15 0.128(6) 0.094(5) 0.048(3) -0.022(3) 0.008(4) -0.003(4)
N16 0.199(9) 0.136(7) 0.083(5) -0.027(5) -0.093(6) 0.064(7)
N17 0.099(4) 0.068(3) 0.066(3) -0.016(3) -0.023(3) -0.032(3)
N18 0.138(6) 0.076(4) 0.064(3) -0.009(3) 0.001(4) -0.066(4)
N19 0.042(3) 0.089(4) 0.122(5) -0.008(4) -0.023(3) -0.022(3)
N20 0.071(4) 0.061(4) 0.193(9) -0.055(5) 0.013(4) -0.014(3)
N21 0.093(4) 0.083(4) 0.049(3) -0.021(3) 0.006(3) -0.024(3)
N22 0.121(6) 0.128(6) 0.066(4) -0.005(4) -0.040(4) 0.012(5)
N23 0.084(4) 0.084(4) 0.077(4) -0.029(3) -0.028(3) -0.035(3)
N24 0.108(5) 0.104(5) 0.070(4) -0.002(3) 0.000(3) -0.075(4)
N25 0.102(4) 0.054(3) 0.096(4) -0.031(3) 0.003(3) -0.030(3)
N26 0.058(3) 0.071(3) 0.061(3) -0.013(2) -0.022(2) -0.016(2)
N27 0.055(3) 0.049(3) 0.049(3) -0.005(2) -0.008(2) -0.012(2)
N28 0.045(3) 0.064(3) 0.100(4) -0.023(3) -0.029(3) 0.003(2)
N29 0.086(4) 0.067(4) 0.089(4) -0.026(3) 0.003(3) 0.003(3)
N30 0.056(3) 0.053(3) 0.041(2) -0.0022(19) -0.004(2) -0.018(2)
N31 0.044(3) 0.074(3) 0.081(4) -0.019(3) -0.031(3) 0.009(2)
N32 0.083(4) 0.066(3) 0.086(4) -0.021(3) -0.014(3) -0.023(3)
N33 0.051(3) 0.049(3) 0.076(3) -0.023(2) -0.015(2) -0.007(2)
N34 0.062(3) 0.093(4) 0.091(4) -0.020(3) -0.038(3) -0.012(3)
S1 0.0437(7) 0.0421(7) 0.0471(7) 0.0000(5) -0.0152(5) -0.0125(5)
S2 0.0478(7) 0.0464(7) 0.0452(7) -0.0008(5) -0.0190(6) -0.0102(5)
S3 0.0469(7) 0.0514(7) 0.0453(7) -0.0145(6) -0.0102(5) -0.0092(6)
S4 0.0332(6) 0.0474(7) 0.0520(7) -0.0101(5) -0.0125(5) -0.0048(5)
S5 0.0351(6) 0.0445(7) 0.0480(7) -0.0064(5) -0.0081(5) -0.0020(5)
S6 0.0378(6) 0.0503(7) 0.0412(7) -0.0048(5) -0.0024(5) -0.0071(5)
S7 0.0385(6) 0.0537(7) 0.0435(7) -0.0125(5) -0.0113(5) -0.0069(5)
S8 0.0333(6) 0.0523(7) 0.0474(7) -0.0076(5) -0.0093(5) -0.0094(5)
S9 0.0430(7) 0.0486(7) 0.0447(7) -0.0052(5) -0.0006(5) -0.0103(5)
S10 0.0356(6) 0.0430(7) 0.0451(7) -0.0068(5) -0.0014(5) -0.0051(5)
S11 0.0404(6) 0.0418(7) 0.0489(7) -0.0044(5) -0.0111(5) -0.0084(5)
S12 0.0420(6) 0.0507(7) 0.0436(7) -0.0009(5) -0.0137(5) -0.0092(5)
S13 0.0396(6) 0.0417(7) 0.0542(7) -0.0115(5) -0.0103(6) -0.0089(5)
S14 0.0348(6) 0.0450(7) 0.0446(7) -0.0095(5) -0.0099(5) -0.0115(5)
S15 0.0419(6) 0.0553(7) 0.0370(6) -0.0066(5) -0.0083(5) -0.0135(5)
S16 0.0477(7) 0.0477(7) 0.0444(7) -0.0007(5) -0.0174(6) -0.0114(5)
S17 0.0437(6) 0.0442(7) 0.0405(6) -0.0071(5) -0.0087(5) -0.0154(5)
S18 0.0489(7) 0.0406(6) 0.0400(6) -0.0045(5) -0.0073(5) -0.0195(5)
S19 0.0371(6) 0.0435(7) 0.0555(7) -0.0122(6) -0.0102(5) -0.0134(5)
S20 0.0374(6) 0.0361(6) 0.0613(8) -0.0094(5) -0.0116(6) -0.0096(5)
S21 0.0393(6) 0.0532(7) 0.0368(6) -0.0065(5) -0.0040(5) -0.0129(5)
S22 0.0419(6) 0.0507(7) 0.0365(6) -0.0038(5) -0.0102(5) -0.0104(5)
S23 0.0456(7) 0.0481(7) 0.0402(6) -0.0087(5) -0.0094(5) -0.0194(5)
S24 0.0479(7) 0.0425(7) 0.0413(6) -0.0020(5) -0.0121(5) -0.0204(5)

loop_
_atom_type_symbol
_atom_type_description
_atom_type_scat_dispersion_real
_atom_type_scat_dispersion_imag
_atom_type_scat_source
C C 0.0033 0.0016 'International Tables Vol C Tables 4.2.6.8 and 6.1.1.4'
H H 0.0000 0.0000 'International Tables Vol C Tables 4.2.6.8 and 6.1.1.4'
N N 0.0061 0.0033 'International Tables Vol C Tables 4.2.6.8 and 6.1.1.4'
S S 0.1246 0.1234 'International Tables Vol C Tables 4.2.6.8 and 6.1.1.4'
Cu Cu 0.3201 1.2651 'International Tables Vol C Tables 4.2.6.8 and 6.1.1.4'
O O 0.0106 0.0060 'International Tables Vol C Tables 4.2.6.8 and 6.1.1.4'

loop_
_geom_angle_atom_site_label_1
_geom_angle_atom_site_label_2
_geom_angle_atom_site_label_3
_geom_angle
C2 C1 S2 118.2(4)
C2 C1 S1 117.9(4)
S2 C1 S1 123.8(3)
C1 C2 C4 121.9(5)
C1 C2 C3 122.5(5)
C4 C2 C3 115.5(5)
N1 C3 C2 174.9(7)
N2 C4 C2 176.3(8)
C6 C5 S4 118.3(4)
C6 C5 S3 118.7(4)
S4 C5 S3 123.0(3)
C5 C6 C7 123.9(6)
C5 C6 C8 121.9(5)
C7 C6 C8 114.2(5)
N3 C7 C6 174.2(7)
N4 C8 C6 178.3(7)
C10 C9 S5 118.6(4)
C10 C9 S6 117.6(4)
S5 C9 S6 123.8(3)
C9 C10 C11 121.2(5)
C9 C10 C12 122.1(5)
C11 C10 C12 116.6(5)
N5 C11 C10 177.5(8)
N6 C12 C10 178.4(8)
C14 C13 S7 118.5(4)
C14 C13 S8 118.3(4)
S7 C13 S8 123.2(3)
C13 C14 C15 120.8(5)
C13 C14 C16 122.2(6)
C15 C14 C16 117.0(5)
N7 C15 C14 176.4(7)
N8 C16 C14 175.1(8)
C18 C17 S9 118.1(4)
C18 C17 S10 117.9(4)
S9 C17 S10 123.9(3)
C17 C18 C19 121.1(5)
C17 C18 C20 122.3(5)
C19 C18 C20 116.6(5)
N9 C19 C18 176.6(9)
N10 C20 C18 177.3(7)
C22 C21 S11 117.6(4)
C22 C21 S12 119.1(4)
S11 C21 S12 123.3(3)
C21 C22 C24 122.9(6)
C21 C22 C23 121.6(6)
C24 C22 C23 115.5(5)
N11 C23 C22 177.7(9)
N12 C24 C22 174.2(9)
C26 C25 S14 119.2(4)
C26 C25 S13 117.0(4)
S14 C25 S13 123.9(3)
C25 C26 C27 122.4(5)
C25 C26 C28 120.8(5)
C27 C26 C28 116.7(5)
N13 C27 C26 175.9(7)
N14 C28 C26 174.9(6)
C30 C29 S16 118.9(4)
C30 C29 S15 116.5(4)
S16 C29 S15 124.6(3)
C29 C30 C32 123.1(6)
C29 C30 C31 121.1(5)
C32 C30 C31 115.9(5)
N15 C31 C30 177.6(8)
N16 C32 C30 175.5(9)
C34 C33 S18 117.5(4)
C34 C33 S17 119.2(4)
S18 C33 S17 123.4(3)
C33 C34 C36 122.5(5)
C33 C34 C35 122.4(5)
C36 C34 C35 115.1(5)
N17 C35 C34 176.3(6)
N18 C36 C34 175.7(7)
C38 C37 S19 118.6(4)
C38 C37 S20 118.0(4)
S19 C37 S20 123.3(3)
C37 C38 C40 123.2(5)
C37 C38 C39 122.6(5)
C40 C38 C39 114.2(5)
N19 C39 C38 177.3(8)
N20 C40 C38 176.1(7)
C42 C41 S22 118.1(4)
C42 C41 S21 118.1(4)
S22 C41 S21 123.8(3)
C41 C42 C44 123.1(5)
C41 C42 C43 121.3(5)
C44 C42 C43 115.5(5)
N21 C43 C42 175.2(6)
N22 C44 C42 175.4(8)
C46 C45 S23 118.8(4)
C46 C45 S24 117.2(4)
S23 C45 S24 123.9(3)
C45 C46 C48 122.9(5)
C45 C46 C47 121.7(5)
C48 C46 C47 115.2(5)
N23 C47 C46 176.1(6)
N24 C48 C46 174.6(7)
C50 C49 N25 115.1(10)
C50 C49 H49A 108.5
N25 C49 H49A 108.5
C50 C49 H49B 108.5
N25 C49 H49B 108.5
H49A C49 H49B 107.5
C49 C50 C51 109.5(18)
C49 C50 H50A 109.8
C51 C50 H50A 109.8
C49 C50 H50B 109.8
C51 C50 H50B 109.8
H50A C50 H50B 108.2
C50 C51 C52 119.6(19)
C50 C51 H51A 107.4
C52 C51 H51A 107.4
C50 C51 H51B 107.4
C52 C51 H51B 107.4
H51A C51 H51B 106.9
C51 C52 H52A 109.5
C51 C52 H52B 109.5
H52A C52 H52B 109.5
C51 C52 H52C 109.5
H52A C52 H52C 109.5
H52B C52 H52C 109.5
C54 C53 N25 118.2(8)
C54 C53 H53A 107.8
N25 C53 H53A 107.8
C54 C53 H53B 107.8
N25 C53 H53B 107.8
H53A C53 H53B 107.1
C53 C54 C55 114.5(11)
C53 C54 H54A 108.6
C55 C54 H54A 108.6
C53 C54 H54B 108.6
C55 C54 H54B 108.6
H54A C54 H54B 107.6
C56 C55 C54 119.8(12)
C56 C55 H55A 107.4
C54 C55 H55A 107.4
C56 C55 H55B 107.4
C54 C55 H55B 107.4
H55A C55 H55B 106.9
C55 C56 H56A 109.5
C55 C56 H56B 109.5
H56A C56 H56B 109.5
C55 C56 H56C 109.5
H56A C56 H56C 109.5
H56B C56 H56C 109.5
N25 C57 C58 115.8(7)
N25 C57 H57A 108.3
C58 C57 H57A 108.3
N25 C57 H57B 108.3
C58 C57 H57B 108.3
H57A C57 H57B 107.4
C59 C58 C57 105.4(13)
C59 C58 H58A 110.7
C57 C58 H58A 110.7
C59 C58 H58B 110.7
C57 C58 H58B 110.7
H58A C58 H58B 108.8
C60 C59 C58 100(2)
C59 C60 H60A 109.5
C59 C60 H60B 109.5
H60A C60 H60B 109.5
C59 C60 H60C 109.5
H60A C60 H60C 109.5
H60B C60 H60C 109.5
C62 C61 N25 116.5(7)
C62 C61 H61A 108.2
N25 C61 H61A 108.2
C62 C61 H61B 108.2
N25 C61 H61B 108.2
H61A C61 H61B 107.3
C61 C62 C63 111.3(8)
C61 C62 H62A 109.4
C63 C62 H62A 109.4
C61 C62 H62B 109.4
C63 C62 H62B 109.4
H62A C62 H62B 108.0
C64 C63 C62 114.5(9)
C64 C63 H63A 108.6
C62 C63 H63A 108.6
C64 C63 H63B 108.6
C62 C63 H63B 108.6
H63A C63 H63B 107.6
C63 C64 H64A 109.5
C63 C64 H64B 109.5
H64A C64 H64B 109.5
C63 C64 H64C 109.5
H64A C64 H64C 109.5
H64B C64 H64C 109.5
C66 C65 N26 124.4(10)
C66 C65 H65A 106.2
N26 C65 H65A 106.2
C66 C65 H65B 106.2
N26 C65 H65B 106.2
H65A C65 H65B 106.4
C65 C66 C67 99.1(11)
C65 C66 H66A 112.0
C67 C66 H66A 112.0
C65 C66 H66B 112.0
C67 C66 H66B 112.0
H66A C66 H66B 109.6
C68 C67 C66 95.7(8)
C68 C67 H67A 112.6
C66 C67 H67A 112.6
C68 C67 H67B 112.6
C66 C67 H67B 112.6
H67A C67 H67B 110.1
C67 C68 H68A 109.5
C67 C68 H68B 109.5
H68A C68 H68B 109.5
C67 C68 H68C 109.5
H68A C68 H68C 109.5
H68B C68 H68C 109.5
N26 C69 C70 115.0(5)
N26 C69 H69A 108.5
C70 C69 H69A 108.5
N26 C69 H69B 108.5
C70 C69 H69B 108.5
H69A C69 H69B 107.5
C71 C70 C69 113.8(7)
C71 C70 H70A 108.8
C69 C70 H70A 108.8
C71 C70 H70B 108.8
C69 C70 H70B 108.8
H70A C70 H70B 107.7
C70 C71 C72 117.4(10)
C70 C71 H71A 107.9
C72 C71 H71A 107.9
C70 C71 H71B 107.9
C72 C71 H71B 107.9
H71A C71 H71B 107.2
C71 C72 H72A 109.5
C71 C72 H72B 109.5
H72A C72 H72B 109.5
C71 C72 H72C 109.5
H72A C72 H72C 109.5
H72B C72 H72C 109.5
C74 C73 N26 123.0(8)
C74 C73 H73A 106.6
N26 C73 H73A 106.6
C74 C73 H73B 106.6
N26 C73 H73B 106.6
H73A C73 H73B 106.5
C73 C74 C75 114.3(10)
C73 C74 H74A 108.7
C75 C74 H74A 108.7
C73 C74 H74B 108.7
C75 C74 H74B 108.7
H74A C74 H74B 107.6
C76 C75 C74 111.3(12)
C76 C75 H75A 109.4
C74 C75 H75A 109.4
C76 C75 H75B 109.4
C74 C75 H75B 109.4
H75A C75 H75B 108.0
C75 C76 H76A 109.5
C75 C76 H76B 109.5
H76A C76 H76B 109.5
C75 C76 H76C 109.5
H76A C76 H76C 109.5
H76B C76 H76C 109.5
C78 C77 N26 117.1(5)
C78 C77 H77A 108.0
N26 C77 H77A 108.0
C78 C77 H77B 108.0
N26 C77 H77B 108.0
H77A C77 H77B 107.3
C79 C78 C77 110.6(6)
C79 C78 H78A 109.5
C77 C78 H78A 109.5
C79 C78 H78B 109.5
C77 C78 H78B 109.5
H78A C78 H78B 108.1
C78 C79 C80 112.6(7)
C78 C79 H79A 109.1
C80 C79 H79A 109.1
C78 C79 H79B 109.1
C80 C79 H79B 109.1
H79A C79 H79B 107.8
C79 C80 H80A 109.5
C79 C80 H80B 109.5
H80A C80 H80B 109.5
C79 C80 H80C 109.5
H80A C80 H80C 109.5
H80B C80 H80C 109.5
C82 C81 N27 115.7(5)
C82 C81 H81A 108.3
N27 C81 H81A 108.3
C82 C81 H81B 108.3
N27 C81 H81B 108.3
H81A C81 H81B 107.4
C81 C82 C83 111.7(7)
C81 C82 H82A 109.3
C83 C82 H82A 109.3
C81 C82 H82B 109.3
C83 C82 H82B 109.3
H82A C82 H82B 107.9
C84 C83 C82 112.6(8)
C84 C83 H83A 109.1
C82 C83 H83A 109.1
C84 C83 H83B 109.1
C82 C83 H83B 109.1
H83A C83 H83B 107.8
C83 C84 H84A 109.5
C83 C84 H84B 109.5
H84A C84 H84B 109.5
C83 C84 H84C 109.5
H84A C84 H84C 109.5
H84B C84 H84C 109.5
C86 C85 N27 115.5(6)
C86 C85 H85A 108.4
N27 C85 H85A 108.4
C86 C85 H85B 108.4
N27 C85 H85B 108.4
H85A C85 H85B 107.5
C85 C86 C87 108.3(6)
C85 C86 H86A 110.0
C87 C86 H86A 110.0
C85 C86 H86B 110.0
C87 C86 H86B 110.0
H86A C86 H86B 108.4
C88 C87 C86 113.7(9)
C88 C87 H87A 108.8
C86 C87 H87A 108.8
C88 C87 H87B 108.8
C86 C87 H87B 108.8
H87A C87 H87B 107.7
C87 C88 H88A 109.5
C87 C88 H88B 109.5
H88A C88 H88B 109.5
C87 C88 H88C 109.5
H88A C88 H88C 109.5
H88B C88 H88C 109.5
C90 C89 N27 116.6(5)
C90 C89 H89A 108.1
N27 C89 H89A 108.1
C90 C89 H89B 108.1
N27 C89 H89B 108.1
H89A C89 H89B 107.3
C91 C90 C89 110.7(6)
C91 C90 H90A 109.5
C89 C90 H90A 109.5
C91 C90 H90B 109.5
C89 C90 H90B 109.5
H90A C90 H90B 108.1
C92 C91 C90 114.2(7)
C92 C91 H91A 108.7
C90 C91 H91A 108.7
C92 C91 H91B 108.7
C90 C91 H91B 108.7
H91A C91 H91B 107.6
C91 C92 H92A 109.5
C91 C92 H92B 109.5
H92A C92 H92B 109.5
C91 C92 H92C 109.5
H92A C92 H92C 109.5
H92B C92 H92C 109.5
N27 C93 C94 115.0(5)
N27 C93 H93A 108.5
C94 C93 H93A 108.5
N27 C93 H93B 108.5
C94 C93 H93B 108.5
H93A C93 H93B 107.5
C93 C94 C95 110.5(6)
C93 C94 H94A 109.6
C95 C94 H94A 109.6
C93 C94 H94B 109.6
C95 C94 H94B 109.6
H94A C94 H94B 108.1
C96 C95 C94 113.6(10)
C96 C95 H95A 108.8
C94 C95 H95A 108.8
C96 C95 H95B 108.8
C94 C95 H95B 108.8
H95A C95 H95B 107.7
C98 C97 N28 116.8(7)
C98 C97 H97A 108.1
N28 C97 H97A 108.1
C98 C97 H97B 108.1
N28 C97 H97B 108.1
H97A C97 H97B 107.3
C97 C98 C99 106.6(9)
C97 C98 H98A 110.4
C99 C98 H98A 110.4
C97 C98 H98B 110.4
C99 C98 H98B 110.4
H98A C98 H98B 108.6
C100 C99 C98 119.1(14)
C100 C99 H99A 107.5
C98 C99 H99A 107.5
C100 C99 H99B 107.5
C98 C99 H99B 107.5
H99A C99 H99B 107.0
C99 C100 H10A 109.5
C99 C100 H10B 109.5
H10A C100 H10B 109.5
C99 C100 H10C 109.5
H10A C100 H10C 109.5
H10B C100 H10C 109.5
C102 C101 N28 114.8(6)
C102 C101 H10D 108.6
N28 C101 H10D 108.6
C102 C101 H10E 108.6
N28 C101 H10E 108.6
H10D C101 H10E 107.5
C101 C102 C103 111.5(8)
C101 C102 H10F 109.3
C103 C102 H10F 109.3
C101 C102 H10G 109.3
C103 C102 H10G 109.3
H10F C102 H10G 108.0
C104 C103 C102 113.7(10)
C104 C103 H10H 108.8
C102 C103 H10H 108.8
C104 C103 H10I 108.8
C102 C103 H10I 108.8
H10H C103 H10I 107.7
C103 C104 H10J 109.5
C103 C104 H10K 109.5
H10J C104 H10K 109.5
C103 C104 H10L 109.5
H10J C104 H10L 109.5
H10K C104 H10L 109.5
C106 C105 N28 119.1(6)
C106 C105 H10M 107.5
N28 C105 H10M 107.5
C106 C105 H10N 107.5
N28 C105 H10N 107.5
H10M C105 H10N 107.0
C105 C106 C107 108.7(8)
C105 C106 H10O 110.0
C107 C106 H10O 110.0
C105 C106 H10P 110.0
C107 C106 H10P 110.0
H10O C106 H10P 108.3
C108 C107 C106 111.4(10)
C108 C107 H10Q 109.3
C106 C107 H10Q 109.3
C108 C107 H10R 109.3
C106 C107 H10R 109.3
H10Q C107 H10R 108.0
C107 C108 H10S 109.5
C107 C108 H10T 109.5
H10S C108 H10T 109.5
C107 C108 H10U 109.5
H10S C108 H10U 109.5
H10T C108 H10U 109.5
C110 C109 N28 115.3(5)
C110 C109 H10V 108.5
N28 C109 H10V 108.5
C110 C109 H10W 108.5
N28 C109 H10W 108.5
H10V C109 H10W 107.5
C111 C110 C109 108.2(7)
C111 C110 H11A 110.1
C109 C110 H11A 110.1
C111 C110 H11B 110.1
C109 C110 H11B 110.1
H11A C110 H11B 108.4
C110 C111 C112 110.2(9)
C110 C111 H11C 109.6
C112 C111 H11C 109.6
C110 C111 H11D 109.6
C112 C111 H11D 109.6
H11C C111 H11D 108.1
C111 C112 H11E 109.5
C111 C112 H11F 109.5
H11E C112 H11F 109.5
C111 C112 H11G 109.5
H11E C112 H11G 109.5
H11F C112 H11G 109.5
N29 C113 C114 115.7(7)
N29 C113 H11H 108.4
C114 C113 H11H 108.4
N29 C113 H11I 108.4
C114 C113 H11I 108.4
H11H C113 H11I 107.4
C115 C114 C113 111.7(11)
C115 C114 H11J 109.3
C113 C114 H11J 109.3
C115 C114 H11K 109.3
C113 C114 H11K 109.3
H11J C114 H11K 107.9
C114 C115 C116 111.2(12)
C114 C115 H11L 109.4
C116 C115 H11L 109.4
C114 C115 H11M 109.4
C116 C115 H11M 109.4
H11L C115 H11M 108.0
C115 C116 H11N 109.5
C115 C116 H11O 109.5
H11N C116 H11O 109.5
C115 C116 H11P 109.5
H11N C116 H11P 109.5
H11O C116 H11P 109.5
C118 C117 N29 117.2(9)
C118 C117 H11Q 108.0
N29 C117 H11Q 108.0
C118 C117 H11R 108.0
N29 C117 H11R 108.0
H11Q C117 H11R 107.2
C117 C118 C119 106.4(11)
C320 C119 C120 59.0(17)
C320 C119 C118 105.9(18)
C120 C119 C118 104.0(15)
C320 C120 C119 53.5(14)
C119 C320 C120 67.5(16)
N29 C121 C122 113.7(7)
N29 C121 H12D 108.8
C122 C121 H12D 108.8
N29 C121 H12E 108.8
C122 C121 H12E 108.8
H12D C121 H12E 107.7
C123 C122 C121 103.9(10)
C123 C122 H12F 111.0
C121 C122 H12F 111.0
C123 C122 H12G 111.0
C121 C122 H12G 111.0
H12F C122 H12G 109.0
C124 C123 C122 110.6(12)
C124 C123 H12H 109.5
C122 C123 H12H 109.5
C124 C123 H12I 109.5
C122 C123 H12I 109.5
H12H C123 H12I 108.1
C123 C124 H12J 109.5
C123 C124 H12K 109.5
H12J C124 H12K 109.5
C123 C124 H12L 109.5
H12J C124 H12L 109.5
H12K C124 H12L 109.5
C126 C125 N29 115.4(8)
C126 C125 H12M 108.4
N29 C125 H12M 108.4
C126 C125 H12N 108.4
N29 C125 H12N 108.4
H12M C125 H12N 107.5
C125 C126 C127 108.2(10)
C125 C126 H12O 110.1
C127 C126 H12O 110.1
C125 C126 H12P 110.1
C127 C126 H12P 110.1
H12O C126 H12P 108.4
C126 C127 C128 111.3(12)
C126 C127 H12Q 109.4
C128 C127 H12Q 109.4
C126 C127 H12R 109.4
C128 C127 H12R 109.4
H12Q C127 H12R 108.0
C127 C128 H12S 109.5
C127 C128 H12T 109.5
H12S C128 H12T 109.5
C127 C128 H12U 109.5
H12S C128 H12U 109.5
H12T C128 H12U 109.5
C130 C129 N30 116.3(6)
C130 C129 H12V 108.2
N30 C129 H12V 108.2
C130 C129 H12W 108.2
N30 C129 H12W 108.2
H12V C129 H12W 107.4
C129 C130 C131 109.9(7)
C129 C130 H13A 109.7
C131 C130 H13A 109.7
C129 C130 H13B 109.7
C131 C130 H13B 109.7
H13A C130 H13B 108.2
C132 C131 C130 116.9(8)
C132 C131 H13C 108.1
C130 C131 H13C 108.1
C132 C131 H13D 108.1
C130 C131 H13D 108.1
H13C C131 H13D 107.3
C131 C132 H13E 109.5
C131 C132 H13F 109.5
H13E C132 H13F 109.5
C131 C132 H13G 109.5
H13E C132 H13G 109.5
H13F C132 H13G 109.5
C134 C133 N30 116.7(6)
C134 C133 H13H 108.1
N30 C133 H13H 108.1
C134 C133 H13I 108.1
N30 C133 H13I 108.1
H13H C133 H13I 107.3
C135 C134 C133 118.3(8)
C135 C134 H13J 107.7
C133 C134 H13J 107.7
C135 C134 H13K 107.7
C133 C134 H13K 107.7
H13J C134 H13K 107.1
C136 C135 C134 123.4(9)
C136 C135 H13L 106.5
C134 C135 H13L 106.5
C136 C135 H13M 106.5
C134 C135 H13M 106.5
H13L C135 H13M 106.5
C135 C136 H13N 109.5
C135 C136 H13O 109.5
H13N C136 H13O 109.5
C135 C136 H13P 109.5
H13N C136 H13P 109.5
H13O C136 H13P 109.5
C138 C137 N30 116.1(6)
C138 C137 H13Q 108.3
N30 C137 H13Q 108.3
C138 C137 H13R 108.3
N30 C137 H13R 108.3
H13Q C137 H13R 107.4
C137 C138 C139 112.1(6)
C137 C138 H13S 109.2
C139 C138 H13S 109.2
C137 C138 H13T 109.2
C139 C138 H13T 109.2
H13S C138 H13T 107.9
C140 C139 C138 107.0(7)
C140 C139 H13U 110.3
C138 C139 H13U 110.3
C140 C139 H13V 110.3
C138 C139 H13V 110.3
H13U C139 H13V 108.6
C139 C140 H14A 109.5
C139 C140 H14B 109.5
H14A C140 H14B 109.5
C139 C140 H14C 109.5
H14A C140 H14C 109.5
H14B C140 H14C 109.5
C142 C141 N30 120.2(7)
C142 C141 H14D 107.3
N30 C141 H14D 107.3
C142 C141 H14E 107.3
N30 C141 H14E 107.3
H14D C141 H14E 106.9
C141 C142 C143 114.7(8)
C141 C142 H14F 108.6
C143 C142 H14F 108.6
C141 C142 H14G 108.6
C143 C142 H14G 108.6
H14F C142 H14G 107.6
C144 C143 C142 118.0(11)
C144 C143 H14H 107.8
C142 C143 H14H 107.8
C144 C143 H14I 107.8
C142 C143 H14I 107.8
H14H C143 H14I 107.1
C143 C144 H14J 109.5
C143 C144 H14K 109.5
H14J C144 H14K 109.5
C143 C144 H14L 109.5
H14J C144 H14L 109.5
H14K C144 H14L 109.5
C146 C145 N31 117.6(5)
C146 C145 H14M 107.9
N31 C145 H14M 107.9
C146 C145 H14N 107.9
N31 C145 H14N 107.9
H14M C145 H14N 107.2
C145 C146 C147 108.6(7)
C145 C146 H14O 110.0
C147 C146 H14O 110.0
C145 C146 H14P 110.0
C147 C146 H14P 110.0
H14O C146 H14P 108.4
C148 C147 C146 116.4(10)
C148 C147 H14Q 108.2
C146 C147 H14Q 108.2
C148 C147 H14R 108.2
C146 C147 H14R 108.2
H14Q C147 H14R 107.3
C150 C149 N31 115.3(6)
C150 C149 H14V 108.5
N31 C149 H14V 108.5
C150 C149 H14W 108.5
N31 C149 H14W 108.4
H14V C149 H14W 107.5
C149 C150 C151 104.4(8)
C149 C150 H15A 110.9
C151 C150 H15A 110.9
C149 C150 H15B 110.9
C151 C150 H15B 110.9
H15A C150 H15B 108.9
C152 C151 C352 45(2)
C152 C151 C150 111.5(19)
C352 C151 C150 109(2)
C352 C152 C151 67.3(12)
C152 C352 C151 67.2(12)
N31 C153 C154 117.4(6)
N31 C153 H15H 107.9
C154 C153 H15H 107.9
N31 C153 H15I 107.9
C154 C153 H15I 107.9
H15H C153 H15I 107.2
C153 C154 C155 108.5(9)
C153 C154 H15J 110.0
C155 C154 H15J 110.0
C153 C154 H15K 110.0
C155 C154 H15K 110.0
H15J C154 H15K 108.4
C156 C155 C154 111.5(14)
C156 C155 H15L 109.3
C154 C155 H15L 109.3
C156 C155 H15M 109.3
C154 C155 H15M 109.3
H15L C155 H15M 108.0
C155 C156 H15N 109.5
C155 C156 H15O 109.5
H15N C156 H15O 109.5
C155 C156 H15P 109.5
H15N C156 H15P 109.5
H15O C156 H15P 109.5
C158 C157 N31 116.5(5)
C158 C157 H15Q 108.2
N31 C157 H15Q 108.2
C158 C157 H15R 108.2
N31 C157 H15R 108.2
H15Q C157 H15R 107.3
C157 C158 C159 112.5(6)
C157 C158 H15S 109.1
C159 C158 H15S 109.1
C157 C158 H15T 109.1
C159 C158 H15T 109.1
H15S C158 H15T 107.8
C158 C159 C160 117.3(7)
C158 C159 H15U 108.0
C160 C159 H15U 108.0
C158 C159 H15V 108.0
C160 C159 H15V 108.0
H15U C159 H15V 107.2
C159 C160 H16A 109.5
C159 C160 H16B 109.5
H16A C160 H16B 109.5
C159 C160 H16C 109.5
H16A C160 H16C 109.5
H16B C160 H16C 109.5
N32 C161 C162 119.6(8)
N32 C161 H16D 107.4
C162 C161 H16D 107.4
N32 C161 H16E 107.4
C162 C161 H16E 107.4
H16D C161 H16E 107.0
C161 C162 C163 109.2(10)
C161 C162 H16F 109.8
C163 C162 H16F 109.8
C161 C162 H16G 109.8
C163 C162 H16G 109.8
H16F C162 H16G 108.3
C164 C163 C162 125.7(19)
C164 C163 H16H 105.9
C162 C163 H16H 105.9
C164 C163 H16I 105.9
C162 C163 H16I 105.9
H16H C163 H16I 106.2
C166 C165 N32 115.7(9)
C166 C165 H16M 108.4
N32 C165 H16M 108.4
C166 C165 H16N 108.4
N32 C165 H16N 108.4
H16M C165 H16N 107.4
C165 C166 C167 101.7(12)
C165 C166 H16O 111.4
C167 C166 H16O 111.4
C165 C166 H16P 111.4
C167 C166 H16P 111.4
H16O C166 H16P 109.3
C168 C167 C166 112.0(19)
C168 C167 H16Q 109.2
C166 C167 H16Q 109.2
C168 C167 H16R 109.2
C166 C167 H16R 109.2
H16Q C167 H16R 107.9
C167 C168 H16S 109.5
C167 C168 H16T 109.5
H16S C168 H16T 109.5
C167 C168 H16U 109.5
H16S C168 H16U 109.5
H16T C168 H16U 109.5
C170 C169 N32 117.0(6)
C170 C169 H16V 108.0
N32 C169 H16V 108.0
C170 C169 H16W 108.0
N32 C169 H16W 108.0
H16V C169 H16W 107.3
C171 C170 C169 111.3(9)
C171 C170 H17A 109.4
C169 C170 H17A 109.4
C171 C170 H17B 109.4
C169 C170 H17B 109.4
H17A C170 H17B 108.0
C372 C171 C172 57.9(16)
C372 C171 C170 109.4(17)
C172 C171 C170 130.0(16)
C372 C172 C171 58.1(18)
C172 C372 C171 64(2)
N32 C173 C174 116.0(7)
N32 C173 H17H 108.3
C174 C173 H17H 108.3
N32 C173 H17I 108.3
C174 C173 H17I 108.3
H17H C173 H17I 107.4
C173 C174 C175 107.6(10)
C173 C174 H17J 110.2
C175 C174 H17J 110.2
C173 C174 H17K 110.2
C175 C174 H17K 110.2
H17J C174 H17K 108.5
C176 C175 C174 118.5(13)
C176 C175 H17L 107.7
C174 C175 H17L 107.7
C176 C175 H17M 107.7
C174 C175 H17M 107.7
H17L C175 H17M 107.1
C175 C176 H17N 109.5
C175 C176 H17O 109.5
H17N C176 H17O 109.5
C175 C176 H17P 109.5
H17N C176 H17P 109.5
H17O C176 H17P 109.5
N33 C177 C178 116.8(6)
N33 C177 H17Q 108.1
C178 C177 H17Q 108.1
N33 C177 H17R 108.1
C178 C177 H17R 108.1
H17Q C177 H17R 107.3
C177 C178 C179 109.0(8)
C177 C178 H17S 109.9
C179 C178 H17S 109.9
C177 C178 H17T 109.9
C179 C178 H17T 109.9
H17S C178 H17T 108.3
C180 C179 C380 66(3)
C180 C179 C178 115.9(19)
C380 C179 C178 122(3)
C179 C180 C380 57.2(15)
C179 C380 C180 57.1(15)
N33 C181 C182 113.8(5)
N33 C181 H18D 108.8
C182 C181 H18D 108.8
N33 C181 H18E 108.8
C182 C181 H18E 108.8
H18D C181 H18E 107.7
C183 C182 C181 112.4(7)
C183 C182 H18F 109.1
C181 C182 H18F 109.1
C183 C182 H18G 109.1
C181 C182 H18G 109.1
H18F C182 H18G 107.8
C184 C183 C182 112.1(8)
C184 C183 H18H 109.2
C182 C183 H18H 109.2
C184 C183 H18I 109.2
C182 C183 H18I 109.2
H18H C183 H18I 107.9
C183 C184 H18J 109.5
C183 C184 H18K 109.5
H18J C184 H18K 109.5
C183 C184 H18L 109.5
H18J C184 H18L 109.5
H18K C184 H18L 109.5
C186 C185 N33 117.5(5)
C186 C185 H18M 107.9
N33 C185 H18M 107.9
C186 C185 H18N 107.9
N33 C185 H18N 107.9
H18M C185 H18N 107.2
C185 C186 C187 110.7(6)
C185 C186 H18O 109.5
C187 C186 H18O 109.5
C185 C186 H18P 109.5
C187 C186 H18P 109.5
H18O C186 H18P 108.1
C188 C187 C186 115.2(7)
C188 C187 H18Q 108.5
C186 C187 H18Q 108.5
C188 C187 H18R 108.5
C186 C187 H18R 108.5
H18Q C187 H18R 107.5
C187 C188 H18S 109.5
C187 C188 H18T 109.5
H18S C188 H18T 109.5
C187 C188 H18U 109.5
H18S C188 H18U 109.5
H18T C188 H18U 109.5
C190 C189 N33 114.1(5)
C190 C189 H18V 108.7
N33 C189 H18V 108.7
C190 C189 H18W 108.7
N33 C189 H18W 108.7
H18V C189 H18W 107.6
C191 C190 C189 112.5(6)
C191 C190 H19A 109.1
C189 C190 H19A 109.1
C191 C190 H19B 109.1
C189 C190 H19B 109.1
H19A C190 H19B 107.8
C192 C191 C190 114.1(7)
C192 C191 H19C 108.7
C190 C191 H19C 108.7
C192 C191 H19D 108.7
C190 C191 H19D 108.7
H19C C191 H19D 107.6
C191 C192 H19E 109.5
C191 C192 H19F 109.5
H19E C192 H19F 109.5
C191 C192 H19G 109.5
H19E C192 H19G 109.5
H19F C192 H19G 109.5
C194 C193 N34 116.8(6)
C194 C193 H19H 108.1
N34 C193 H19H 108.1
C194 C193 H19I 108.1
N34 C193 H19I 108.1
H19H C193 H19I 107.3
C193 C194 C195 110.2(8)
C193 C194 H19J 109.6
C195 C194 H19J 109.6
C193 C194 H19K 109.6
C195 C194 H19K 109.6
H19J C194 H19K 108.1
C196 C195 C194 114.0(12)
C196 C195 H19L 108.8
C194 C195 H19L 108.8
C196 C195 H19M 108.8
C194 C195 H19M 108.8
H19L C195 H19M 107.7
C195 C196 H19N 109.5
C195 C196 H19O 109.5
H19N C196 H19O 109.5
C195 C196 H19P 109.5
H19N C196 H19P 109.5
H19O C196 H19P 109.5
N34 C197 C198 116.0(7)
C199 C198 C197 105.0(10)
C400 C199 C200 101.3(18)
C400 C199 C198 121(2)
C200 C199 C198 91.3(19)
C202 C201 N34 115.8(7)
C202 C201 H20D 108.3
N34 C201 H20D 108.3
C202 C201 H20E 108.3
N34 C201 H20E 108.3
H20D C201 H20E 107.4
C201 C202 C203 108.9(9)
C201 C202 H20F 109.9
C203 C202 H20F 109.9
C201 C202 H20G 109.9
C203 C202 H20G 109.9
H20F C202 H20G 108.3
C202 C203 C204 113.6(12)
C202 C203 H20H 108.8
C204 C203 H20H 108.8
C202 C203 H20I 108.8
C204 C203 H20I 108.8
H20H C203 H20I 107.7
C203 C204 H20J 109.5
C203 C204 H20K 109.5
H20J C204 H20K 109.5
C203 C204 H20L 109.5
H20J C204 H20L 109.5
H20K C204 H20L 109.5
C206 C205 N34 116.1(5)
C206 C205 H20M 108.3
N34 C205 H20M 108.3
C206 C205 H20N 108.3
N34 C205 H20N 108.3
H20M C205 H20N 107.4
C205 C206 C207 110.8(6)
C205 C206 H20O 109.5
C207 C206 H20O 109.5
C205 C206 H20P 109.5
C207 C206 H20P 109.5
H20O C206 H20P 108.1
C208 C207 C206 112.8(8)
C208 C207 H20Q 109.0
C206 C207 H20Q 109.0
C208 C207 H20R 109.0
C206 C207 H20R 109.0
H20Q C207 H20R 107.8
C207 C208 H20S 109.5
C207 C208 H20T 109.5
H20S C208 H20T 109.5
C207 C208 H20U 109.5
H20S C208 H20U 109.5
H20T C208 H20U 109.5
O1 C210 C209 111(2)
O1 C210 C211 104(2)
C209 C210 C211 104(2)
Cu2 Cu1 Cu8 124.3(6)
Cu2 Cu1 Cu14 119.6(6)
Cu8 Cu1 Cu14 98.1(2)
Cu2 Cu1 Cu4 118.6(6)
Cu8 Cu1 Cu4 93.1(2)
Cu14 Cu1 Cu4 96.8(2)
Cu2 Cu1 S5 64.8(6)
Cu8 Cu1 S5 100.49(14)
Cu14 Cu1 S5 151.9(2)
Cu4 Cu1 S5 61.47(17)
Cu2 Cu1 S4 69.8(5)
Cu8 Cu1 S4 63.34(14)
Cu14 Cu1 S4 101.3(2)
Cu4 Cu1 S4 151.91(19)
S5 Cu1 S4 105.78(7)
Cu2 Cu1 S2 64.9(6)
Cu8 Cu1 S2 155.84(15)
Cu14 Cu1 S2 61.1(2)
Cu4 Cu1 S2 101.13(19)
S5 Cu1 S2 103.44(7)
S4 Cu1 S2 106.38(7)
Cu2 Cu1 Cu13 110.6(6)
Cu8 Cu1 Cu13 103.54(15)
Cu14 Cu1 Cu13 9.1(2)
Cu4 Cu1 Cu13 103.62(18)
S5 Cu1 Cu13 152.42(9)
S4 Cu1 Cu13 97.03(8)
S2 Cu1 Cu13 54.29(7)
Cu2 Cu1 Cu7 113.1(6)
Cu8 Cu1 Cu7 11.31(14)
Cu14 Cu1 Cu7 104.8(2)
Cu4 Cu1 Cu7 101.11(19)
S5 Cu1 Cu7 97.21(7)
S4 Cu1 Cu7 53.55(5)
S2 Cu1 Cu7 154.96(8)
Cu13 Cu1 Cu7 108.89(8)
Cu2 Cu1 Cu3 108.9(6)
Cu8 Cu1 Cu3 99.56(14)
Cu14 Cu1 Cu3 102.93(19)
Cu4 Cu1 Cu3 9.76(18)
S5 Cu1 Cu3 53.31(6)
S4 Cu1 Cu3 152.12(9)
S2 Cu1 Cu3 97.31(8)
Cu13 Cu1 Cu3 108.83(8)
Cu7 Cu1 Cu3 106.41(8)
Cu2 Cu1 Cu15 141.6(6)
Cu8 Cu1 Cu15 93.91(14)
Cu14 Cu1 Cu15 49.23(18)
Cu4 Cu1 Cu15 47.87(16)
S5 Cu1 Cu15 108.37(7)
S4 Cu1 Cu15 141.87(7)
S2 Cu1 Cu15 81.70(6)
Cu13 Cu1 Cu15 56.88(6)
Cu7 Cu1 Cu15 105.20(6)
Cu3 Cu1 Cu15 55.16(6)
Cu2 Cu1 Cu11 145.4(6)
Cu8 Cu1 Cu11 48.37(14)
Cu14 Cu1 Cu11 49.8(2)
Cu4 Cu1 Cu11 95.95(17)
S5 Cu1 Cu11 142.78(7)
S4 Cu1 Cu11 80.00(6)
S2 Cu1 Cu11 110.14(7)
Cu13 Cu1 Cu11 55.87(7)
Cu7 Cu1 Cu11 56.03(6)
Cu3 Cu1 Cu11 105.70(7)
Cu15 Cu1 Cu11 62.56(5)
Cu2 Cu1 H1 176(2)
Cu8 Cu1 H1 56(2)
Cu14 Cu1 H1 64(2)
Cu4 Cu1 H1 58(2)
S5 Cu1 H1 111(2)
S4 Cu1 H1 112(2)
S2 Cu1 H1 117(2)
Cu13 Cu1 H1 73(2)
Cu7 Cu1 H1 67(2)
Cu3 Cu1 H1 68(2)
Cu15 Cu1 H1 38(2)
Cu11 Cu1 H1 38(2)
Cu1 Cu2 S5 100.5(6)
Cu1 Cu2 S2 100.4(6)
S5 Cu2 S2 117.0(2)
Cu1 Cu2 S4 95.3(6)
S5 Cu2 S4 117.8(2)
S2 Cu2 S4 118.4(2)
Cu1 Cu2 Cu8 44.2(5)
S5 Cu2 Cu8 94.5(2)
S2 Cu2 Cu8 138.3(2)
S4 Cu2 Cu8 59.37(16)
Cu1 Cu2 Cu14 48.3(5)
S5 Cu2 Cu14 138.4(3)
S2 Cu2 Cu14 58.3(2)
S4 Cu2 Cu14 94.9(2)
Cu8 Cu2 Cu14 80.1(2)
Cu1 Cu2 Cu4 49.2(5)
S5 Cu2 Cu4 58.69(18)
S2 Cu2 Cu4 96.3(2)
S4 Cu2 Cu4 135.8(2)
Cu8 Cu2 Cu4 76.6(2)
Cu14 Cu2 Cu4 80.1(2)
Cu1 Cu2 Cu13 57.8(5)
S5 Cu2 Cu13 145.1(2)
S2 Cu2 Cu13 51.50(11)
S4 Cu2 Cu13 92.88(17)
Cu8 Cu2 Cu13 87.00(17)
Cu14 Cu2 Cu13 9.58(16)
Cu4 Cu2 Cu13 88.11(19)
Cu1 Cu2 Cu7 55.6(5)
S5 Cu2 Cu7 93.59(17)
S2 Cu2 Cu7 145.4(2)
S4 Cu2 Cu7 50.07(10)
Cu8 Cu2 Cu7 11.49(11)
Cu14 Cu2 Cu7 88.3(2)
Cu4 Cu2 Cu7 85.7(2)
Cu13 Cu2 Cu7 94.21(13)
Cu1 Cu2 Cu3 59.5(5)
S5 Cu2 Cu3 50.60(11)
S2 Cu2 Cu3 94.73(17)
S4 Cu2 Cu3 142.5(2)
Cu8 Cu2 Cu3 84.49(17)
Cu14 Cu2 Cu3 87.9(2)
Cu4 Cu2 Cu3 10.29(15)
Cu13 Cu2 Cu3 95.10(14)
Cu7 Cu2 Cu3 92.75(14)
Cu4 Cu3 S7 94.3(8)
Cu4 Cu3 S5 92.0(8)
S7 Cu3 S5 120.07(10)
Cu4 Cu3 S1 93.6(9)
S7 Cu3 S1 122.71(10)
S5 Cu3 S1 116.22(10)
Cu4 Cu3 Cu15 41.4(8)
S7 Cu3 Cu15 95.07(8)
S5 Cu3 Cu15 125.40(8)
S1 Cu3 Cu15 58.56(6)
Cu4 Cu3 Cu1 39.8(8)
S7 Cu3 Cu1 127.46(9)
S5 Cu3 Cu1 57.80(6)
S1 Cu3 Cu1 91.06(8)
Cu15 Cu3 Cu1 67.74(6)
Cu4 Cu3 Cu5 44.5(8)
S7 Cu3 Cu5 56.63(7)
S5 Cu3 Cu5 91.52(8)
S1 Cu3 Cu5 132.08(8)
Cu15 Cu3 Cu5 73.54(6)
Cu1 Cu3 Cu5 70.83(6)
Cu4 Cu3 Cu16 53.2(8)
S7 Cu3 Cu16 94.39(12)
S5 Cu3 Cu16 134.03(12)
S1 Cu3 Cu16 49.62(10)
Cu15 Cu3 Cu16 11.84(9)
Cu1 Cu3 Cu16 77.49(10)
Cu5 Cu3 Cu16 82.76(10)
Cu4 Cu3 Cu2 51.5(8)
S7 Cu3 Cu2 136.01(12)
S5 Cu3 Cu2 48.63(10)
S1 Cu3 Cu2 90.09(12)
Cu15 Cu3 Cu2 76.87(10)
Cu1 Cu3 Cu2 11.62(8)
Cu5 Cu3 Cu2 79.88(10)
Cu16 Cu3 Cu2 85.58(14)
Cu4 Cu3 Cu6 55.6(8)
S7 Cu3 Cu6 47.63(10)
S5 Cu3 Cu6 91.92(12)
S1 Cu3 Cu6 140.03(12)
Cu15 Cu3 Cu6 82.29(10)
Cu1 Cu3 Cu6 80.25(10)
Cu5 Cu3 Cu6 11.10(8)
Cu16 Cu3 Cu6 90.46(13)
Cu2 Cu3 Cu6 88.39(13)
Cu3 Cu4 Cu15 128.3(9)
Cu3 Cu4 Cu1 130.4(9)
Cu15 Cu4 Cu1 82.9(2)
Cu3 Cu4 Cu5 125.2(9)
Cu15 Cu4 Cu5 89.5(2)
Cu1 Cu4 Cu5 86.1(2)
Cu3 Cu4 S5 73.6(8)
Cu15 Cu4 S5 143.6(3)
Cu1 Cu4 S5 62.89(17)
Cu5 Cu4 S5 99.5(3)
Cu3 Cu4 S7 71.4(8)
Cu15 Cu4 S7 103.5(3)
Cu1 Cu4 S7 145.9(3)
Cu5 Cu4 S7 60.91(17)
S5 Cu4 S7 111.7(3)
Cu3 Cu4 S1 72.3(8)
Cu15 Cu4 S1 62.90(18)
Cu1 Cu4 S1 99.4(3)
Cu5 Cu4 S1 150.6(3)
S5 Cu4 S1 108.7(3)
S7 Cu4 S1 113.4(2)
Cu3 Cu4 Cu16 116.2(9)
Cu15 Cu4 Cu16 12.12(11)
Cu1 Cu4 Cu16 92.1(2)
Cu5 Cu4 Cu16 98.0(2)
S5 Cu4 Cu16 148.2(3)
S7 Cu4 Cu16 100.0(2)
S1 Cu4 Cu16 53.24(17)
Cu3 Cu4 Cu2 118.2(9)
Cu15 Cu4 Cu2 91.6(2)
Cu1 Cu4 Cu2 12.15(11)
Cu5 Cu4 Cu2 94.6(2)
S5 Cu4 Cu2 52.81(17)
S7 Cu4 Cu2 150.5(3)
S1 Cu4 Cu2 95.9(3)
Cu16 Cu4 Cu2 99.5(3)
Cu3 Cu4 Cu6 114.1(9)
Cu15 Cu4 Cu6 97.4(2)
Cu1 Cu4 Cu6 94.8(2)
Cu5 Cu4 Cu6 11.13(11)
S5 Cu4 Cu6 97.4(3)
S7 Cu4 Cu6 51.38(17)
S1 Cu4 Cu6 153.7(3)
Cu16 Cu4 Cu6 104.5(3)
Cu2 Cu4 Cu6 102.2(3)
Cu3 Cu4 H1 178(2)
Cu15 Cu4 H1 54.1(19)
Cu1 Cu4 H1 48.0(19)
Cu5 Cu4 H1 54.0(19)
S5 Cu4 H1 104.0(19)
S7 Cu4 H1 109.0(19)
S1 Cu4 H1 110(2)
Cu16 Cu4 H1 66.2(19)
Cu2 Cu4 H1 60.1(19)
Cu6 Cu4 H1 65.1(19)
Cu6 Cu5 Cu8 128.9(6)
Cu6 Cu5 Cu10 124.3(6)
Cu8 Cu5 Cu10 89.1(2)
Cu6 Cu5 Cu4 123.9(6)
Cu8 Cu5 Cu4 90.5(2)
Cu10 Cu5 Cu4 88.4(2)
Cu6 Cu5 S6 73.6(5)
Cu8 Cu5 S6 63.12(14)
Cu10 Cu5 S6 150.77(18)
Cu4 Cu5 S6 99.94(17)
Cu6 Cu5 S7 68.4(6)
Cu8 Cu5 S7 149.94(15)
Cu10 Cu5 S7 99.82(18)
Cu4 Cu5 S7 61.37(15)
S6 Cu5 S7 108.81(7)
Cu6 Cu5 S12 70.8(6)
Cu8 Cu5 S12 99.49(14)
Cu10 Cu5 S12 62.94(16)
Cu4 Cu5 S12 149.24(17)
S6 Cu5 S12 110.55(7)
S7 Cu5 S12 110.16(7)
Cu6 Cu5 Cu9 114.2(6)
Cu8 Cu5 Cu9 95.64(15)
Cu10 Cu5 Cu9 10.16(17)
Cu4 Cu5 Cu9 96.11(17)
S6 Cu5 Cu9 153.23(9)
S7 Cu5 Cu9 97.66(7)
S12 Cu5 Cu9 54.20(6)
Cu6 Cu5 Cu7 117.4(6)
Cu8 Cu5 Cu7 11.45(15)
Cu10 Cu5 Cu7 97.14(17)
Cu4 Cu5 Cu7 98.80(16)
S6 Cu5 Cu7 54.06(6)
S7 Cu5 Cu7 153.27(8)
S12 Cu5 Cu7 95.92(7)
Cu9 Cu5 Cu7 102.46(8)
Cu6 Cu5 Cu3 113.6(6)
Cu8 Cu5 Cu3 97.91(15)
Cu10 Cu5 Cu3 95.77(17)
Cu4 Cu5 Cu3 10.35(16)
S6 Cu5 Cu3 96.79(7)
S7 Cu5 Cu3 52.88(6)
S12 Cu5 Cu3 152.05(8)
Cu9 Cu5 Cu3 102.47(8)
Cu7 Cu5 Cu3 105.04(7)
Cu6 Cu5 Cu1 149.1(6)
Cu8 Cu5 Cu1 44.54(14)
Cu10 Cu5 Cu1 86.48(16)
Cu4 Cu5 Cu1 46.02(15)
S6 Cu5 Cu1 79.79(6)
S7 Cu5 Cu1 106.96(7)
S12 Cu5 Cu1 134.91(7)
Cu9 Cu5 Cu1 96.60(6)
Cu7 Cu5 Cu1 53.61(5)
Cu3 Cu5 Cu1 54.08(6)
Cu6 Cu5 H1 178(2)
Cu8 Cu5 H1 52.7(18)
Cu10 Cu5 H1 55.8(19)
Cu4 Cu5 H1 54.4(19)
S6 Cu5 H1 107.2(19)
S7 Cu5 H1 109.8(19)
S12 Cu5 H1 110.3(19)
Cu9 Cu5 H1 65.9(19)
Cu7 Cu5 H1 64.2(18)
Cu3 Cu5 H1 64.8(19)
Cu1 Cu5 H1 30.7(19)
Cu5 Cu6 S7 96.4(6)
Cu5 Cu6 S6 91.1(6)
S7 Cu6 S6 118.2(2)
Cu5 Cu6 S12 94.2(6)
S7 Cu6 S12 121.2(2)
S6 Cu6 S12 119.2(2)
Cu5 Cu6 Cu8 40.4(5)
S7 Cu6 Cu8 130.5(2)
S6 Cu6 Cu8 57.85(16)
S12 Cu6 Cu8 91.06(19)
Cu5 Cu6 Cu10 44.4(5)
S7 Cu6 Cu10 92.7(2)
S6 Cu6 Cu10 130.0(2)
S12 Cu6 Cu10 58.62(17)
Cu8 Cu6 Cu10 72.2(2)
Cu5 Cu6 Cu4 45.0(5)
S7 Cu6 Cu4 57.03(17)
S6 Cu6 Cu4 91.5(2)
S12 Cu6 Cu4 131.2(2)
Cu8 Cu6 Cu4 73.5(2)
Cu10 Cu6 Cu4 72.6(2)
Cu5 Cu6 Cu9 54.5(5)
S7 Cu6 Cu9 92.75(16)
S6 Cu6 Cu9 137.19(19)
S12 Cu6 Cu9 50.47(10)
Cu8 Cu6 Cu9 79.76(16)
Cu10 Cu6 Cu9 10.18(13)
Cu4 Cu6 Cu9 81.02(17)
Cu5 Cu6 Cu7 51.8(5)
S7 Cu6 Cu7 138.9(2)
S6 Cu6 Cu7 49.48(10)
S12 Cu6 Cu7 89.98(16)
Cu8 Cu6 Cu7 11.33(12)
Cu10 Cu6 Cu7 81.08(17)
Cu4 Cu6 Cu7 82.59(17)
Cu9 Cu6 Cu7 87.71(12)
Cu5 Cu6 Cu3 55.4(5)
S7 Cu6 Cu3 48.95(11)
S6 Cu6 Cu3 90.89(17)
S12 Cu6 Cu3 138.93(18)
Cu8 Cu6 Cu3 81.82(16)
Cu10 Cu6 Cu3 80.85(17)
Cu4 Cu6 Cu3 10.38(13)
Cu9 Cu6 Cu3 88.50(12)
Cu7 Cu6 Cu3 90.02(12)
Cu8 Cu7 S4 94.9(5)
Cu8 Cu7 S11 94.3(5)
S4 Cu7 S11 117.13(8)
Cu8 Cu7 S6 92.1(6)
S4 Cu7 S6 118.25(8)
S11 Cu7 S6 123.34(8)
Cu8 Cu7 Cu1 41.2(5)
S4 Cu7 Cu1 58.54(6)
S11 Cu7 Cu1 126.40(7)
S6 Cu7 Cu1 92.67(7)
Cu8 Cu7 Cu5 42.5(5)
S4 Cu7 Cu5 130.75(7)
S11 Cu7 Cu5 93.83(7)
S6 Cu7 Cu5 57.31(6)
Cu1 Cu7 Cu5 72.34(6)
Cu8 Cu7 Cu11 44.5(5)
S4 Cu7 Cu11 89.94(7)
S11 Cu7 Cu11 57.72(6)
S6 Cu7 Cu11 131.99(8)
Cu1 Cu7 Cu11 68.69(6)
Cu5 Cu7 Cu11 74.75(6)
Cu8 Cu7 Cu2 52.5(5)
S4 Cu7 Cu2 50.04(10)
S11 Cu7 Cu2 134.78(11)
S6 Cu7 Cu2 91.28(11)
Cu1 Cu7 Cu2 11.29(9)
Cu5 Cu7 Cu2 80.80(10)
Cu11 Cu7 Cu2 77.77(10)
Cu8 Cu7 Cu12 55.0(5)
S4 Cu7 Cu12 89.61(14)
S11 Cu7 Cu12 49.32(12)
S6 Cu7 Cu12 139.89(13)
Cu1 Cu7 Cu12 77.29(12)
Cu5 Cu7 Cu12 82.77(12)
Cu11 Cu7 Cu12 10.48(11)
Cu2 Cu7 Cu12 85.53(15)
Cu8 Cu7 Cu6 53.3(5)
S4 Cu7 Cu6 138.69(12)
S11 Cu7 Cu6 93.37(12)
S6 Cu7 Cu6 49.31(10)
Cu1 Cu7 Cu6 81.29(10)
Cu5 Cu7 Cu6 10.82(8)
Cu11 Cu7 Cu6 83.47(10)
Cu2 Cu7 Cu6 88.81(14)
Cu12 Cu7 Cu6 90.61(14)
Cu7 Cu8 Cu1 127.4(6)
Cu7 Cu8 Cu5 126.1(6)
Cu1 Cu8 Cu5 90.25(19)
Cu7 Cu8 Cu11 123.7(6)
Cu1 Cu8 Cu11 84.8(2)
Cu5 Cu8 Cu11 92.6(2)
Cu7 Cu8 S6 72.3(5)
Cu1 Cu8 S6 101.94(19)
Cu5 Cu8 S6 62.10(13)
Cu11 Cu8 S6 153.6(2)
Cu7 Cu8 S4 69.7(5)
Cu1 Cu8 S4 63.11(13)
Cu5 Cu8 S4 150.4(2)
Cu11 Cu8 S4 97.14(19)
S6 Cu8 S4 108.8(2)
Cu7 Cu8 S11 70.2(5)
Cu1 Cu8 S11 144.7(2)
Cu5 Cu8 S11 102.24(19)
Cu11 Cu8 S11 61.98(13)
S6 Cu8 S11 113.2(2)
S4 Cu8 S11 107.02(19)
Cu7 Cu8 Cu2 116.0(6)
Cu1 Cu8 Cu2 11.49(11)
Cu5 Cu8 Cu2 97.7(2)
Cu11 Cu8 Cu2 93.2(2)
S6 Cu8 Cu2 97.7(2)
S4 Cu8 Cu2 54.05(15)
S11 Cu8 Cu2 148.5(2)
Cu7 Cu8 Cu12 113.3(6)
Cu1 Cu8 Cu12 92.6(2)
Cu5 Cu8 Cu12 99.6(2)
Cu11 Cu8 Cu12 10.44(14)
S6 Cu8 Cu12 156.2(3)
S4 Cu8 Cu12 94.5(2)
S11 Cu8 Cu12 53.03(17)
Cu2 Cu8 Cu12 99.9(2)
Cu7 Cu8 Cu6 115.4(6)
Cu1 Cu8 Cu6 98.3(2)
Cu5 Cu8 Cu6 10.70(11)
Cu11 Cu8 Cu6 100.3(2)
S6 Cu8 Cu6 53.60(14)
S4 Cu8 Cu6 153.1(2)
S11 Cu8 Cu6 99.2(2)
Cu2 Cu8 Cu6 104.5(2)
Cu12 Cu8 Cu6 106.1(2)
Cu7 Cu8 H1 177(2)
Cu1 Cu8 H1 50(2)
Cu5 Cu8 H1 57(2)
Cu11 Cu8 H1 55(2)
S6 Cu8 H1 110(2)
S4 Cu8 H1 107(2)
S11 Cu8 H1 111(2)
Cu2 Cu8 H1 61(2)
Cu12 Cu8 H1 66(2)
Cu6 Cu8 H1 68(2)
Cu10 Cu9 S10 98.4(9)
Cu10 Cu9 S12 97.1(9)
S10 Cu9 S12 119.05(10)
Cu10 Cu9 S8 90.4(8)
S10 Cu9 S8 117.63(10)
S12 Cu9 S8 120.77(10)
Cu10 Cu9 Cu5 44.0(8)
S10 Cu9 Cu5 133.61(9)
S12 Cu9 Cu5 58.52(7)
S8 Cu9 Cu5 92.84(8)
Cu10 Cu9 Cu11 47.3(8)
S10 Cu9 Cu11 58.13(7)
S12 Cu9 Cu11 95.18(9)
S8 Cu9 Cu11 129.13(9)
Cu5 Cu9 Cu11 75.59(6)
Cu10 Cu9 Cu15 40.5(8)
S10 Cu9 Cu15 92.50(8)
S12 Cu9 Cu15 132.77(8)
S8 Cu9 Cu15 57.84(6)
Cu5 Cu9 Cu15 74.25(6)
Cu11 Cu9 Cu15 71.40(6)
Cu10 Cu9 Cu12 58.0(8)
S10 Cu9 Cu12 49.80(12)
S12 Cu9 Cu12 94.07(15)
S8 Cu9 Cu12 136.68(14)
Cu5 Cu9 Cu12 83.90(12)
Cu11 Cu9 Cu12 10.72(10)
Cu15 Cu9 Cu12 79.96(13)
Cu10 Cu9 Cu6 55.2(9)
S10 Cu9 Cu6 141.94(12)
S12 Cu9 Cu6 50.15(11)
S8 Cu9 Cu6 91.82(12)
Cu5 Cu9 Cu6 11.31(9)
Cu11 Cu9 Cu6 84.95(10)
Cu15 Cu9 Cu6 83.08(11)
Cu12 Cu9 Cu6 92.37(14)
Cu10 Cu9 Cu16 51.9(8)
S10 Cu9 Cu16 91.56(12)
S12 Cu9 Cu16 141.02(12)
S8 Cu9 Cu16 48.82(10)
Cu5 Cu9 Cu16 83.13(10)
Cu11 Cu9 Cu16 80.42(11)
Cu15 Cu9 Cu16 11.50(8)
Cu12 Cu9 Cu16 88.02(15)
Cu6 Cu9 Cu16 90.88(14)
Cu9 Cu10 Cu15 130.0(10)
Cu9 Cu10 Cu5 125.8(10)
Cu15 Cu10 Cu5 90.2(2)
Cu9 Cu10 Cu11 122.1(9)
Cu15 Cu10 Cu11 85.8(2)
Cu5 Cu10 Cu11 90.6(2)
Cu9 Cu10 S8 75.8(8)
Cu15 Cu10 S8 62.77(17)
Cu5 Cu10 S8 101.2(3)
Cu11 Cu10 S8 146.1(3)
Cu9 Cu10 S12 69.5(8)
Cu15 Cu10 S12 151.2(3)
Cu5 Cu10 S12 62.09(17)
Cu11 Cu10 S12 101.1(2)
S8 Cu10 S12 112.5(3)
Cu9 Cu10 S10 68.3(8)
Cu15 Cu10 S10 99.4(3)
Cu5 Cu10 S10 149.0(3)
Cu11 Cu10 S10 61.15(17)
S8 Cu10 S10 109.4(2)
S12 Cu10 S10 108.5(2)
Cu9 Cu10 Cu16 118.3(9)
Cu15 Cu10 Cu16 11.79(11)
Cu5 Cu10 Cu16 98.4(2)
Cu11 Cu10 Cu16 94.2(2)
S8 Cu10 Cu16 52.94(17)
S12 Cu10 Cu16 154.9(3)
S10 Cu10 Cu16 96.3(3)
Cu9 Cu10 Cu12 111.4(9)
Cu15 Cu10 Cu12 93.5(3)
Cu5 Cu10 Cu12 97.9(2)
Cu11 Cu10 Cu12 10.65(14)
S8 Cu10 Cu12 149.3(3)
S12 Cu10 Cu12 97.7(3)
S10 Cu10 Cu12 52.43(18)
Cu16 Cu10 Cu12 100.7(3)
Cu9 Cu10 Cu6 114.6(9)
Cu15 Cu10 Cu6 98.1(2)
Cu5 Cu10 Cu6 11.35(11)
Cu11 Cu10 Cu6 99.2(2)
S8 Cu10 Cu6 97.6(3)
S12 Cu10 Cu6 53.32(18)
S10 Cu10 Cu6 152.4(3)
Cu16 Cu10 Cu6 104.9(2)
Cu12 Cu10 Cu6 105.4(3)
Cu9 Cu10 H1 175(2)
Cu15 Cu10 H1 53.3(19)
Cu5 Cu10 H1 55.2(19)
Cu11 Cu10 H1 53.3(19)
S8 Cu10 H1 108.9(19)
S12 Cu10 H1 109(2)
S10 Cu10 H1 108.4(19)
Cu16 Cu10 H1 65.1(19)
Cu12 Cu10 H1 63.9(19)
Cu6 Cu10 H1 66.5(19)
Cu12 Cu11 Cu8 125.8(8)
Cu12 Cu11 Cu10 123.5(8)
Cu8 Cu11 Cu10 87.7(2)
Cu12 Cu11 Cu14 122.4(8)
Cu8 Cu11 Cu14 94.6(2)
Cu10 Cu11 Cu14 93.3(2)
Cu12 Cu11 S11 68.8(8)
Cu8 Cu11 S11 62.90(14)
Cu10 Cu11 S11 98.98(18)
Cu14 Cu11 S11 153.6(2)
Cu12 Cu11 S10 68.2(7)
Cu8 Cu11 S10 147.56(16)
Cu10 Cu11 S10 63.03(15)
Cu14 Cu11 S10 100.4(2)
S11 Cu11 S10 106.05(8)
Cu12 Cu11 S3 69.1(8)
Cu8 Cu11 S3 103.64(15)
Cu10 Cu11 S3 153.21(19)
Cu14 Cu11 S3 62.00(17)
S11 Cu11 S3 107.80(8)
S10 Cu11 S3 108.79(8)
Cu12 Cu11 Cu9 112.9(8)
Cu8 Cu11 Cu9 94.92(15)
Cu10 Cu11 Cu9 10.63(15)
Cu14 Cu11 Cu9 100.44(19)
S11 Cu11 Cu9 95.41(9)
S10 Cu11 Cu9 54.24(7)
S3 Cu11 Cu9 155.04(10)
Cu12 Cu11 Cu13 112.4(8)
Cu8 Cu11 Cu13 101.40(15)
Cu10 Cu11 Cu13 100.82(18)
Cu14 Cu11 Cu13 10.02(19)
S11 Cu11 Cu13 154.12(10)
S10 Cu11 Cu13 97.74(9)
S3 Cu11 Cu13 53.49(7)
Cu9 Cu11 Cu13 106.87(9)
Cu12 Cu11 Cu7 114.1(8)
Cu8 Cu11 Cu7 11.75(13)
Cu10 Cu11 Cu7 96.19(17)
Cu14 Cu11 Cu7 102.09(19)
S11 Cu11 Cu7 53.55(6)
S10 Cu11 Cu7 150.17(10)
S3 Cu11 Cu7 99.02(8)
Cu9 Cu11 Cu7 102.19(8)
Cu13 Cu11 Cu7 107.57(9)
Cu12 Cu11 Cu1 147.2(8)
Cu8 Cu11 Cu1 46.84(13)
Cu10 Cu11 Cu1 89.22(15)
Cu14 Cu11 Cu1 47.78(18)
S11 Cu11 Cu1 108.81(8)
S10 Cu11 Cu1 138.25(8)
S3 Cu11 Cu1 81.59(7)
Cu9 Cu11 Cu1 99.85(7)
Cu13 Cu11 Cu1 55.23(7)
Cu7 Cu11 Cu1 55.27(5)
Cu12 Cu11 Cu15 144.8(8)
Cu8 Cu11 Cu15 89.31(14)
Cu10 Cu11 Cu15 46.64(16)
Cu14 Cu11 Cu15 46.78(17)
S11 Cu11 Cu15 138.51(8)
S10 Cu11 Cu15 80.55(7)
S3 Cu11 Cu15 108.42(8)
Cu9 Cu11 Cu15 54.62(6)
Cu13 Cu11 Cu15 54.93(6)
Cu7 Cu11 Cu15 101.05(6)
Cu1 Cu11 Cu15 58.10(5)
Cu12 Cu11 H1 178(2)
Cu8 Cu11 H1 53(2)
Cu10 Cu11 H1 55.7(19)
Cu14 Cu11 H1 60(2)
S11 Cu11 H1 109(2)
S10 Cu11 H1 112.2(19)
S3 Cu11 H1 112.5(19)
Cu9 Cu11 H1 66.4(19)
Cu13 Cu11 H1 70(2)
Cu7 Cu11 H1 64(2)
Cu1 Cu11 H1 33.5(19)
Cu15 Cu11 H1 37(2)
Cu11 Cu12 S10 97.9(8)
Cu11 Cu12 S11 97.3(8)
S10 Cu12 S11 116.7(3)
Cu11 Cu12 S3 97.0(8)
S10 Cu12 S3 119.9(3)
S11 Cu12 S3 118.5(3)
Cu11 Cu12 Cu8 43.7(7)
S10 Cu12 Cu8 132.0(3)
S11 Cu12 Cu8 59.03(18)
S3 Cu12 Cu8 96.5(2)
Cu11 Cu12 Cu10 45.8(7)
S10 Cu12 Cu10 59.38(18)
S11 Cu12 Cu10 92.7(3)
S3 Cu12 Cu10 136.1(3)
Cu8 Cu12 Cu10 72.8(2)
Cu11 Cu12 Cu14 46.9(7)
S10 Cu12 Cu14 94.4(3)
S11 Cu12 Cu14 137.0(3)
S3 Cu12 Cu14 58.4(2)
Cu8 Cu12 Cu14 78.2(2)
Cu10 Cu12 Cu14 77.7(2)
Cu11 Cu12 Cu9 56.4(7)
S10 Cu12 Cu9 51.14(13)
S11 Cu12 Cu9 91.4(2)
S3 Cu12 Cu9 143.6(2)
Cu8 Cu12 Cu9 80.89(17)
Cu10 Cu12 Cu9 10.55(12)
Cu14 Cu12 Cu9 85.7(2)
Cu11 Cu12 Cu13 56.9(7)
S10 Cu12 Cu13 93.9(2)
S11 Cu12 Cu13 143.4(2)
S3 Cu12 Cu13 50.41(13)
Cu8 Cu12 Cu13 86.00(18)
Cu10 Cu12 Cu13 86.0(2)
Cu14 Cu12 Cu13 10.05(15)
Cu9 Cu12 Cu13 93.24(16)
Cu11 Cu12 Cu7 55.4(7)
S10 Cu12 Cu7 140.0(2)
S11 Cu12 Cu7 50.16(12)
S3 Cu12 Cu7 94.6(2)
Cu8 Cu12 Cu7 11.70(11)
Cu10 Cu12 Cu7 82.13(19)
Cu14 Cu12 Cu7 86.9(2)
Cu9 Cu12 Cu7 89.28(15)
Cu13 Cu12 Cu7 93.65(15)
Cu14 Cu13 S3 98.3(10)
Cu14 Cu13 S9 89.4(10)
S3 Cu13 S9 120.90(12)
Cu14 Cu13 S2 89.6(11)
S3 Cu13 S2 119.54(12)
S9 Cu13 S2 119.00(12)
Cu14 Cu13 Cu1 39.7(10)
S3 Cu13 Cu1 92.42(9)
S9 Cu13 Cu1 124.87(9)
S2 Cu13 Cu1 58.56(7)
Cu14 Cu13 Cu11 46.1(10)
S3 Cu13 Cu11 58.20(8)
S9 Cu13 Cu11 91.59(9)
S2 Cu13 Cu11 127.42(9)
Cu1 Cu13 Cu11 68.90(6)
Cu14 Cu13 Cu15 37.1(10)
S3 Cu13 Cu15 128.98(9)
S9 Cu13 Cu15 57.31(7)
S2 Cu13 Cu15 90.19(9)
Cu1 Cu13 Cu15 67.57(6)
Cu11 Cu13 Cu15 70.78(6)
Cu14 Cu13 Cu2 51.1(10)
S3 Cu13 Cu2 92.26(13)
S9 Cu13 Cu2 133.29(13)
S2 Cu13 Cu2 49.23(10)
Cu1 Cu13 Cu2 11.60(9)
Cu11 Cu13 Cu2 78.40(11)
Cu15 Cu13 Cu2 76.49(11)
Cu14 Cu13 Cu12 56.8(10)
S3 Cu13 Cu12 50.07(12)
S9 Cu13 Cu12 91.15(15)
S2 Cu13 Cu12 135.64(14)
Cu1 Cu13 Cu12 77.79(12)
Cu11 Cu13 Cu12 10.70(10)
Cu15 Cu13 Cu12 79.34(12)
Cu2 Cu13 Cu12 86.45(15)
Cu14 Cu13 Cu16 48.7(10)
S3 Cu13 Cu16 137.60(13)
S9 Cu13 Cu16 48.30(10)
S2 Cu13 Cu16 89.94(12)
Cu1 Cu13 Cu16 77.09(10)
Cu11 Cu13 Cu16 79.93(11)
Cu15 Cu13 Cu16 11.56(8)
Cu2 Cu13 Cu16 84.98(14)
Cu12 Cu13 Cu16 87.54(15)
Cu13 Cu14 Cu1 131.2(12)
Cu13 Cu14 Cu15 134.3(11)
Cu1 Cu14 Cu15 82.2(2)
Cu13 Cu14 Cu11 123.8(12)
Cu1 Cu14 Cu11 82.4(2)
Cu15 Cu14 Cu11 85.2(2)
Cu13 Cu14 S9 77.0(10)
Cu1 Cu14 S9 144.4(3)
Cu15 Cu14 S9 62.76(19)
Cu11 Cu14 S9 99.4(3)
Cu13 Cu14 S2 77.0(10)
Cu1 Cu14 S2 63.7(2)
Cu15 Cu14 S2 99.7(3)
Cu11 Cu14 S2 144.5(3)
S9 Cu14 S2 114.2(3)
Cu13 Cu14 S3 68.6(10)
Cu1 Cu14 S3 99.4(3)
Cu15 Cu14 S3 145.8(4)
Cu11 Cu14 S3 61.5(2)
S9 Cu14 S3 112.8(3)
S2 Cu14 S3 111.6(3)
Cu13 Cu14 Cu2 119.3(11)
Cu1 Cu14 Cu2 12.08(12)
Cu15 Cu14 Cu2 90.7(3)
Cu11 Cu14 Cu2 91.7(3)
S9 Cu14 Cu2 149.9(3)
S2 Cu14 Cu2 53.35(19)
S3 Cu14 Cu2 97.1(3)
Cu13 Cu14 Cu16 122.2(11)
Cu1 Cu14 Cu16 91.5(2)
Cu15 Cu14 Cu16 12.10(11)
Cu11 Cu14 Cu16 94.0(3)
S9 Cu14 Cu16 52.91(18)
S2 Cu14 Cu16 97.2(3)
S3 Cu14 Cu16 151.1(4)
Cu2 Cu14 Cu16 98.7(3)
Cu13 Cu14 Cu12 113.1(11)
Cu1 Cu14 Cu12 90.7(3)
Cu15 Cu14 Cu12 93.0(3)
Cu11 Cu14 Cu12 10.74(14)
S9 Cu14 Cu12 96.6(3)
S2 Cu14 Cu12 149.2(3)
S3 Cu14 Cu12 52.9(2)
Cu2 Cu14 Cu12 98.9(3)
Cu16 Cu14 Cu12 100.6(3)
Cu16 Cu15 Cu4 121.9(6)
Cu16 Cu15 Cu10 122.7(6)
Cu4 Cu15 Cu10 91.6(2)
Cu16 Cu15 Cu14 120.6(6)
Cu4 Cu15 Cu14 97.5(2)
Cu10 Cu15 Cu14 95.5(3)
Cu16 Cu15 S9 67.7(5)
Cu4 Cu15 S9 155.52(18)
Cu10 Cu15 S9 101.40(18)
Cu14 Cu15 S9 60.95(19)
Cu16 Cu15 S8 67.9(5)
Cu4 Cu15 S8 98.39(18)
Cu10 Cu15 S8 61.72(16)
Cu14 Cu15 S8 152.5(2)
S9 Cu15 S8 106.03(7)
Cu16 Cu15 S1 67.5(5)
Cu4 Cu15 S1 63.26(18)
Cu10 Cu15 S1 151.40(19)
Cu14 Cu15 S1 100.8(2)
S9 Cu15 S1 107.03(7)
S8 Cu15 S1 106.38(7)
Cu16 Cu15 Cu3 111.6(5)
Cu4 Cu15 Cu3 10.29(18)
Cu10 Cu15 Cu3 98.57(17)
Cu14 Cu15 Cu3 104.2(2)
S9 Cu15 Cu3 156.06(9)
S8 Cu15 Cu3 94.99(8)
S1 Cu15 Cu3 54.78(6)
Cu16 Cu15 Cu9 113.2(5)
Cu4 Cu15 Cu9 98.45(19)
Cu10 Cu15 Cu9 9.52(16)
Cu14 Cu15 Cu9 101.1(2)
S9 Cu15 Cu9 97.20(8)
S8 Cu15 Cu9 54.37(6)
S1 Cu15 Cu9 153.10(9)
Cu3 Cu15 Cu9 104.43(8)
Cu16 Cu15 Cu13 112.1(5)
Cu4 Cu15 Cu13 103.65(18)
Cu10 Cu15 Cu13 101.11(18)
Cu14 Cu15 Cu13 8.5(2)
S9 Cu15 Cu13 53.74(7)
S8 Cu15 Cu13 152.53(9)
S1 Cu15 Cu13 98.15(8)
Cu3 Cu15 Cu13 109.40(8)
Cu9 Cu15 Cu13 105.66(9)
Cu16 Cu15 Cu1 146.4(5)
Cu4 Cu15 Cu1 49.23(16)
Cu10 Cu15 Cu1 90.87(15)
Cu14 Cu15 Cu1 48.58(19)
S9 Cu15 Cu1 109.29(7)
S8 Cu15 Cu1 138.87(7)
S1 Cu15 Cu1 82.78(6)
Cu3 Cu15 Cu1 57.10(6)
Cu9 Cu15 Cu1 100.35(6)
Cu13 Cu15 Cu1 55.55(6)
Cu16 Cu15 Cu11 143.7(6)
Cu4 Cu15 Cu11 94.33(17)
Cu10 Cu15 Cu11 47.57(17)
Cu14 Cu15 Cu11 48.1(2)
S9 Cu15 Cu11 79.88(6)
S8 Cu15 Cu11 108.27(7)
S1 Cu15 Cu11 141.04(7)
Cu3 Cu15 Cu11 104.62(7)
Cu9 Cu15 Cu11 53.98(6)
Cu13 Cu15 Cu11 54.29(7)
Cu1 Cu15 Cu11 59.34(5)
Cu16 Cu15 H1 178(2)
Cu4 Cu15 H1 57(2)
Cu10 Cu15 H1 57(2)
Cu14 Cu15 H1 60.9(19)
S9 Cu15 H1 114(2)
S8 Cu15 H1 111(2)
S1 Cu15 H1 113(2)
Cu3 Cu15 H1 68(2)
Cu9 Cu15 H1 66(2)
Cu13 Cu15 H1 69.4(19)
Cu1 Cu15 H1 34(2)
Cu11 Cu15 H1 37(2)
Cu15 Cu16 S9 97.0(6)
Cu15 Cu16 S1 97.3(6)
S9 Cu16 S1 119.3(2)
Cu15 Cu16 S8 96.8(5)
S9 Cu16 S8 117.9(2)
S1 Cu16 S8 118.4(2)
Cu15 Cu16 Cu4 46.0(5)
S9 Cu16 Cu4 136.8(2)
S1 Cu16 Cu4 59.67(19)
S8 Cu16 Cu4 92.0(2)
Cu15 Cu16 Cu14 47.3(5)
S9 Cu16 Cu14 57.32(19)
S1 Cu16 Cu14 94.6(2)
S8 Cu16 Cu14 135.8(3)
Cu4 Cu16 Cu14 79.5(2)
Cu15 Cu16 Cu10 45.5(5)
S9 Cu16 Cu10 94.5(2)
S1 Cu16 Cu10 134.4(2)
S8 Cu16 Cu10 57.88(17)
Cu4 Cu16 Cu10 74.8(2)
Cu14 Cu16 Cu10 78.1(2)
Cu15 Cu16 Cu3 56.5(5)
S9 Cu16 Cu3 144.3(2)
S1 Cu16 Cu3 51.56(11)
S8 Cu16 Cu3 90.91(16)
Cu4 Cu16 Cu3 10.56(15)
Cu14 Cu16 Cu3 87.6(2)
Cu10 Cu16 Cu3 83.02(18)
Cu15 Cu16 Cu9 55.3(5)
S9 Cu16 Cu9 92.61(16)
S1 Cu16 Cu9 141.6(2)
S8 Cu16 Cu9 50.74(10)
Cu4 Cu16 Cu9 82.73(19)
Cu14 Cu16 Cu9 85.0(2)
Cu10 Cu16 Cu9 9.79(12)
Cu3 Cu16 Cu9 90.15(13)
Cu15 Cu16 Cu13 56.3(5)
S9 Cu16 Cu13 50.15(11)
S1 Cu16 Cu13 93.91(16)
S8 Cu16 Cu13 141.6(2)
Cu4 Cu16 Cu13 86.89(19)
Cu14 Cu16 Cu13 9.08(17)
Cu10 Cu16 Cu13 85.02(19)
Cu3 Cu16 Cu13 94.24(14)
Cu9 Cu16 Cu13 91.17(14)
Cu18 Cu17 S13 94.2(3)
Cu18 Cu17 S18 92.0(3)
S13 Cu17 S18 118.90(7)
Cu18 Cu17 S22 92.7(3)
S13 Cu17 S22 119.99(7)
S18 Cu17 S22 120.30(7)
Cu18 Cu17 Cu25 41.8(3)
S13 Cu17 Cu25 92.94(6)
S18 Cu17 Cu25 127.52(7)
S22 Cu17 Cu25 57.52(5)
Cu18 Cu17 Cu19 41.0(3)
S13 Cu17 Cu19 128.63(7)
S18 Cu17 Cu19 57.66(5)
S22 Cu17 Cu19 91.59(6)
Cu25 Cu17 Cu19 69.86(5)
Cu18 Cu17 Cu23 43.3(3)
S13 Cu17 Cu23 57.50(5)
S18 Cu17 Cu23 90.75(6)
S22 Cu17 Cu23 129.11(7)
Cu25 Cu17 Cu23 71.62(5)
Cu19 Cu17 Cu23 71.13(5)
Cu18 Cu17 Cu26 53.8(3)
S13 Cu17 Cu26 92.25(8)
S18 Cu17 Cu26 136.59(9)
S22 Cu17 Cu26 48.31(7)
Cu25 Cu17 Cu26 11.99(6)
Cu19 Cu17 Cu26 79.53(8)
Cu23 Cu17 Cu26 81.10(8)
Cu18 Cu17 Cu20 54.3(3)
S13 Cu17 Cu20 138.30(9)
S18 Cu17 Cu20 47.59(7)
S22 Cu17 Cu20 91.05(7)
Cu25 Cu17 Cu20 80.53(7)
Cu19 Cu17 Cu20 13.30(5)
Cu23 Cu17 Cu20 81.64(7)
Cu26 Cu17 Cu20 89.00(9)
Cu18 Cu17 Cu24 56.2(3)
S13 Cu17 Cu24 47.38(7)
S18 Cu17 Cu24 90.51(8)
S22 Cu17 Cu24 138.31(8)
Cu25 Cu17 Cu24 81.84(7)
Cu19 Cu17 Cu24 81.72(7)
Cu23 Cu17 Cu24 12.89(5)
Cu26 Cu17 Cu24 90.10(9)
Cu20 Cu17 Cu24 90.96(9)
Cu17 Cu18 Cu19 125.7(4)
Cu17 Cu18 Cu25 124.8(4)
Cu19 Cu18 Cu25 89.97(16)
Cu17 Cu18 Cu23 123.1(4)
Cu19 Cu18 Cu23 91.26(16)
Cu25 Cu18 Cu23 91.75(16)
Cu17 Cu18 S18 70.2(3)
Cu19 Cu18 S18 62.86(10)
Cu25 Cu18 S18 150.42(18)
Cu23 Cu18 S18 99.83(14)
Cu17 Cu18 S13 68.1(3)
Cu19 Cu18 S13 150.72(18)
Cu25 Cu18 S13 102.04(14)
Cu23 Cu18 S13 62.11(10)
S18 Cu18 S13 107.44(15)
Cu17 Cu18 S22 69.7(3)
Cu19 Cu18 S22 101.16(14)
Cu25 Cu18 S22 62.37(10)
Cu23 Cu18 S22 150.90(18)
S18 Cu18 S22 109.27(15)
S13 Cu18 S22 108.07(15)
Cu17 Cu18 Cu26 113.0(4)
Cu19 Cu18 Cu26 98.33(17)
Cu25 Cu18 Cu26 11.81(8)
Cu23 Cu18 Cu26 99.83(16)
S18 Cu18 Cu26 152.96(17)
S13 Cu18 Cu26 98.12(14)
S22 Cu18 Cu26 52.65(10)
Cu17 Cu18 Cu20 112.5(4)
Cu19 Cu18 Cu20 13.27(7)
Cu25 Cu18 Cu20 99.27(16)
Cu23 Cu18 Cu20 100.32(16)
S18 Cu18 Cu20 52.03(10)
S13 Cu18 Cu20 152.54(17)
S22 Cu18 Cu20 97.05(13)
Cu26 Cu18 Cu20 106.01(17)
Cu17 Cu18 Cu24 110.4(4)
Cu19 Cu18 Cu24 100.45(16)
Cu25 Cu18 Cu24 100.40(16)
Cu23 Cu18 Cu24 12.70(7)
S18 Cu18 Cu24 96.14(14)
S13 Cu18 Cu24 51.42(10)
S22 Cu18 Cu24 152.16(16)
Cu26 Cu18 Cu24 106.84(16)
Cu20 Cu18 Cu24 107.74(16)
Cu17 Cu18 Cu28 145.1(4)
Cu19 Cu18 Cu28 89.20(16)
Cu25 Cu18 Cu28 46.38(10)
Cu23 Cu18 Cu28 45.42(10)
S18 Cu18 Cu28 136.84(17)
S13 Cu18 Cu28 80.53(12)
S22 Cu18 Cu28 107.95(14)
Cu26 Cu18 Cu28 55.31(12)
Cu20 Cu18 Cu28 102.47(16)
Cu24 Cu18 Cu28 55.06(11)
Cu17 Cu18 Cu22 145.3(4)
Cu19 Cu18 Cu22 45.34(11)
Cu25 Cu18 Cu22 89.87(16)
Cu23 Cu18 Cu22 45.95(10)
S18 Cu18 Cu22 79.29(12)
S13 Cu18 Cu22 107.38(14)
S22 Cu18 Cu22 138.60(17)
Cu26 Cu18 Cu22 101.68(16)
Cu20 Cu18 Cu22 55.39(12)
Cu24 Cu18 Cu22 55.96(12)
Cu28 Cu18 Cu22 58.28(12)
Cu17 Cu18 H2 178.5(13)
Cu19 Cu18 H2 54.4(13)
Cu25 Cu18 H2 53.9(12)
Cu23 Cu18 H2 58.1(12)
S18 Cu18 H2 110.6(12)
S13 Cu18 H2 112.5(13)
S22 Cu18 H2 108.9(12)
Cu26 Cu18 H2 65.7(12)
Cu20 Cu18 H2 67.6(13)
Cu24 Cu18 H2 70.8(12)
Cu28 Cu18 H2 34.9(13)
Cu22 Cu18 H2 36.0(12)
Cu20 Cu19 Cu18 126.1(3)
Cu20 Cu19 Cu22 125.1(3)
Cu18 Cu19 Cu22 90.00(15)
Cu20 Cu19 Cu32 124.0(3)
Cu18 Cu19 Cu32 92.01(15)
Cu22 Cu19 Cu32 88.80(14)
Cu20 Cu19 S21 67.7(3)
Cu18 Cu19 S21 102.21(11)
Cu22 Cu19 S21 151.03(11)
Cu32 Cu19 S21 64.88(11)
Cu20 Cu19 S18 68.7(3)
Cu18 Cu19 S18 64.84(11)
Cu22 Cu19 S18 101.12(10)
Cu32 Cu19 S18 154.50(12)
S21 Cu19 S18 107.85(6)
Cu20 Cu19 S19 66.5(3)
Cu18 Cu19 S19 150.75(11)
Cu22 Cu19 S19 64.53(10)
Cu32 Cu19 S19 101.07(11)
S21 Cu19 S19 107.02(6)
S18 Cu19 S19 104.41(6)
Cu20 Cu19 Cu31 111.8(3)
Cu18 Cu19 Cu31 100.44(11)
Cu22 Cu19 Cu31 97.60(10)
Cu32 Cu19 Cu31 12.23(10)
S21 Cu19 Cu31 54.64(5)
S18 Cu19 Cu31 155.97(6)
S19 Cu19 Cu31 97.16(5)
Cu20 Cu19 Cu21 112.5(3)
Cu18 Cu19 Cu21 99.05(11)
Cu22 Cu19 Cu21 12.60(9)
Cu32 Cu19 Cu21 97.18(11)
S21 Cu19 Cu21 152.42(6)
S18 Cu19 Cu21 96.97(5)
S19 Cu19 Cu21 53.70(5)
Cu31 Cu19 Cu21 104.35(6)
Cu20 Cu19 Cu17 112.8(3)
Cu18 Cu19 Cu17 13.25(10)
Cu22 Cu19 Cu17 99.41(11)
Cu32 Cu19 Cu17 101.43(11)
S21 Cu19 Cu17 97.63(5)
S18 Cu19 Cu17 54.03(5)
S19 Cu19 Cu17 151.93(6)
Cu31 Cu19 Cu17 108.14(6)
Cu21 Cu19 Cu17 106.76(6)
Cu20 Cu19 Cu25 145.0(3)
Cu18 Cu19 Cu25 45.10(11)
Cu22 Cu19 Cu25 89.90(11)
Cu32 Cu19 Cu25 46.92(10)
S21 Cu19 Cu25 80.92(5)
S18 Cu19 Cu25 109.07(5)
S19 Cu19 Cu25 141.19(6)
Cu31 Cu19 Cu25 55.79(4)
Cu21 Cu19 Cu25 102.50(6)
Cu17 Cu19 Cu25 55.05(4)
Cu20 Cu19 Cu23 144.1(3)
Cu18 Cu19 Cu23 44.92(10)
Cu22 Cu19 Cu23 45.11(10)
Cu32 Cu19 Cu23 91.92(11)
S21 Cu19 Cu23 141.02(6)
S18 Cu19 Cu23 79.30(5)
S19 Cu19 Cu23 107.99(5)
Cu31 Cu19 Cu23 104.15(6)
Cu21 Cu19 Cu23 54.49(4)
Cu17 Cu19 Cu23 54.72(4)
Cu25 Cu19 Cu23 61.02(4)
Cu20 Cu19 H2 176.5(13)
Cu18 Cu19 H2 57.1(13)
Cu22 Cu19 H2 54.6(13)
Cu32 Cu19 H2 53.1(12)
S21 Cu19 H2 110.9(13)
S18 Cu19 H2 114.7(12)
S19 Cu19 H2 111.4(13)
Cu31 Cu19 H2 65.4(12)
Cu21 Cu19 H2 67.1(13)
Cu17 Cu19 H2 70.4(13)
Cu25 Cu19 H2 35.5(13)
Cu23 Cu19 H2 38.8(12)
Cu19 Cu20 S21 94.1(3)
Cu19 Cu20 S19 95.5(3)
S21 Cu20 S19 120.85(14)
Cu19 Cu20 S18 93.0(3)
S21 Cu20 S18 120.64(15)
S19 Cu20 S18 116.89(14)
Cu19 Cu20 Cu18 40.6(2)
S21 Cu20 Cu18 92.50(13)
S19 Cu20 Cu18 129.13(16)
S18 Cu20 Cu18 59.23(12)
Cu19 Cu20 Cu32 42.5(2)
S21 Cu20 Cu32 59.59(11)
S19 Cu20 Cu32 92.53(14)
S18 Cu20 Cu32 130.50(16)
Cu18 Cu20 Cu32 71.29(14)
Cu19 Cu20 Cu22 41.6(2)
S21 Cu20 Cu22 128.86(16)
S19 Cu20 Cu22 59.50(11)
S18 Cu20 Cu22 91.49(13)
Cu18 Cu20 Cu22 69.72(14)
Cu32 Cu20 Cu22 69.27(14)
Cu19 Cu20 Cu31 54.7(2)
S21 Cu20 Cu31 50.18(7)
S19 Cu20 Cu31 91.94(11)
S18 Cu20 Cu31 139.81(14)
Cu18 Cu20 Cu31 81.04(12)
Cu32 Cu20 Cu31 12.24(8)
Cu22 Cu20 Cu31 79.25(11)
Cu19 Cu20 Cu21 54.1(2)
S21 Cu20 Cu21 137.94(14)
S19 Cu20 Cu21 49.34(7)
S18 Cu20 Cu21 90.85(10)
Cu18 Cu20 Cu21 79.94(12)
Cu32 Cu20 Cu21 78.99(12)
Cu22 Cu20 Cu21 12.54(7)
Cu31 Cu20 Cu21 87.77(9)
Cu19 Cu20 Cu17 53.9(2)
S21 Cu20 Cu17 91.62(11)
S19 Cu20 Cu17 138.50(14)
S18 Cu20 Cu17 49.26(7)
Cu18 Cu20 Cu17 13.22(8)
Cu32 Cu20 Cu17 82.01(12)
Cu22 Cu20 Cu17 80.40(12)
Cu31 Cu20 Cu17 90.55(9)
Cu21 Cu20 Cu17 89.41(9)
Cu22 Cu21 S19 95.8(3)
Cu22 Cu21 S16 96.4(3)
S19 Cu21 S16 122.95(7)
Cu22 Cu21 S17 93.8(3)
S19 Cu21 S17 117.44(7)
S16 Cu21 S17 116.99(7)
Cu22 Cu21 Cu29 46.1(3)
S19 Cu21 Cu29 94.66(6)
S16 Cu21 Cu29 58.64(6)
S17 Cu21 Cu29 132.44(7)
Cu22 Cu21 Cu19 42.4(3)
S19 Cu21 Cu19 58.81(5)
S16 Cu21 Cu19 132.37(7)
S17 Cu21 Cu19 93.01(6)
Cu29 Cu21 Cu19 73.75(6)
Cu22 Cu21 Cu23 42.8(3)
S19 Cu21 Cu23 130.12(7)
S16 Cu21 Cu23 93.65(6)
S17 Cu21 Cu23 57.10(5)
Cu29 Cu21 Cu23 75.47(6)
Cu19 Cu21 Cu23 71.61(5)
Cu22 Cu21 Cu30 57.1(3)
S19 Cu21 Cu30 94.08(11)
S16 Cu21 Cu30 50.31(10)
S17 Cu21 Cu30 140.15(11)
Cu29 Cu21 Cu30 11.07(8)
Cu19 Cu21 Cu30 82.69(10)
Cu23 Cu21 Cu30 84.31(10)
Cu22 Cu21 Cu20 55.8(3)
S19 Cu21 Cu20 47.91(7)
S16 Cu21 Cu20 142.06(8)
S17 Cu21 Cu20 92.36(8)
Cu29 Cu21 Cu20 84.03(8)
Cu19 Cu21 Cu20 13.42(5)
Cu23 Cu21 Cu20 82.25(8)
Cu30 Cu21 Cu20 91.77(11)
Cu22 Cu21 Cu24 55.3(3)
S19 Cu21 Cu24 138.41(9)
S16 Cu21 Cu24 92.27(8)
S17 Cu21 Cu24 47.39(7)
Cu29 Cu21 Cu24 85.17(8)
Cu19 Cu21 Cu24 81.62(8)
Cu23 Cu21 Cu24 12.48(5)
Cu30 Cu21 Cu24 92.93(11)
Cu20 Cu21 Cu24 90.97(9)
Cu21 Cu22 Cu19 125.0(4)
Cu21 Cu22 Cu23 124.6(4)
Cu19 Cu22 Cu23 90.40(15)
Cu21 Cu22 Cu29 120.6(4)
Cu19 Cu22 Cu29 92.62(14)
Cu23 Cu22 Cu29 94.81(15)
Cu21 Cu22 S17 69.6(3)
Cu19 Cu22 S17 101.76(14)
Cu23 Cu22 S17 61.60(10)
Cu29 Cu22 S17 152.02(17)
Cu21 Cu22 S19 67.7(3)
Cu19 Cu22 S19 63.07(10)
Cu23 Cu22 S19 148.96(17)
Cu29 Cu22 S19 101.82(14)
S17 Cu22 S19 106.07(13)
Cu21 Cu22 S16 67.3(3)
Cu19 Cu22 S16 152.70(17)
Cu23 Cu22 S16 101.46(13)
Cu29 Cu22 S16 62.21(10)
S17 Cu22 S16 105.52(14)
S19 Cu22 S16 109.45(15)
Cu21 Cu22 Cu30 109.8(4)
Cu19 Cu22 Cu30 100.24(17)
Cu23 Cu22 Cu30 102.27(17)
Cu29 Cu22 Cu30 10.81(12)
S17 Cu22 Cu30 152.61(19)
S19 Cu22 Cu30 98.33(16)
S16 Cu22 Cu30 53.42(13)
Cu21 Cu22 Cu20 111.7(4)
Cu19 Cu22 Cu20 13.36(7)
Cu23 Cu22 Cu20 99.66(16)
Cu29 Cu22 Cu20 101.29(15)
S17 Cu22 Cu20 97.62(14)
S19 Cu22 Cu20 51.63(10)
S16 Cu22 Cu20 154.10(16)
Cu30 Cu22 Cu20 107.32(18)
Cu21 Cu22 Cu24 112.4(4)
Cu19 Cu22 Cu24 99.02(16)
Cu23 Cu22 Cu24 12.21(7)
Cu29 Cu22 Cu24 102.91(15)
S17 Cu22 Cu24 51.49(10)
S19 Cu22 Cu24 150.01(17)
S16 Cu22 Cu24 97.01(14)
Cu30 Cu22 Cu24 108.91(17)
Cu20 Cu22 Cu24 106.56(16)
Cu21 Cu22 Cu28 144.6(4)
Cu19 Cu22 Cu28 90.38(14)
Cu23 Cu22 Cu28 46.54(10)
Cu29 Cu22 Cu28 48.32(10)
S17 Cu22 Cu28 107.10(14)
S19 Cu22 Cu28 140.98(16)
S16 Cu22 Cu28 80.63(12)
Cu30 Cu22 Cu28 56.55(14)
Cu20 Cu22 Cu28 103.74(15)
Cu24 Cu22 Cu28 55.64(11)
Cu21 Cu22 Cu32 142.3(4)
Cu19 Cu22 Cu32 45.65(10)
Cu23 Cu22 Cu32 93.07(15)
Cu29 Cu22 Cu32 46.97(11)
S17 Cu22 Cu32 140.95(17)
S19 Cu22 Cu32 79.94(12)
S16 Cu22 Cu32 108.57(14)
Cu30 Cu22 Cu32 55.14(14)
Cu20 Cu22 Cu32 55.27(12)
Cu24 Cu22 Cu32 105.28(15)
Cu28 Cu22 Cu32 61.34(12)
Cu21 Cu22 H2 176.4(13)
Cu19 Cu22 H2 54.6(13)
Cu23 Cu22 H2 58.7(13)
Cu29 Cu22 H2 56.5(13)
S17 Cu22 H2 113.9(13)
S19 Cu22 H2 110.2(13)
S16 Cu22 H2 111.4(13)
Cu30 Cu22 H2 67.3(13)
Cu20 Cu22 H2 68.0(13)
Cu24 Cu22 H2 70.9(13)
Cu28 Cu22 H2 35.9(13)
Cu32 Cu22 H2 34.4(13)
Cu24 Cu23 Cu28 126.6(3)
Cu24 Cu23 Cu18 126.2(3)
Cu28 Cu23 Cu18 88.17(15)
Cu24 Cu23 Cu22 128.5(3)
Cu28 Cu23 Cu22 85.71(14)
Cu18 Cu23 Cu22 88.28(15)
Cu24 Cu23 S17 70.5(3)
Cu28 Cu23 S17 147.69(11)
Cu18 Cu23 S17 102.79(10)
Cu22 Cu23 S17 64.67(10)
Cu24 Cu23 S13 68.1(3)
Cu28 Cu23 S13 102.77(10)
Cu18 Cu23 S13 64.54(11)
Cu22 Cu23 S13 150.87(12)
S17 Cu23 S13 109.41(7)
Cu24 Cu23 S15 69.5(3)
Cu28 Cu23 S15 64.05(10)
Cu18 Cu23 S15 149.73(11)
Cu22 Cu23 S15 100.62(10)
S17 Cu23 S15 107.18(7)
S13 Cu23 S15 108.18(7)
Cu24 Cu23 Cu27 113.9(3)
Cu28 Cu23 Cu27 12.69(9)
Cu18 Cu23 Cu27 97.23(11)
Cu22 Cu23 Cu27 94.85(10)
S17 Cu23 Cu27 150.51(6)
S13 Cu23 Cu27 98.64(5)
S15 Cu23 Cu27 53.51(5)
Cu24 Cu23 Cu21 115.9(3)
Cu28 Cu23 Cu21 94.67(11)
Cu18 Cu23 Cu21 97.38(11)
Cu22 Cu23 Cu21 12.58(9)
S17 Cu23 Cu21 54.16(5)
S13 Cu23 Cu21 154.03(6)
S15 Cu23 Cu21 96.68(5)
Cu27 Cu23 Cu21 102.21(6)
Cu24 Cu23 Cu17 112.7(3)
Cu28 Cu23 Cu17 98.07(10)
Cu18 Cu23 Cu17 13.58(10)
Cu22 Cu23 Cu17 98.23(11)
S17 Cu23 Cu17 98.69(5)
S13 Cu23 Cu17 53.29(5)
S15 Cu23 Cu17 152.68(6)
Cu27 Cu23 Cu17 105.42(6)
Cu21 Cu23 Cu17 105.66(6)
Cu24 Cu23 Cu19 146.4(3)
Cu28 Cu23 Cu19 87.05(11)
Cu18 Cu23 Cu19 43.82(10)
Cu22 Cu23 Cu19 44.49(10)
S17 Cu23 Cu19 80.74(5)
S13 Cu23 Cu19 107.44(6)
S15 Cu23 Cu19 138.05(7)
Cu27 Cu23 Cu19 99.74(6)
Cu21 Cu23 Cu19 53.90(4)
Cu17 Cu23 Cu19 54.15(4)
Cu24 Cu23 Cu25 144.1(3)
Cu28 Cu23 Cu25 44.56(9)
Cu18 Cu23 Cu25 43.66(11)
Cu22 Cu23 Cu25 87.46(11)
S17 Cu23 Cu25 138.82(7)
S13 Cu23 Cu25 79.99(5)
S15 Cu23 Cu25 107.35(5)
Cu27 Cu23 Cu25 53.89(4)
Cu21 Cu23 Cu25 100.04(6)
Cu17 Cu23 Cu25 53.88(4)
Cu19 Cu23 Cu25 58.54(4)
Cu24 Cu23 H2 177.9(13)
Cu28 Cu23 H2 51.4(12)
Cu18 Cu23 H2 54.7(12)
Cu22 Cu23 H2 52.6(12)
S17 Cu23 H2 111.3(12)
S13 Cu23 H2 111.8(12)
S15 Cu23 H2 108.8(12)
Cu27 Cu23 H2 64.1(12)
Cu21 Cu23 H2 65.2(12)
Cu17 Cu23 H2 68.3(12)
Cu19 Cu23 H2 35.7(12)
Cu25 Cu23 H2 34.9(12)
Cu23 Cu24 S13 94.3(3)
Cu23 Cu24 S17 91.7(3)
S13 Cu24 S17 121.23(15)
Cu23 Cu24 S15 93.0(3)
S13 Cu24 S15 120.23(15)
S17 Cu24 S15 117.71(15)
Cu23 Cu24 Cu28 40.6(3)
S13 Cu24 Cu28 93.17(13)
S17 Cu24 Cu28 125.32(15)
S15 Cu24 Cu28 58.75(11)
Cu23 Cu24 Cu18 41.1(3)
S13 Cu24 Cu18 59.13(12)
S17 Cu24 Cu18 92.47(13)
S15 Cu24 Cu18 127.59(15)
Cu28 Cu24 Cu18 68.85(14)
Cu23 Cu24 Cu22 39.3(3)
S13 Cu24 Cu22 127.98(16)
S17 Cu24 Cu22 58.50(11)
S15 Cu24 Cu22 90.68(13)
Cu28 Cu24 Cu22 66.86(13)
Cu18 Cu24 Cu22 68.85(14)
Cu23 Cu24 Cu27 53.3(3)
S13 Cu24 Cu27 92.52(11)
S17 Cu24 Cu27 134.52(13)
S15 Cu24 Cu27 48.96(7)
Cu28 Cu24 Cu27 12.63(7)
Cu18 Cu24 Cu27 79.02(12)
Cu22 Cu24 Cu27 77.04(11)
Cu23 Cu24 Cu17 54.5(3)
S13 Cu24 Cu17 48.74(7)
S17 Cu24 Cu17 92.19(11)
S15 Cu24 Cu17 137.66(13)
Cu28 Cu24 Cu17 79.82(11)
Cu18 Cu24 Cu17 13.39(8)
Cu22 Cu24 Cu17 79.83(11)
Cu27 Cu24 Cu17 88.75(9)
Cu23 Cu24 Cu21 51.6(3)
S13 Cu24 Cu21 137.36(14)
S17 Cu24 Cu21 48.89(7)
S15 Cu24 Cu21 89.92(11)
Cu28 Cu24 Cu21 76.71(11)
Cu18 Cu24 Cu21 78.83(12)
Cu22 Cu24 Cu21 12.31(7)
Cu27 Cu24 Cu21 85.71(9)
Cu17 Cu24 Cu21 88.61(9)
Cu26 Cu25 Cu18 128.6(4)
Cu26 Cu25 Cu28 125.4(4)
Cu18 Cu25 Cu28 88.20(14)
Cu26 Cu25 Cu32 124.0(4)
Cu18 Cu25 Cu32 90.58(15)
Cu28 Cu25 Cu32 87.92(14)
Cu26 Cu25 S22 70.2(3)
Cu18 Cu25 S22 65.36(11)
Cu28 Cu25 S22 151.27(11)
Cu32 Cu25 S22 102.66(11)
Cu26 Cu25 S14 69.2(3)
Cu18 Cu25 S14 101.12(11)
Cu28 Cu25 S14 64.61(10)
Cu32 Cu25 S14 149.43(12)
S22 Cu25 S14 107.90(6)
Cu26 Cu25 S23 66.8(3)
Cu18 Cu25 S23 150.31(11)
Cu28 Cu25 S23 102.16(10)
Cu32 Cu25 S23 62.49(11)
S22 Cu25 S23 106.42(6)
S14 Cu25 S23 108.48(6)
Cu26 Cu25 Cu27 112.2(4)
Cu18 Cu25 Cu27 97.98(11)
Cu28 Cu25 Cu27 13.18(9)
Cu32 Cu25 Cu27 96.62(11)
S22 Cu25 Cu27 154.33(6)
S14 Cu25 Cu27 54.08(5)
S23 Cu25 Cu27 97.43(5)
Cu26 Cu25 Cu17 115.2(4)
Cu18 Cu25 Cu17 13.41(10)
Cu28 Cu25 Cu17 97.79(10)
Cu32 Cu25 Cu17 100.24(11)
S22 Cu25 Cu17 54.33(5)
S14 Cu25 Cu17 96.75(5)
S23 Cu25 Cu17 152.74(6)
Cu27 Cu25 Cu17 105.83(6)
Cu26 Cu25 Cu31 112.0(4)
Cu18 Cu25 Cu31 98.90(11)
Cu28 Cu25 Cu31 96.84(11)
Cu32 Cu25 Cu31 12.04(10)
S22 Cu25 Cu31 98.15(6)
S14 Cu25 Cu31 152.00(6)
S23 Cu25 Cu31 52.63(5)
Cu27 Cu25 Cu31 103.90(6)
Cu17 Cu25 Cu31 106.88(6)
Cu26 Cu25 Cu19 146.5(4)
Cu18 Cu25 Cu19 44.93(10)
Cu28 Cu25 Cu19 87.97(10)
Cu32 Cu25 Cu19 45.66(10)
S22 Cu25 Cu19 81.10(5)
S14 Cu25 Cu19 138.75(6)
S23 Cu25 Cu19 107.01(5)
Cu27 Cu25 Cu19 101.14(5)
Cu17 Cu25 Cu19 55.10(4)
Cu31 Cu25 Cu19 54.42(4)
Cu26 Cu25 Cu23 145.3(4)
Cu18 Cu25 Cu23 44.59(10)
Cu28 Cu25 Cu23 43.66(9)
Cu32 Cu25 Cu23 90.57(11)
S22 Cu25 Cu23 108.81(6)
S14 Cu25 Cu23 78.88(5)
S23 Cu25 Cu23 139.51(6)
Cu27 Cu25 Cu23 53.71(4)
Cu17 Cu25 Cu23 54.49(4)
Cu31 Cu25 Cu23 102.61(6)
Cu19 Cu25 Cu23 60.44(4)
Cu26 Cu25 H2 174.2(13)
Cu18 Cu25 H2 57.2(13)
Cu28 Cu25 H2 52.4(13)
Cu32 Cu25 H2 52.4(13)
S22 Cu25 H2 114.3(13)
S14 Cu25 H2 111.7(13)
S23 Cu25 H2 107.8(13)
Cu27 Cu25 H2 65.5(13)
Cu17 Cu25 H2 70.6(13)
Cu31 Cu25 H2 64.4(13)
Cu19 Cu25 H2 35.7(13)
Cu23 Cu25 H2 38.2(13)
Cu25 Cu26 S22 93.1(4)
Cu25 Cu26 S23 97.0(4)
S22 Cu26 S23 118.03(16)
Cu25 Cu26 S14 94.4(4)
S22 Cu26 S14 118.68(16)
S23 Cu26 S14 121.15(16)
Cu25 Cu26 Cu18 39.6(3)
S22 Cu26 Cu18 59.92(12)
S23 Cu26 Cu18 130.01(16)
S14 Cu26 Cu18 91.94(14)
Cu25 Cu26 Cu28 42.3(3)
S22 Cu26 Cu28 129.57(16)
S23 Cu26 Cu28 94.29(14)
S14 Cu26 Cu28 59.83(11)
Cu18 Cu26 Cu28 69.66(14)
Cu25 Cu26 Cu32 43.6(3)
S22 Cu26 Cu32 93.79(14)
S23 Cu26 Cu32 58.39(12)
S14 Cu26 Cu32 130.05(16)
Cu18 Cu26 Cu32 71.68(14)
Cu28 Cu26 Cu32 70.26(14)
Cu25 Cu26 Cu27 55.3(3)
S22 Cu26 Cu27 139.47(14)
S23 Cu26 Cu27 92.91(12)
S14 Cu26 Cu27 50.21(8)
Cu18 Cu26 Cu27 80.40(12)
Cu28 Cu26 Cu27 13.03(7)
Cu32 Cu26 Cu27 80.20(12)
Cu25 Cu26 Cu31 55.7(3)
S22 Cu26 Cu31 92.59(12)
S23 Cu26 Cu31 48.95(8)
S14 Cu26 Cu31 139.12(14)
Cu18 Cu26 Cu31 81.25(12)
Cu28 Cu26 Cu31 80.24(12)
Cu32 Cu26 Cu31 12.11(8)
Cu27 Cu26 Cu31 88.95(10)
Cu25 Cu26 Cu17 52.8(3)
S22 Cu26 Cu17 49.74(8)
S23 Cu26 Cu17 139.45(14)
S14 Cu26 Cu17 90.84(11)
Cu18 Cu26 Cu17 13.24(8)
Cu28 Cu26 Cu17 80.27(11)
Cu32 Cu26 Cu17 82.36(12)
Cu27 Cu26 Cu17 89.76(9)
Cu31 Cu26 Cu17 90.71(9)
Cu28 Cu27 S15 93.9(3)
Cu28 Cu27 S24 97.4(3)
S15 Cu27 S24 121.55(7)
Cu28 Cu27 S14 94.9(3)
S15 Cu27 S14 117.34(7)
S24 Cu27 S14 118.47(6)
Cu28 Cu27 Cu23 41.5(3)
S15 Cu27 Cu23 58.73(5)
S24 Cu27 Cu23 133.00(7)
S14 Cu27 Cu23 91.95(5)
Cu28 Cu27 Cu25 44.3(3)
S15 Cu27 Cu25 131.05(7)
S24 Cu27 Cu25 92.97(5)
S14 Cu27 Cu25 58.46(5)
Cu23 Cu27 Cu25 72.40(5)
Cu28 Cu27 Cu29 46.5(3)
S15 Cu27 Cu29 94.83(6)
S24 Cu27 Cu29 57.53(5)
S14 Cu27 Cu29 132.75(7)
Cu23 Cu27 Cu29 75.47(6)
Cu25 Cu27 Cu29 74.38(6)
Cu28 Cu27 Cu26 56.7(3)
S15 Cu27 Cu26 139.96(9)
S24 Cu27 Cu26 91.25(8)
S14 Cu27 Cu26 49.29(8)
Cu23 Cu27 Cu26 82.48(8)
Cu25 Cu27 Cu26 12.43(5)
Cu29 Cu27 Cu26 83.66(8)
Cu28 Cu27 Cu30 57.1(3)
S15 Cu27 Cu30 93.78(11)
S24 Cu27 Cu30 49.66(9)
S14 Cu27 Cu30 140.50(11)
Cu23 Cu27 Cu30 83.80(10)
Cu25 Cu27 Cu30 83.07(10)
Cu29 Cu27 Cu30 10.66(8)
Cu26 Cu27 Cu30 91.29(12)
Cu28 Cu27 Cu24 54.4(3)
S15 Cu27 Cu24 48.76(7)
S24 Cu27 Cu24 142.52(8)
S14 Cu27 Cu24 90.72(8)
Cu23 Cu27 Cu24 12.87(6)
Cu25 Cu27 Cu24 82.50(8)
Cu29 Cu27 Cu24 85.65(8)
Cu26 Cu27 Cu24 91.35(9)
Cu30 Cu27 Cu24 92.90(11)
Cu27 Cu28 Cu23 125.8(4)
Cu27 Cu28 Cu25 122.5(4)
Cu23 Cu28 Cu25 91.78(14)
Cu27 Cu28 Cu29 120.0(4)
Cu23 Cu28 Cu29 95.41(15)
Cu25 Cu28 Cu29 93.04(14)
Cu27 Cu28 S15 69.2(3)
Cu23 Cu28 S15 63.57(9)
Cu25 Cu28 S15 151.57(16)
Cu29 Cu28 S15 102.71(14)
Cu27 Cu28 S14 68.5(3)
Cu23 Cu28 S14 100.43(13)
Cu25 Cu28 S14 62.57(9)
Cu29 Cu28 S14 151.04(16)
S15 Cu28 S14 106.03(14)
Cu27 Cu28 S24 66.1(3)
Cu23 Cu28 S24 153.82(17)
Cu25 Cu28 S24 99.91(13)
Cu29 Cu28 S24 60.88(9)
S15 Cu28 S24 108.41(13)
S14 Cu28 S24 105.74(13)
Cu27 Cu28 Cu26 110.2(3)
Cu23 Cu28 Cu26 100.51(15)
Cu25 Cu28 Cu26 12.28(8)
Cu29 Cu28 Cu26 100.66(15)
S15 Cu28 Cu26 152.75(17)
S14 Cu28 Cu26 52.77(10)
S24 Cu28 Cu26 95.12(13)
Cu27 Cu28 Cu24 113.0(4)
Cu23 Cu28 Cu24 12.81(7)
Cu25 Cu28 Cu24 100.47(15)
Cu29 Cu28 Cu24 104.14(15)
S15 Cu28 Cu24 52.98(10)
S14 Cu28 Cu24 96.00(13)
S24 Cu28 Cu24 155.29(16)
Cu26 Cu28 Cu24 107.52(15)
Cu27 Cu28 Cu30 109.8(4)
Cu23 Cu28 Cu30 102.18(17)
Cu25 Cu28 Cu30 100.35(17)
Cu29 Cu28 Cu30 10.23(11)
S15 Cu28 Cu30 98.70(16)
S14 Cu28 Cu30 152.02(18)
S24 Cu28 Cu30 52.85(12)
Cu26 Cu28 Cu30 106.57(18)
Cu24 Cu28 Cu30 109.44(17)
Cu27 Cu28 Cu22 145.6(4)
Cu23 Cu28 Cu22 47.75(10)
Cu25 Cu28 Cu22 91.74(14)
Cu29 Cu28 Cu22 47.71(10)
S15 Cu28 Cu22 82.02(12)
S14 Cu28 Cu22 140.47(15)
S24 Cu28 Cu22 108.09(14)
Cu26 Cu28 Cu22 104.00(15)
Cu24 Cu28 Cu22 57.50(11)
Cu30 Cu28 Cu22 55.24(14)
Cu27 Cu28 Cu18 145.4(4)
Cu23 Cu28 Cu18 46.41(10)
Cu25 Cu28 Cu18 45.42(10)
Cu29 Cu28 Cu18 94.38(14)
S15 Cu28 Cu18 109.05(13)
S14 Cu28 Cu18 79.69(12)
S24 Cu28 Cu18 138.77(15)
Cu26 Cu28 Cu18 55.03(12)
Cu24 Cu28 Cu18 56.08(12)
Cu30 Cu28 Cu18 104.60(16)
Cu22 Cu28 Cu18 61.41(12)
Cu27 Cu28 H2 173.8(13)
Cu23 Cu28 H2 60.4(13)
Cu25 Cu28 H2 54.5(13)
Cu29 Cu28 H2 56.7(13)
S15 Cu28 H2 116.1(13)
S14 Cu28 H2 111.7(13)
S24 Cu28 H2 108.3(13)
Cu26 Cu28 H2 66.7(13)
Cu24 Cu28 H2 73.2(13)
Cu30 Cu28 H2 66.9(13)
Cu22 Cu28 H2 37.3(13)
Cu18 Cu28 H2 37.8(13)
Cu30 Cu29 Cu22 127.0(6)
Cu30 Cu29 Cu28 129.8(6)
Cu22 Cu29 Cu28 83.96(14)
Cu30 Cu29 Cu32 127.4(6)
Cu22 Cu29 Cu32 86.79(15)
Cu28 Cu29 Cu32 86.96(14)
Cu30 Cu29 S24 72.8(6)
Cu22 Cu29 S24 148.02(12)
Cu28 Cu29 S24 65.35(10)
Cu32 Cu29 S24 99.72(12)
Cu30 Cu29 S20 70.7(6)
Cu22 Cu29 S20 100.13(11)
Cu28 Cu29 S20 149.94(12)
Cu32 Cu29 S20 63.77(11)
S24 Cu29 S20 110.88(8)
Cu30 Cu29 S16 70.0(6)
Cu22 Cu29 S16 64.69(11)
Cu28 Cu29 S16 98.94(11)
Cu32 Cu29 S16 149.83(13)
S24 Cu29 S16 109.66(8)
S20 Cu29 S16 109.79(8)
Cu30 Cu29 Cu21 113.7(6)
Cu22 Cu29 Cu21 13.31(10)
Cu28 Cu29 Cu21 93.85(10)
Cu32 Cu29 Cu21 96.19(12)
S24 Cu29 Cu21 152.84(9)
S20 Cu29 Cu21 95.87(7)
S16 Cu29 Cu21 54.09(5)
Cu30 Cu29 Cu27 116.4(6)
Cu22 Cu29 Cu27 94.28(11)
Cu28 Cu29 Cu27 13.49(8)
Cu32 Cu29 Cu27 96.20(11)
S24 Cu29 Cu27 54.05(5)
S20 Cu29 Cu27 154.28(8)
S16 Cu29 Cu27 95.59(7)
Cu21 Cu29 Cu27 102.55(7)
Cu30 Cu29 Cu31 115.2(6)
Cu22 Cu29 Cu31 95.79(11)
Cu28 Cu29 Cu31 96.19(11)
Cu32 Cu29 Cu31 12.28(10)
S24 Cu29 Cu31 96.24(7)
S20 Cu29 Cu31 53.87(5)
S16 Cu29 Cu31 153.64(8)
Cu21 Cu29 Cu31 103.57(6)
Cu27 Cu29 Cu31 103.78(6)
Cu30 Cu29 H2 178.9(15)
Cu22 Cu29 H2 53.3(12)
Cu28 Cu29 H2 51.0(13)
Cu32 Cu29 H2 51.5(12)
S24 Cu29 H2 107.4(12)
S20 Cu29 H2 108.2(13)
S16 Cu29 H2 110.8(12)
Cu21 Cu29 H2 66.6(12)
Cu27 Cu29 H2 64.4(13)
Cu31 Cu29 H2 63.8(12)
Cu29 Cu30 S20 94.6(6)
Cu29 Cu30 S16 95.5(6)
S20 Cu30 S16 119.8(2)
Cu29 Cu30 S24 92.4(6)
S20 Cu30 S24 119.9(2)
S16 Cu30 S24 118.7(2)
Cu29 Cu30 Cu22 42.2(5)
S20 Cu30 Cu22 92.22(18)
S16 Cu30 Cu22 60.41(14)
S24 Cu30 Cu22 128.34(19)
Cu29 Cu30 Cu32 41.9(5)
S20 Cu30 Cu32 59.21(14)
S16 Cu30 Cu32 131.02(19)
S24 Cu30 Cu32 91.24(18)
Cu22 Cu30 Cu32 70.61(15)
Cu29 Cu30 Cu28 39.9(5)
S20 Cu30 Cu28 129.67(19)
S16 Cu30 Cu28 90.94(18)
S24 Cu30 Cu28 60.13(14)
Cu22 Cu30 Cu28 68.21(14)
Cu32 Cu30 Cu28 70.50(14)
Cu29 Cu30 Cu21 55.2(5)
S20 Cu30 Cu21 90.94(16)
S16 Cu30 Cu21 50.65(10)
S24 Cu30 Cu21 138.33(18)
Cu22 Cu30 Cu21 13.04(8)
Cu32 Cu30 Cu21 80.88(14)
Cu28 Cu30 Cu21 78.82(13)
Cu29 Cu30 Cu27 52.9(5)
S20 Cu30 Cu27 139.24(18)
S16 Cu30 Cu27 90.33(16)
S24 Cu30 Cu27 49.89(10)
Cu22 Cu30 Cu27 79.03(13)
Cu32 Cu30 Cu27 80.52(13)
Cu28 Cu30 Cu27 13.05(7)
Cu21 Cu30 Cu27 88.44(12)
Cu29 Cu30 Cu31 54.1(6)
S20 Cu30 Cu31 49.97(10)
S16 Cu30 Cu31 140.13(18)
S24 Cu30 Cu31 90.49(16)
Cu22 Cu30 Cu31 80.44(13)
Cu32 Cu30 Cu31 12.16(8)
Cu28 Cu30 Cu31 80.49(13)
Cu21 Cu30 Cu31 89.49(12)
Cu27 Cu30 Cu31 89.27(11)
Cu32 Cu31 S23 94.5(4)
Cu32 Cu31 S20 93.7(4)
S23 Cu31 S20 121.89(7)
Cu32 Cu31 S21 94.0(4)
S23 Cu31 S21 117.63(7)
S20 Cu31 S21 118.96(7)
Cu32 Cu31 Cu19 42.3(4)
S23 Cu31 Cu19 128.60(7)
S20 Cu31 Cu19 92.80(6)
S21 Cu31 Cu19 57.81(5)
Cu32 Cu31 Cu29 43.7(4)
S23 Cu31 Cu29 93.71(6)
S20 Cu31 Cu29 57.39(6)
S21 Cu31 Cu29 130.90(7)
Cu19 Cu31 Cu29 73.15(6)
Cu32 Cu31 Cu25 42.5(4)
S23 Cu31 Cu25 58.88(5)
S20 Cu31 Cu25 130.82(7)
S21 Cu31 Cu25 90.76(6)
Cu19 Cu31 Cu25 69.79(5)
Cu29 Cu31 Cu25 73.46(6)
Cu32 Cu31 Cu30 54.4(4)
S23 Cu31 Cu30 93.37(11)
S20 Cu31 Cu30 49.14(10)
S21 Cu31 Cu30 138.60(11)
Cu19 Cu31 Cu30 81.72(10)
Cu29 Cu31 Cu30 10.74(8)
Cu25 Cu31 Cu30 82.29(10)
Cu32 Cu31 Cu20 55.8(4)
S23 Cu31 Cu20 138.27(9)
S20 Cu31 Cu20 91.44(8)
S21 Cu31 Cu20 47.66(7)
Cu19 Cu31 Cu20 13.55(5)
Cu29 Cu31 Cu20 83.56(8)
Cu25 Cu31 Cu20 80.74(7)
Cu30 Cu31 Cu20 90.96(11)
Cu32 Cu31 Cu26 54.8(4)
S23 Cu31 Cu26 48.78(7)
S20 Cu31 Cu26 139.61(9)
S21 Cu31 Cu26 90.68(8)
Cu19 Cu31 Cu26 79.98(8)
Cu29 Cu31 Cu26 82.69(8)
Cu25 Cu31 Cu26 12.32(6)
Cu30 Cu31 Cu26 90.47(11)
Cu20 Cu31 Cu26 89.74(9)
Cu31 Cu32 Cu19 125.5(4)
Cu31 Cu32 Cu25 125.4(5)
Cu19 Cu32 Cu25 87.42(15)
Cu31 Cu32 Cu29 124.0(5)
Cu19 Cu32 Cu29 91.78(15)
Cu25 Cu32 Cu29 91.97(15)
Cu31 Cu32 S23 69.2(4)
Cu19 Cu32 S23 148.01(19)
Cu25 Cu32 S23 63.62(11)
Cu29 Cu32 S23 101.96(15)
Cu31 Cu32 S20 70.1(4)
Cu19 Cu32 S20 101.44(15)
Cu25 Cu32 S20 152.28(19)
Cu29 Cu32 S20 61.83(11)
S23 Cu32 S20 110.53(16)
Cu31 Cu32 S21 69.9(4)
Cu19 Cu32 S21 62.19(11)
Cu25 Cu32 S21 98.94(15)
Cu29 Cu32 S21 150.97(19)
S23 Cu32 S21 106.99(15)
S20 Cu32 S21 108.46(15)
Cu31 Cu32 Cu30 113.4(5)
Cu19 Cu32 Cu30 99.24(18)
Cu25 Cu32 Cu30 99.79(17)
Cu29 Cu32 Cu30 10.63(11)
S23 Cu32 Cu30 98.90(17)
S20 Cu32 Cu30 53.09(13)
S21 Cu32 Cu30 152.8(2)
Cu31 Cu32 Cu26 113.1(4)
Cu19 Cu32 Cu26 96.68(16)
Cu25 Cu32 Cu26 12.40(7)
Cu29 Cu32 Cu26 99.87(16)
S23 Cu32 Cu26 52.81(11)
S20 Cu32 Cu26 154.35(19)
S21 Cu32 Cu26 95.98(15)
Cu30 Cu32 Cu26 106.29(18)
Cu31 Cu32 Cu20 112.0(4)
Cu19 Cu32 Cu20 13.57(7)
Cu25 Cu32 Cu20 97.21(16)
Cu29 Cu32 Cu20 100.76(16)
S23 Cu32 Cu20 150.57(18)
S20 Cu32 Cu20 96.61(14)
S21 Cu32 Cu20 51.38(10)
Cu30 Cu32 Cu20 106.64(18)
Cu26 Cu32 Cu20 104.86(17)
Cu31 Cu32 Cu22 145.7(5)
Cu19 Cu32 Cu22 45.55(10)
Cu25 Cu32 Cu22 88.89(14)
Cu29 Cu32 Cu22 46.24(11)
S23 Cu32 Cu22 139.05(17)
S20 Cu32 Cu22 79.41(13)
S21 Cu32 Cu22 106.84(15)
Cu30 Cu32 Cu22 54.24(14)
Cu26 Cu32 Cu22 101.26(15)
Cu20 Cu32 Cu22 55.46(12)
Cu31 Cu32 Cu28 146.8(5)
Cu19 Cu32 Cu28 87.62(14)
Cu25 Cu32 Cu28 45.58(10)
Cu29 Cu32 Cu28 46.45(10)
S23 Cu32 Cu28 81.56(12)
S20 Cu32 Cu28 107.99(15)
S21 Cu32 Cu28 136.30(17)
Cu30 Cu32 Cu28 54.92(14)
Cu26 Cu32 Cu28 54.54(12)
Cu20 Cu32 Cu28 101.18(15)
Cu22 Cu32 Cu28 57.98(11)
Cu31 Cu32 H2 179.1(14)
Cu19 Cu32 H2 55.0(13)
Cu25 Cu32 H2 53.7(13)
Cu29 Cu32 H2 56.4(13)
S23 Cu32 H2 109.9(13)
S20 Cu32 H2 110.7(13)
S21 Cu32 H2 110.2(13)
Cu30 Cu32 H2 67.0(13)
Cu26 Cu32 H2 66.0(13)
Cu20 Cu32 H2 68.6(13)
Cu22 Cu32 H2 35.3(13)
Cu28 Cu32 H2 32.6(13)
C57 N25 C49 105.5(7)
C57 N25 C61 111.4(7)
C49 N25 C61 112.3(7)
C57 N25 C53 113.1(7)
C49 N25 C53 109.5(7)
C61 N25 C53 105.1(5)
C77 N26 C69 112.6(5)
C77 N26 C73 108.4(5)
C69 N26 C73 108.1(6)
C77 N26 C65 105.9(6)
C69 N26 C65 110.9(7)
C73 N26 C65 111.0(5)
C93 N27 C81 108.7(5)
C93 N27 C85 112.7(5)
C81 N27 C85 108.9(4)
C93 N27 C89 108.0(5)
C81 N27 C89 110.5(5)
C85 N27 C89 107.9(5)
C105 N28 C97 104.7(5)
C105 N28 C101 111.7(6)
C97 N28 C101 111.9(5)
C105 N28 C109 111.7(5)
C97 N28 C109 110.5(6)
C101 N28 C109 106.4(5)
C125 N29 C113 111.3(7)
C125 N29 C117 115.0(8)
C113 N29 C117 104.3(6)
C125 N29 C121 107.1(7)
C113 N29 C121 110.7(7)
C117 N29 C121 108.5(6)
C137 N30 C141 109.8(5)
C137 N30 C133 111.9(5)
C141 N30 C133 110.0(5)
C137 N30 C129 108.5(5)
C141 N30 C129 109.5(5)
C133 N30 C129 107.1(5)
C153 N31 C149 113.2(6)
C153 N31 C157 111.6(6)
C149 N31 C157 106.5(5)
C153 N31 C145 105.1(5)
C149 N31 C145 108.9(6)
C157 N31 C145 111.6(5)
C161 N32 C173 110.7(6)
C161 N32 C165 112.2(7)
C173 N32 C165 103.5(7)
C161 N32 C169 106.6(6)
C173 N32 C169 111.9(6)
C165 N32 C169 112.0(6)
C177 N33 C185 107.2(5)
C177 N33 C181 111.9(5)
C185 N33 C181 109.4(5)
C177 N33 C189 112.1(5)
C185 N33 C189 108.8(4)
C181 N33 C189 107.3(5)
C193 N34 C205 113.7(6)
C193 N34 C201 106.8(5)
C205 N34 C201 111.1(6)
C193 N34 C197 110.3(6)
C205 N34 C197 104.2(5)
C201 N34 C197 110.9(6)
C1 S1 Cu16 109.2(2)
C1 S1 Cu3 108.56(18)
Cu16 S1 Cu3 78.82(12)
C1 S1 Cu15 103.46(18)
Cu16 S1 Cu15 15.22(10)
Cu3 S1 Cu15 66.66(6)
C1 S1 Cu4 104.2(2)
Cu16 S1 Cu4 67.09(18)
Cu3 S1 Cu4 14.11(13)
Cu15 S1 Cu4 53.84(15)
C1 S2 Cu2 108.9(2)
C1 S2 Cu13 109.62(18)
Cu2 S2 Cu13 79.27(12)
C1 S2 Cu14 104.9(2)
Cu2 S2 Cu14 68.3(2)
Cu13 S2 Cu14 13.49(15)
C1 S2 Cu1 104.46(17)
Cu2 S2 Cu1 14.63(10)
Cu13 S2 Cu1 67.15(6)
Cu14 S2 Cu1 55.21(17)
C5 S3 Cu12 107.2(2)
C5 S3 Cu13 109.12(19)
Cu12 S3 Cu13 79.52(15)
C5 S3 Cu11 102.40(18)
Cu12 S3 Cu11 13.92(10)
Cu13 S3 Cu11 68.31(7)
C5 S3 Cu14 104.7(2)
Cu12 S3 Cu14 68.6(2)
Cu13 S3 Cu14 13.03(16)
Cu11 S3 Cu14 56.51(17)
C5 S4 Cu2 109.9(2)
C5 S4 Cu7 110.43(18)
Cu2 S4 Cu7 79.89(12)
C5 S4 Cu1 105.03(18)
Cu2 S4 Cu1 14.87(9)
Cu7 S4 Cu1 67.90(6)
C5 S4 Cu8 106.5(2)
Cu2 S4 Cu8 66.58(16)
Cu7 S4 Cu8 15.48(11)
Cu1 S4 Cu8 53.55(13)
C9 S5 Cu2 110.7(2)
C9 S5 Cu3 107.25(18)
Cu2 S5 Cu3 80.77(13)
C9 S5 Cu4 103.9(2)
Cu2 S5 Cu4 68.50(19)
Cu3 S5 Cu4 14.38(14)
C9 S5 Cu1 105.16(18)
Cu2 S5 Cu1 14.68(10)
Cu3 S5 Cu1 68.89(6)
Cu4 S5 Cu1 55.64(15)
C9 S6 Cu6 108.9(2)
C9 S6 Cu7 109.31(18)
Cu6 S6 Cu7 81.20(12)
C9 S6 Cu5 104.02(17)
Cu6 S6 Cu5 15.33(8)
Cu7 S6 Cu5 68.63(6)
C9 S6 Cu8 103.9(2)
Cu6 S6 Cu8 68.55(16)
Cu7 S6 Cu8 15.62(11)
Cu5 S6 Cu8 54.78(13)
C13 S7 Cu6 109.2(2)
C13 S7 Cu3 106.68(18)
Cu6 S7 Cu3 83.42(12)
C13 S7 Cu5 104.52(18)
Cu6 S7 Cu5 15.21(8)
Cu3 S7 Cu5 70.49(6)
C13 S7 Cu4 102.5(2)
Cu6 S7 Cu4 71.59(19)
Cu3 S7 Cu4 14.26(14)
Cu5 S7 Cu4 57.71(16)
C13 S8 Cu16 111.8(2)
C13 S8 Cu9 106.92(18)
Cu16 S8 Cu9 80.44(13)
C13 S8 Cu10 103.1(2)
Cu16 S8 Cu10 69.19(18)
Cu9 S8 Cu10 13.79(11)
C13 S8 Cu15 106.26(17)
Cu16 S8 Cu15 15.27(10)
Cu9 S8 Cu15 67.79(6)
Cu10 S8 Cu15 55.50(14)
C17 S9 Cu16 109.2(2)
C17 S9 Cu13 109.27(19)
Cu16 S9 Cu13 81.55(13)
C17 S9 Cu14 106.1(3)
Cu16 S9 Cu14 69.8(2)
Cu13 S9 Cu14 13.55(15)
C17 S9 Cu15 104.24(18)
Cu16 S9 Cu15 15.37(10)
Cu13 S9 Cu15 68.95(6)
Cu14 S9 Cu15 56.29(16)
C17 S10 Cu12 109.4(2)
C17 S10 Cu9 107.20(18)
Cu12 S10 Cu9 79.06(14)
C17 S10 Cu11 104.32(18)
Cu12 S10 Cu11 13.95(11)
Cu9 S10 Cu11 67.63(6)
C17 S10 Cu10 102.9(2)
Cu12 S10 Cu10 68.19(18)
Cu9 S10 Cu10 13.32(12)
Cu11 S10 Cu10 55.82(14)
C21 S11 Cu12 112.1(2)
C21 S11 Cu7 106.64(18)
Cu12 S11 Cu7 80.52(13)
C21 S11 Cu11 107.33(18)
Cu12 S11 Cu11 13.98(10)
Cu7 S11 Cu11 68.73(6)
C21 S11 Cu8 102.3(2)
Cu12 S11 Cu8 67.94(17)
Cu7 S11 Cu8 15.48(11)
Cu11 S11 Cu8 55.12(13)
C21 S12 Cu6 110.3(2)
C21 S12 Cu9 107.70(18)
Cu6 S12 Cu9 79.38(12)
C21 S12 Cu5 104.46(17)
Cu6 S12 Cu5 15.07(8)
Cu9 S12 Cu5 67.28(6)
C21 S12 Cu10 104.2(2)
Cu6 S12 Cu10 68.05(17)
Cu9 S12 Cu10 13.41(11)
Cu5 S12 Cu10 54.98(13)
C25 S13 Cu24 108.81(19)
C25 S13 Cu17 108.71(17)
Cu24 S13 Cu17 83.88(10)
C25 S13 Cu23 103.45(18)
Cu24 S13 Cu23 17.64(6)
Cu17 S13 Cu23 69.21(6)
C25 S13 Cu18 102.96(19)
Cu24 S13 Cu18 69.45(12)
Cu17 S13 Cu18 17.66(8)
Cu23 S13 Cu18 53.34(10)
C25 S14 Cu26 110.74(19)
C25 S14 Cu27 108.72(17)
Cu26 S14 Cu27 80.51(10)
C25 S14 Cu25 104.52(17)
Cu26 S14 Cu25 16.43(6)
Cu27 S14 Cu25 67.46(6)
C25 S14 Cu28 102.89(19)
Cu26 S14 Cu28 67.40(12)
Cu27 S14 Cu28 16.67(6)
Cu25 S14 Cu28 52.82(9)
C29 S15 Cu24 108.53(18)
C29 S15 Cu27 108.93(18)
Cu24 S15 Cu27 82.28(9)
C29 S15 Cu23 103.15(17)
Cu24 S15 Cu23 17.50(6)
Cu27 S15 Cu23 67.76(6)
C29 S15 Cu28 103.48(19)
Cu24 S15 Cu28 68.27(11)
Cu27 S15 Cu28 16.96(7)
Cu23 S15 Cu28 52.38(9)
C29 S16 Cu30 112.3(2)
C29 S16 Cu21 106.71(17)
Cu30 S16 Cu21 79.04(11)
C29 S16 Cu29 106.45(17)
Cu30 S16 Cu29 14.56(8)
Cu21 S16 Cu29 67.27(6)
C29 S16 Cu22 101.55(19)
Cu30 S16 Cu22 66.17(13)
Cu21 S16 Cu22 16.31(7)
Cu29 S16 Cu22 53.10(9)
C33 S17 Cu24 109.79(17)
C33 S17 Cu21 107.05(16)
Cu24 S17 Cu21 83.72(9)
C33 S17 Cu23 104.11(16)
Cu24 S17 Cu23 17.80(6)
Cu21 S17 Cu23 68.74(6)
C33 S17 Cu22 102.30(18)
Cu24 S17 Cu22 70.01(12)
Cu21 S17 Cu22 16.56(7)
Cu23 S17 Cu22 53.73(10)
C33 S18 Cu20 110.63(18)
C33 S18 Cu17 109.83(16)
Cu20 S18 Cu17 83.15(10)
C33 S18 Cu19 104.78(17)
Cu20 S18 Cu19 18.23(7)
Cu17 S18 Cu19 68.31(5)
C33 S18 Cu18 104.36(18)
Cu20 S18 Cu18 68.73(13)
Cu17 S18 Cu18 17.76(8)
Cu19 S18 Cu18 52.30(10)
C37 S19 Cu20 107.84(19)
C37 S19 Cu21 109.08(19)
Cu20 S19 Cu21 82.75(10)
C37 S19 Cu19 103.06(17)
Cu20 S19 Cu19 17.94(7)
Cu21 S19 Cu19 67.49(6)
C37 S19 Cu22 104.2(2)
Cu20 S19 Cu22 68.87(12)
Cu21 S19 Cu22 16.42(7)
Cu19 S19 Cu22 52.40(10)
C37 S20 Cu30 112.5(2)
C37 S20 Cu31 106.07(18)
Cu30 S20 Cu31 80.88(11)
C37 S20 Cu29 106.92(19)
Cu30 S20 Cu29 14.70(8)
Cu31 S20 Cu29 68.75(6)
C37 S20 Cu32 101.8(2)
Cu30 S20 Cu32 67.70(14)
Cu31 S20 Cu32 16.16(7)
Cu29 S20 Cu32 54.40(10)
C41 S21 Cu20 110.83(19)
C41 S21 Cu31 109.03(17)
Cu20 S21 Cu31 82.15(10)
C41 S21 Cu19 104.31(18)
Cu20 S21 Cu19 18.23(7)
Cu31 S21 Cu19 67.55(6)
C41 S21 Cu32 104.25(19)
Cu20 S21 Cu32 69.03(13)
Cu31 S21 Cu32 16.08(7)
Cu19 S21 Cu32 52.93(10)
C41 S22 Cu26 109.66(19)
C41 S22 Cu17 108.05(17)
Cu26 S22 Cu17 81.95(9)
C41 S22 Cu25 104.21(18)
Cu26 S22 Cu25 16.64(6)
Cu17 S22 Cu25 68.15(6)
C41 S22 Cu18 102.69(19)
Cu26 S22 Cu18 67.44(13)
Cu17 S22 Cu18 17.62(8)
Cu25 S22 Cu18 52.28(10)
C45 S23 Cu26 103.41(19)
C45 S23 Cu31 111.84(16)
Cu26 S23 Cu31 82.26(10)
C45 S23 Cu32 105.13(18)
Cu26 S23 Cu32 68.80(13)
Cu31 S23 Cu32 16.27(7)
C45 S23 Cu25 100.13(17)
Cu26 S23 Cu25 16.17(6)
Cu31 S23 Cu25 68.49(6)
Cu32 S23 Cu25 53.89(10)
C45 S24 Cu30 113.9(2)
C45 S24 Cu27 104.42(18)
Cu30 S24 Cu27 80.45(11)
C45 S24 Cu29 107.55(17)
Cu30 S24 Cu29 14.79(7)
Cu27 S24 Cu29 68.42(6)
C45 S24 Cu28 100.59(19)
Cu30 S24 Cu28 67.02(13)
Cu27 S24 Cu28 16.44(7)
Cu29 S24 Cu28 53.77(9)

loop_
_geom_bond_atom_site_label_1
_geom_bond_atom_site_label_2
_geom_bond_distance
C1 C2 1.383(7)
C1 S2 1.732(5)
C1 S1 1.753(5)
C2 C4 1.423(9)
C2 C3 1.450(9)
C3 N1 1.127(8)
C4 N2 1.120(9)
C5 C6 1.374(7)
C5 S4 1.734(6)
C5 S3 1.748(6)
C6 C7 1.396(9)
C6 C8 1.426(9)
C7 N3 1.167(9)
C8 N4 1.157(9)
C9 C10 1.376(7)
C9 S5 1.737(5)
C9 S6 1.748(5)
C10 C11 1.412(9)
C10 C12 1.447(9)
C11 N5 1.174(9)
C12 N6 1.135(9)
C13 C14 1.379(7)
C13 S7 1.742(5)
C13 S8 1.749(6)
C14 C15 1.426(10)
C14 C16 1.447(9)
C15 N7 1.113(10)
C16 N8 1.118(9)
C17 C18 1.388(7)
C17 S9 1.734(5)
C17 S10 1.748(5)
C18 C19 1.413(9)
C18 C20 1.433(10)
C19 N9 1.144(9)
C20 N10 1.143(9)
C21 C22 1.378(8)
C21 S11 1.742(5)
C21 S12 1.749(5)
C22 C24 1.435(10)
C22 C23 1.439(10)
C23 N11 1.140(10)
C24 N12 1.149(9)
C25 C26 1.401(7)
C25 S14 1.736(5)
C25 S13 1.741(5)
C26 C27 1.412(9)
C26 C28 1.430(8)
C27 N13 1.149(8)
C28 N14 1.147(8)
C29 C30 1.409(7)
C29 S16 1.721(5)
C29 S15 1.748(5)
C30 C32 1.420(10)
C30 C31 1.445(10)
C31 N15 1.127(10)
C32 N16 1.121(10)
C33 C34 1.361(7)
C33 S18 1.738(5)
C33 S17 1.749(5)
C34 C36 1.427(8)
C34 C35 1.438(8)
C35 N17 1.145(7)
C36 N18 1.142(8)
C37 C38 1.383(7)
C37 S19 1.729(6)
C37 S20 1.752(5)
C38 C40 1.424(9)
C38 C39 1.427(8)
C39 N19 1.156(8)
C40 N20 1.124(9)
C41 C42 1.376(7)
C41 S22 1.735(5)
C41 S21 1.743(5)
C42 C44 1.423(10)
C42 C43 1.431(8)
C43 N21 1.160(8)
C44 N22 1.161(9)
C45 C46 1.386(7)
C45 S23 1.733(5)
C45 S24 1.746(5)
C46 C48 1.426(8)
C46 C47 1.436(8)
C47 N23 1.152(8)
C48 N24 1.139(8)
C49 C50 1.432(19)
C49 N25 1.470(11)
C49 H49A 0.9700
C49 H49B 0.9700
C50 C51 1.46(2)
C50 H50A 0.9700
C50 H50B 0.9700
C51 C52 1.511(10)
C51 H51A 0.9700
C51 H51B 0.9700
C52 H52A 0.9600
C52 H52B 0.9600
C52 H52C 0.9600
C53 C54 1.470(15)
C53 N25 1.540(9)
C53 H53A 0.9700
C53 H53B 0.9700
C54 C55 1.518(16)
C54 H54A 0.9700
C54 H54B 0.9700
C55 C56 1.387(18)
C55 H55A 0.9700
C55 H55B 0.9700
C56 H56A 0.9600
C56 H56B 0.9600
C56 H56C 0.9600
C57 N25 1.468(12)
C57 C58 1.542(16)
C57 H57A 0.9700
C57 H57B 0.9700
C58 C59 1.51(3)
C58 H58A 0.9700
C58 H58B 0.9700
C59 C60 1.43(3)
C60 H60A 0.9600
C60 H60B 0.9600
C60 H60C 0.9600
C61 C62 1.442(11)
C61 N25 1.518(9)
C61 H61A 0.9700
C61 H61B 0.9700
C62 C63 1.539(14)
C62 H62A 0.9700
C62 H62B 0.9700
C63 C64 1.467(16)
C63 H63A 0.9700
C63 H63B 0.9700
C64 H64A 0.9600
C64 H64B 0.9600
C64 H64C 0.9600
C65 C66 1.495(9)
C65 N26 1.606(13)
C65 H65A 0.9700
C65 H65B 0.9700
C66 C67 1.583(9)
C66 H66A 0.9700
C66 H66B 0.9700
C67 C68 1.523(10)
C67 H67A 0.9700
C67 H67B 0.9700
C68 H68A 0.9600
C68 H68B 0.9600
C68 H68C 0.9600
C69 N26 1.509(9)
C69 C70 1.540(11)
C69 H69A 0.9700
C69 H69B 0.9700
C70 C71 1.477(12)
C70 H70A 0.9700
C70 H70B 0.9700
C71 C72 1.489(16)
C71 H71A 0.9700
C71 H71B 0.9700
C72 H72A 0.9600
C72 H72B 0.9600
C72 H72C 0.9600
C73 C74 1.359(13)
C73 N26 1.536(9)
C73 H73A 0.9700
C73 H73B 0.9700
C74 C75 1.542(13)
C74 H74A 0.9700
C74 H74B 0.9700
C75 C76 1.446(19)
C75 H75A 0.9700
C75 H75B 0.9700
C76 H76A 0.9600
C76 H76B 0.9600
C76 H76C 0.9600
C77 C78 1.492(10)
C77 N26 1.502(8)
C77 H77A 0.9700
C77 H77B 0.9700
C78 C79 1.491(10)
C78 H78A 0.9700
C78 H78B 0.9700
C79 C80 1.513(11)
C79 H79A 0.9700
C79 H79B 0.9700
C80 H80A 0.9600
C80 H80B 0.9600
C80 H80C 0.9600
C81 C82 1.485(9)
C81 N27 1.518(7)
C81 H81A 0.9700
C81 H81B 0.9700
C82 C83 1.539(11)
C82 H82A 0.9700
C82 H82B 0.9700
C83 C84 1.505(13)
C83 H83A 0.9700
C83 H83B 0.9700
C84 H84A 0.9600
C84 H84B 0.9600
C84 H84C 0.9600
C85 C86 1.494(10)
C85 N27 1.528(8)
C85 H85A 0.9700
C85 H85B 0.9700
C86 C87 1.544(12)
C86 H86A 0.9700
C86 H86B 0.9700
C87 C88 1.516(13)
C87 H87A 0.9700
C87 H87B 0.9700
C88 H88A 0.9600
C88 H88B 0.9600
C88 H88C 0.9600
C89 C90 1.506(9)
C89 N27 1.531(8)
C89 H89A 0.9700
C89 H89B 0.9700
C90 C91 1.498(9)
C90 H90A 0.9700
C90 H90B 0.9700
C91 C92 1.490(11)
C91 H91A 0.9700
C91 H91B 0.9700
C92 H92A 0.9600
C92 H92B 0.9600
C92 H92C 0.9600
C93 N27 1.514(8)
C93 C94 1.524(10)
C93 H93A 0.9700
C93 H93B 0.9700
C94 C95 1.550(11)
C94 H94A 0.9700
C94 H94B 0.9700
C95 C96 1.488(9)
C95 H95A 0.9700
C95 H95B 0.9700
C97 C98 1.480(13)
C97 N28 1.498(9)
C97 H97A 0.9700
C97 H97B 0.9700
C98 C99 1.560(9)
C98 H98A 0.9700
C98 H98B 0.9700
C99 C100 1.40(2)
C99 H99A 0.9700
C99 H99B 0.9700
C100 H10A 0.9600
C100 H10B 0.9600
C100 H10C 0.9600
C101 C102 1.501(13)
C101 N28 1.517(8)
C101 H10D 0.9700
C101 H10E 0.9700
C102 C103 1.501(11)
C102 H10F 0.9700
C102 H10G 0.9700
C103 C104 1.464(18)
C103 H10H 0.9700
C103 H10I 0.9700
C104 H10J 0.9600
C104 H10K 0.9600
C104 H10L 0.9600
C105 C106 1.481(12)
C105 N28 1.498(10)
C105 H10M 0.9700
C105 H10N 0.9700
C106 C107 1.531(14)
C106 H10O 0.9700
C106 H10P 0.9700
C107 C108 1.482(9)
C107 H10Q 0.9700
C107 H10R 0.9700
C108 H10S 0.9600
C108 H10T 0.9600
C108 H10U 0.9600
C109 C110 1.483(10)
C109 N28 1.541(9)
C109 H10V 0.9700
C109 H10W 0.9700
C110 C111 1.482(12)
C110 H11A 0.9700
C110 H11B 0.9700
C111 C112 1.527(15)
C111 H11C 0.9700
C111 H11D 0.9700
C112 H11E 0.9600
C112 H11F 0.9600
C112 H11G 0.9600
C113 N29 1.506(12)
C113 C114 1.533(15)
C113 H11H 0.9700
C113 H11I 0.9700
C114 C115 1.516(16)
C114 H11J 0.9700
C114 H11K 0.9700
C115 C116 1.58(2)
C115 H11L 0.9700
C115 H11M 0.9700
C116 H11N 0.9600
C116 H11O 0.9600
C116 H11P 0.9600
C117 C118 1.444(16)
C117 N29 1.528(10)
C117 H11Q 0.9700
C117 H11R 0.9700
C118 C119 1.66(2)
C119 C320 1.33(3)
C119 C120 1.531(10)
C120 C320 1.42(4)
C121 N29 1.544(11)
C121 C122 1.614(16)
C121 H12D 0.9700
C121 H12E 0.9700
C122 C123 1.608(17)
C122 H12F 0.9700
C122 H12G 0.9700
C123 C124 1.54(2)
C123 H12H 0.9700
C123 H12I 0.9700
C124 H12J 0.9600
C124 H12K 0.9600
C124 H12L 0.9600
C125 C126 1.477(15)
C125 N29 1.483(12)
C125 H12M 0.9700
C125 H12N 0.9700
C126 C127 1.494(16)
C126 H12O 0.9700
C126 H12P 0.9700
C127 C128 1.56(2)
C127 H12Q 0.9700
C127 H12R 0.9700
C128 H12S 0.9600
C128 H12T 0.9600
C128 H12U 0.9600
C129 C130 1.487(10)
C129 N30 1.560(8)
C129 H12V 0.9700
C129 H12W 0.9700
C130 C131 1.525(12)
C130 H13A 0.9700
C130 H13B 0.9700
C131 C132 1.502(15)
C131 H13C 0.9700
C131 H13D 0.9700
C132 H13E 0.9600
C132 H13F 0.9600
C132 H13G 0.9600
C133 C134 1.443(10)
C133 N30 1.524(8)
C133 H13H 0.9700
C133 H13I 0.9700
C134 C135 1.442(11)
C134 H13J 0.9700
C134 H13K 0.9700
C135 C136 1.390(12)
C135 H13L 0.9700
C135 H13M 0.9700
C136 H13N 0.9600
C136 H13O 0.9600
C136 H13P 0.9600
C137 C138 1.487(10)
C137 N30 1.498(8)
C137 H13Q 0.9700
C137 H13R 0.9700
C138 C139 1.554(10)
C138 H13S 0.9700
C138 H13T 0.9700
C139 C140 1.468(12)
C139 H13U 0.9700
C139 H13V 0.9700
C140 H14A 0.9600
C140 H14B 0.9600
C140 H14C 0.9600
C141 C142 1.451(11)
C141 N30 1.502(8)
C141 H14D 0.9700
C141 H14E 0.9700
C142 C143 1.488(12)
C142 H14F 0.9700
C142 H14G 0.9700
C143 C144 1.426(16)
C143 H14H 0.9700
C143 H14I 0.9700
C144 H14J 0.9600
C144 H14K 0.9600
C144 H14L 0.9600
C145 C146 1.487(10)
C145 N31 1.526(9)
C145 H14M 0.9700
C145 H14N 0.9700
C146 C147 1.539(12)
C146 H14O 0.9700
C146 H14P 0.9700
C147 C148 1.499(9)
C147 H14Q 0.9700
C147 H14R 0.9700
C149 C150 1.515(14)
C149 N31 1.515(8)
C149 H14V 0.9700
C149 H14W 0.9700
C150 C151 1.583(13)
C150 H15A 0.9700
C150 H15B 0.9700
C151 C152 1.529(7)
C151 C352 1.530(10)
C152 C352 1.18(5)
C153 N31 1.493(9)
C153 C154 1.521(12)
C153 H15H 0.9700
C153 H15I 0.9700
C154 C155 1.536(15)
C154 H15J 0.9700
C154 H15K 0.9700
C155 C156 1.44(2)
C155 H15L 0.9700
C155 H15M 0.9700
C156 H15N 0.9600
C156 H15O 0.9600
C156 H15P 0.9600
C157 C158 1.457(10)
C157 N31 1.516(9)
C157 H15Q 0.9700
C157 H15R 0.9700
C158 C159 1.492(11)
C158 H15S 0.9700
C158 H15T 0.9700
C159 C160 1.508(13)
C159 H15U 0.9700
C159 H15V 0.9700
C160 H16A 0.9600
C160 H16B 0.9600
C160 H16C 0.9600
C161 N32 1.491(10)
C161 C162 1.525(8)
C161 H16D 0.9700
C161 H16E 0.9700
C162 C163 1.572(9)
C162 H16F 0.9700
C162 H16G 0.9700
C163 C164 1.521(10)
C163 H16H 0.9700
C163 H16I 0.9700
C165 C166 1.500(16)
C165 N32 1.520(10)
C165 H16M 0.9700
C165 H16N 0.9700
C166 C167 1.63(2)
C166 H16O 0.9700
C166 H16P 0.9700
C167 C168 1.37(2)
C167 H16Q 0.9700
C167 H16R 0.9700
C168 H16S 0.9600
C168 H16T 0.9600
C168 H16U 0.9600
C169 C170 1.515(12)
C169 N32 1.533(9)
C169 H16V 0.9700
C169 H16W 0.9700
C170 C171 1.486(15)
C170 H17A 0.9700
C170 H17B 0.9700
C171 C372 1.36(3)
C171 C172 1.44(3)
C172 C372 1.35(4)
C173 N32 1.505(11)
C173 C174 1.515(14)
C173 H17H 0.9700
C173 H17I 0.9700
C174 C175 1.524(14)
C174 H17J 0.9700
C174 H17K 0.9700
C175 C176 1.298(19)
C175 H17L 0.9700
C175 H17M 0.9700
C176 H17N 0.9600
C176 H17O 0.9600
C176 H17P 0.9600
C177 N33 1.505(9)
C177 C178 1.525(10)
C177 H17Q 0.9700
C177 H17R 0.9700
C178 C179 1.600(18)
C178 H17S 0.9700
C178 H17T 0.9700
C179 C180 1.540(10)
C179 C380 1.542(10)
C180 C380 1.67(7)
C181 N33 1.530(7)
C181 C182 1.536(10)
C181 H18D 0.9700
C181 H18E 0.9700
C182 C183 1.483(12)
C182 H18F 0.9700
C182 H18G 0.9700
C183 C184 1.479(12)
C183 H18H 0.9700
C183 H18I 0.9700
C184 H18J 0.9600
C184 H18K 0.9600
C184 H18L 0.9600
C185 C186 1.510(9)
C185 N33 1.524(8)
C185 H18M 0.9700
C185 H18N 0.9700
C186 C187 1.513(10)
C186 H18O 0.9700
C186 H18P 0.9700
C187 C188 1.511(12)
C187 H18Q 0.9700
C187 H18R 0.9700
C188 H18S 0.9600
C188 H18T 0.9600
C188 H18U 0.9600
C189 C190 1.529(9)
C189 N33 1.531(7)
C189 H18V 0.9700
C189 H18W 0.9700
C190 C191 1.491(10)
C190 H19A 0.9700
C190 H19B 0.9700
C191 C192 1.469(11)
C191 H19C 0.9700
C191 H19D 0.9700
C192 H19E 0.9600
C192 H19F 0.9600
C192 H19G 0.9600
C193 C194 1.487(12)
C193 N34 1.489(10)
C193 H19H 0.9700
C193 H19I 0.9700
C194 C195 1.501(14)
C194 H19J 0.9700
C194 H19K 0.9700
C195 C196 1.46(2)
C195 H19L 0.9700
C195 H19M 0.9700
C196 H19N 0.9600
C196 H19O 0.9600
C196 H19P 0.9600
C197 N34 1.562(11)
C197 C198 1.632(15)
C198 C199 1.572(9)
C199 C400 1.40(4)
C199 C200 1.550(10)
C201 C202 1.469(13)
C201 N34 1.533(10)
C201 H20D 0.9700
C201 H20E 0.9700
C202 C203 1.497(15)
C202 H20F 0.9700
C202 H20G 0.9700
C203 C204 1.51(2)
C203 H20H 0.9700
C203 H20I 0.9700
C204 H20J 0.9600
C204 H20K 0.9600
C204 H20L 0.9600
C205 C206 1.441(10)
C205 N34 1.497(9)
C205 H20M 0.9700
C205 H20N 0.9700
C206 C207 1.574(12)
C206 H20O 0.9700
C206 H20P 0.9700
C207 C208 1.467(13)
C207 H20Q 0.9700
C207 H20R 0.9700
C208 H20S 0.9600
C208 H20T 0.9600
C208 H20U 0.9600
C209 C210 1.533(10)
C210 O1 1.221(10)
C210 C211 1.534(10)
Cu1 Cu2 0.614(3)
Cu1 Cu8 2.148(5)
Cu1 Cu14 2.190(7)
Cu1 Cu4 2.209(6)
Cu1 S5 2.3813(19)
Cu1 S4 2.3813(19)
Cu1 S2 2.3903(19)
Cu1 Cu13 2.582(2)
Cu1 Cu7 2.587(2)
Cu1 Cu3 2.625(2)
Cu1 Cu15 2.8937(19)
Cu1 Cu11 2.932(2)
Cu1 H1 1.71(6)
Cu2 S5 2.192(5)
Cu2 S2 2.202(5)
Cu2 S4 2.245(5)
Cu2 Cu8 2.545(6)
Cu2 Cu14 2.550(8)
Cu2 Cu4 2.560(8)
Cu2 Cu13 2.856(5)
Cu2 Cu7 2.883(5)
Cu2 Cu3 2.883(5)
Cu3 Cu4 0.584(6)
Cu3 S7 2.248(2)
Cu3 S5 2.257(2)
Cu3 S1 2.283(2)
Cu3 Cu15 2.566(2)
Cu3 Cu5 2.658(2)
Cu3 Cu16 2.860(5)
Cu3 Cu6 2.962(5)
Cu4 Cu15 2.163(6)
Cu4 Cu5 2.278(7)
Cu4 S5 2.351(6)
Cu4 S7 2.365(6)
Cu4 S1 2.392(7)
Cu4 Cu16 2.553(8)
Cu4 Cu6 2.675(8)
Cu4 H1 1.95(6)
Cu5 Cu6 0.622(3)
Cu5 Cu8 2.173(5)
Cu5 Cu10 2.211(6)
Cu5 S6 2.3508(19)
Cu5 S7 2.355(2)
Cu5 S12 2.3859(19)
Cu5 Cu9 2.581(2)
Cu5 Cu7 2.601(2)
Cu5 H1 1.94(7)
Cu6 S7 2.203(5)
Cu6 S6 2.256(5)
Cu6 S12 2.259(5)
Cu6 Cu8 2.608(6)
Cu6 Cu10 2.612(8)
Cu6 Cu9 2.892(5)
Cu6 Cu7 2.940(5)
Cu7 Cu8 0.639(5)
Cu7 S4 2.246(2)
Cu7 S11 2.253(2)
Cu7 S6 2.261(2)
Cu7 Cu11 2.610(2)
Cu7 Cu12 2.894(6)
Cu8 Cu11 2.201(5)
Cu8 S6 2.373(5)
Cu8 S4 2.386(5)
Cu8 S11 2.388(5)
Cu8 Cu12 2.581(7)
Cu8 H1 1.84(6)
Cu9 Cu10 0.562(4)
Cu9 S10 2.265(2)
Cu9 S12 2.269(2)
Cu9 S8 2.284(2)
Cu9 Cu11 2.581(3)
Cu9 Cu15 2.602(2)
Cu9 Cu12 2.856(6)
Cu9 Cu16 2.909(5)
Cu10 Cu15 2.205(6)
Cu10 Cu11 2.239(6)
Cu10 S8 2.357(6)
Cu10 S12 2.404(7)
Cu10 S10 2.412(6)
Cu10 Cu16 2.601(8)
Cu10 Cu12 2.602(8)
Cu10 H1 1.96(6)
Cu11 Cu12 0.577(4)
Cu11 Cu14 2.258(8)
Cu11 S11 2.368(2)
Cu11 S10 2.370(2)
Cu11 S3 2.379(2)
Cu11 Cu13 2.601(3)
Cu11 Cu15 3.025(2)
Cu11 H1 1.90(6)
Cu12 S10 2.221(6)
Cu12 S11 2.225(6)
Cu12 S3 2.239(6)
Cu12 Cu14 2.613(9)
Cu12 Cu13 2.871(6)
Cu13 Cu14 0.545(6)
Cu13 S3 2.250(3)
Cu13 S9 2.265(3)
Cu13 S2 2.275(3)
Cu13 Cu15 2.622(2)
Cu13 Cu16 2.919(5)
Cu14 Cu15 2.212(7)
Cu14 S9 2.325(7)
Cu14 S2 2.335(8)
Cu14 S3 2.391(7)
Cu14 Cu16 2.591(8)
Cu15 Cu16 0.631(4)
Cu15 S9 2.364(2)
Cu15 S8 2.3793(18)
Cu15 S1 2.385(2)
Cu15 H1 1.88(6)
Cu16 S9 2.203(5)
Cu16 S1 2.221(5)
Cu16 S8 2.220(5)
Cu17 Cu18 0.733(3)
Cu17 S13 2.2421(17)
Cu17 S18 2.2612(16)
Cu17 S22 2.2711(17)
Cu17 Cu25 2.5947(17)
Cu17 Cu19 2.5963(16)
Cu17 Cu23 2.6147(17)
Cu17 Cu26 2.947(3)
Cu17 Cu20 2.963(3)
Cu17 Cu24 2.965(3)
Cu18 Cu19 2.099(4)
Cu18 Cu25 2.105(4)
Cu18 Cu23 2.141(4)
Cu18 S18 2.401(4)
Cu18 S13 2.410(4)
Cu18 S22 2.419(4)
Cu18 Cu26 2.582(5)
Cu18 Cu20 2.604(5)
Cu18 Cu24 2.629(5)
Cu18 Cu28 2.954(5)
Cu18 Cu22 2.986(5)
Cu18 H2 1.90(4)
Cu19 Cu20 0.740(2)
Cu19 Cu22 2.124(4)
Cu19 Cu32 2.128(4)
Cu19 S21 2.3588(16)
Cu19 S18 2.3608(16)
Cu19 S19 2.3901(16)
Cu19 Cu31 2.5758(16)
Cu19 Cu21 2.5810(16)
Cu19 Cu25 2.9722(19)
Cu19 Cu23 3.031(2)
Cu19 H2 1.83(4)
Cu20 S21 2.188(3)
Cu20 S19 2.202(3)
Cu20 S18 2.203(3)
Cu20 Cu32 2.614(5)
Cu20 Cu22 2.620(5)
Cu20 Cu31 2.932(3)
Cu20 Cu21 2.944(3)
Cu21 Cu22 0.688(3)
Cu21 S19 2.2516(17)
Cu21 S16 2.2579(17)
Cu21 S17 2.2616(17)
Cu21 Cu29 2.571(2)
Cu21 Cu23 2.6000(17)
Cu21 Cu30 2.866(5)
Cu21 Cu24 2.984(3)
Cu22 Cu23 2.147(4)
Cu22 Cu29 2.152(4)
Cu22 S17 2.407(4)
Cu22 S19 2.420(4)
Cu22 S16 2.433(4)
Cu22 Cu30 2.559(5)
Cu22 Cu24 2.653(5)
Cu22 Cu28 2.893(5)
Cu22 Cu32 2.975(5)
Cu22 H2 1.83(4)
Cu23 Cu24 0.717(2)
Cu23 Cu28 2.105(3)
Cu23 S17 2.3426(16)
Cu23 S13 2.3587(17)
Cu23 S15 2.3802(17)
Cu23 Cu27 2.5775(16)
Cu23 Cu25 3.048(2)
Cu23 H2 1.97(4)
Cu24 S13 2.195(3)
Cu24 S17 2.209(3)
Cu24 S15 2.232(3)
Cu24 Cu28 2.597(4)
Cu24 Cu27 2.941(3)
Cu25 Cu26 0.676(2)
Cu25 Cu28 2.140(3)
Cu25 Cu32 2.173(4)
Cu25 S22 2.3581(17)
Cu25 S14 2.3838(16)
Cu25 S23 2.4100(17)
Cu25 Cu27 2.5834(17)
Cu25 Cu31 2.6192(17)
Cu25 H2 1.82(4)
Cu26 S22 2.222(4)
Cu26 S23 2.232(4)
Cu26 S14 2.234(4)
Cu26 Cu28 2.591(4)
Cu26 Cu32 2.612(5)
Cu26 Cu27 2.908(3)
Cu26 Cu31 2.940(4)
Cu27 Cu28 0.699(3)
Cu27 S15 2.2389(16)
Cu27 S24 2.2578(17)
Cu27 S14 2.2651(16)
Cu27 Cu29 2.594(2)
Cu27 Cu30 2.911(5)
Cu28 Cu29 2.173(4)
Cu28 S15 2.390(3)
Cu28 S14 2.426(4)
Cu28 S24 2.448(3)
Cu28 Cu30 2.599(5)
Cu28 H2 1.77(4)
Cu29 Cu30 0.601(3)
Cu29 Cu32 2.178(4)
Cu29 S24 2.3531(19)
Cu29 S20 2.362(2)
Cu29 S16 2.381(2)
Cu29 Cu31 2.613(2)
Cu29 H2 1.91(4)
Cu30 S20 2.237(5)
Cu30 S16 2.247(5)
Cu30 S24 2.250(5)
Cu30 Cu32 2.588(6)
Cu30 Cu31 2.920(5)
Cu31 Cu32 0.670(3)
Cu31 S23 2.2374(17)
Cu31 S20 2.2645(18)
Cu31 S21 2.2730(18)
Cu32 S23 2.386(4)
Cu32 S20 2.403(4)
Cu32 S21 2.415(4)
Cu32 H2 1.79(4)
